data_4124912
loop_
_publ_author_name
'Castilla, Ana M.'
'Ronson, Tanya K.'
'Nitschke, Jonathan R.'

_publ_section_title
;
 Sequence-Dependent Guest Release Triggered by Orthogonal Chemical
 Signals.
;
_journal_issue 7
_journal_name_full 'Journal of the American Chemical Society'
_journal_page_first 2342
_journal_page_last 2351
_journal_paper_doi 10.1021/jacs.5b13016
_journal_volume 138
_journal_year 2016
_chemical_formula_moiety 'C120 H108 N28 Zn4, 7(C2 F6 N O4 S2), Re O4'
_chemical_formula_sum 'C134 H108 F42 N35 O32 Re S14 Zn4'
_chemical_formula_weight 4415.07
_chemical_name_systematic
;
 ?
;
_space_group_crystal_system triclinic
_space_group_IT_number 2
_space_group_name_Hall '-P 1'
_space_group_name_H-M_alt 'P -1'
_symmetry_space_group_name_Hall '-P 1'
_symmetry_space_group_name_H-M 'P -1'
_atom_sites_solution_hydrogens geom
_audit_creation_method SHELXL-2013
_cell_angle_alpha 88.150(5)
_cell_angle_beta 84.817(5)
_cell_angle_gamma 66.580(5)
_cell_formula_units_Z 4
_cell_length_a 22.866(3)
_cell_length_b 25.495(3)
_cell_length_c 35.966(4)
_cell_measurement_reflns_used 9978
_cell_measurement_temperature 100(2)
_cell_measurement_theta_max 40.278
_cell_measurement_theta_min 4.498
_cell_volume 19161(4)
_computing_cell_refinement 'Bruker SAINT'
_computing_data_collection
;
CrystalClear-SM Expert 2.0 r5 (Rigaku, 2010)
;
_computing_data_reduction 'Bruker SAINT'
_computing_structure_refinement 'SHELXL-2013 (Sheldrick, 2013)'
_computing_structure_solution 'SUPERFLIP (Palatinus & Chapuis, 2007)'
_diffrn_ambient_temperature 100(2)
_diffrn_detector_area_resol_mean 0
_diffrn_measured_fraction_theta_full 0.928
_diffrn_measured_fraction_theta_max 0.928
_diffrn_measurement_device_type 'Rigaku Saturn 724+ detector on Crystal Logic diffractometer'
_diffrn_measurement_method '\w  scans'
_diffrn_radiation_monochromator 'silicon double crystal'
_diffrn_radiation_source 'Diamond beamline I19'
_diffrn_radiation_type synchrotron
_diffrn_radiation_wavelength 0.6889
_diffrn_reflns_av_R_equivalents 0.0690
_diffrn_reflns_av_unetI/netI 0.0638
_diffrn_reflns_laue_measured_fraction_full 0.928
_diffrn_reflns_laue_measured_fraction_max 0.928
_diffrn_reflns_limit_h_max 20
_diffrn_reflns_limit_h_min -20
_diffrn_reflns_limit_k_max 23
_diffrn_reflns_limit_k_min -23
_diffrn_reflns_limit_l_max 32
_diffrn_reflns_limit_l_min -32
_diffrn_reflns_number 102520
_diffrn_reflns_point_group_measured_fraction_full 0.928
_diffrn_reflns_point_group_measured_fraction_max 0.928
_diffrn_reflns_theta_full 18.155
_diffrn_reflns_theta_max 18.156
_diffrn_reflns_theta_min 0.844
_diffrn_standards_decay_% 0
_diffrn_standards_interval_count 0
_diffrn_standards_interval_time 0
_diffrn_standards_number 0
_exptl_absorpt_coefficient_mu 1.124
_exptl_absorpt_correction_T_max 0.7445
_exptl_absorpt_correction_T_min 0.3924
_exptl_absorpt_correction_type multi-scan
_exptl_absorpt_process_details SADABS
_exptl_crystal_colour 'pale yellow'
_exptl_crystal_density_diffrn 1.530
_exptl_crystal_description plate
_exptl_crystal_F_000 8840
_exptl_crystal_size_max 0.080
_exptl_crystal_size_mid 0.030
_exptl_crystal_size_min 0.010
_refine_diff_density_max 0.981
_refine_diff_density_min -0.576
_refine_diff_density_rms 0.098
_refine_ls_extinction_method none
_refine_ls_goodness_of_fit_ref 1.042
_refine_ls_hydrogen_treatment constr
_refine_ls_matrix_type full
_refine_ls_number_parameters 3457
_refine_ls_number_reflns 27574
_refine_ls_number_restraints 4059
_refine_ls_restrained_S_all 1.025
_refine_ls_R_factor_all 0.1010
_refine_ls_R_factor_gt 0.0793
_refine_ls_shift/su_max 0.001
_refine_ls_shift/su_mean 0.000
_refine_ls_structure_factor_coef Fsqd
_refine_ls_weighting_details
;
 w=1/[\s^2^(Fo^2^)+(0.1789P)^2^]
 where P=(Fo^2^+2Fc^2^)/3
;
_refine_ls_weighting_scheme calc
_refine_ls_wR_factor_gt 0.2283
_refine_ls_wR_factor_ref 0.2470
_reflns_Friedel_coverage 0.000
_reflns_number_gt 18789
_reflns_number_total 27574
_reflns_threshold_expression 'I > 2\s(I)'
_cod_data_source_file ja5b13016_si_003.cif
_cod_data_source_block amc985_sq_d
_cod_depositor_comments 'Adding full bibliography for 4124912--4124914.cif.'
_cod_database_code 4124912
_shelx_space_group_comment
;
The symmetry employed for this shelxl refinement is uniquely defined
by the following loop, which should always be used as a source of
symmetry information in preference to the above space-group names.
They are only intended as comments.
;
_shelx_estimated_absorpt_t_min 0.905
_shelx_estimated_absorpt_t_max 0.987
_shelxl_version_number 2013-2

loop_
_space_group_symop_operation_xyz
'x, y, z'
'-x, -y, -z'

loop_
_atom_site_label
_atom_site_type_symbol
_atom_site_fract_x
_atom_site_fract_y
_atom_site_fract_z
_atom_site_U_iso_or_equiv
_atom_site_adp_type
_atom_site_occupancy
_atom_site_site_symmetry_order
_atom_site_calc_flag
_atom_site_refinement_flags_posn
_atom_site_refinement_flags_adp
_atom_site_refinement_flags_occupancy
_atom_site_disorder_assembly
_atom_site_disorder_group
Zn1 Zn 0.82953(7) 0.83531(6) 0.15655(4) 0.1003(5) Uani 1 1 d . . . . .
Zn2 Zn 0.32068(8) 0.81020(7) 0.15938(4) 0.1077(5) Uani 1 1 d . . . . .
Zn3 Zn 0.79426(8) 0.40120(6) 0.10597(5) 0.1071(5) Uani 1 1 d . . . . .
Zn4 Zn 0.64651(7) 0.75826(6) -0.12048(3) 0.0922(5) Uani 1 1 d . . . . .
Zn5 Zn 0.36180(12) 0.35260(10) 0.61429(4) 0.1583(9) Uani 1 1 d . . . . .
Zn6 Zn 0.16649(10) 0.58711(9) 0.34095(5) 0.1549(8) Uani 1 1 d . . . . .
Zn7 Zn 0.65217(8) 0.18844(7) 0.32550(4) 0.1101(6) Uani 1 1 d . . . . .
Zn8 Zn 0.17314(15) 0.13044(12) 0.40290(9) 0.2035(11) Uani 1 1 d . . . . .
N1 N 0.9121(6) 0.8923(5) 0.1873(4) 0.137(3) Uani 1 1 d D U . . .
N2 N 0.1840(6) 0.8510(6) 0.1943(4) 0.146(3) Uani 1 1 d D U . . .
N3 N 0.8569(6) 0.2735(5) 0.1180(4) 0.143(3) Uani 1 1 d D U . . .
N4 N 0.6446(6) 0.7789(5) -0.2026(3) 0.111(3) Uani 1 1 d D U . . .
N5 N 0.7796(5) 0.9083(4) 0.1907(3) 0.108(3) Uani 1 1 d D U . . .
N6 N 0.7491(4) 0.8182(4) 0.1864(2) 0.086(2) Uani 1 1 d D U . . .
N7 N 0.2877(5) 0.7466(5) 0.1770(3) 0.118(3) Uani 1 1 d D U . . .
N8 N 0.4091(5) 0.7363(4) 0.1789(2) 0.095(2) Uani 1 1 d D U . . .
N9 N 0.8880(5) 0.3721(4) 0.1218(4) 0.132(3) Uani 1 1 d D U . . .
N10 N 0.7934(5) 0.4713(4) 0.1424(3) 0.096(2) Uani 1 1 d D U . . .
N11 N 0.8828(5) 0.8655(5) 0.1163(3) 0.118(3) Uani 1 1 d D U . . .
N12 N 0.7669(5) 0.8658(4) 0.1080(2) 0.088(2) Uani 1 1 d D U . . .
N13 N 0.2991(5) 0.8592(5) 0.2091(3) 0.129(3) Uani 1 1 d D U . . .
N14 N 0.3828(5) 0.8574(4) 0.1516(3) 0.098(3) Uani 1 1 d D U . . .
N15 N 0.5594(5) 0.7751(4) -0.1426(2) 0.090(2) Uani 1 1 d D U . . .
N16 N 0.5732(4) 0.8069(4) -0.0749(2) 0.083(2) Uani 1 1 d D U . . .
N17 N 0.9005(5) 0.7843(5) 0.1915(3) 0.120(3) Uani 1 1 d D U . . .
N18 N 0.8672(4) 0.7471(4) 0.1332(3) 0.089(2) Uani 1 1 d D U . . .
N19 N 0.8031(6) 0.3484(4) 0.0591(3) 0.127(3) Uani 1 1 d D U . . .
N20 N 0.8114(5) 0.4515(4) 0.0564(3) 0.098(2) Uani 1 1 d D U . . .
N21 N 0.6722(6) 0.8261(5) -0.1393(3) 0.111(3) Uani 1 1 d D U . . .
N22 N 0.7198(5) 0.7541(4) -0.0834(3) 0.098(2) Uani 1 1 d D U . . .
N23 N 0.2481(5) 0.8637(5) 0.1256(3) 0.119(3) Uani 1 1 d D U . . .
N24 N 0.3544(4) 0.7749(4) 0.1010(2) 0.090(2) Uani 1 1 d D U . . .
N25 N 0.7468(5) 0.3671(4) 0.1480(3) 0.109(3) Uani 1 1 d D U . . .
N26 N 0.6899(4) 0.4534(4) 0.1019(2) 0.086(2) Uani 1 1 d D U . . .
N27 N 0.7097(5) 0.6875(4) -0.1530(2) 0.096(3) Uani 1 1 d D U . . .
N28 N 0.6422(4) 0.6783(4) -0.0884(2) 0.082(2) Uani 1 1 d D U . . .
C1 C 0.8627(6) 0.9399(6) 0.2083(4) 0.140(3) Uani 1 1 d D U . . .
H1A H 0.8756 0.9727 0.2080 0.168 Uiso 1 1 calc R U . . .
H1B H 0.8582 0.9284 0.2346 0.168 Uiso 1 1 calc R U . . .
C2 C 0.7992(6) 0.9578(5) 0.1916(4) 0.124(3) Uani 1 1 d D U . . .
H2A H 0.7661 0.9893 0.2066 0.148 Uiso 1 1 calc R U . . .
H2B H 0.8028 0.9721 0.1659 0.148 Uiso 1 1 calc R U . . .
C3 C 0.7311(7) 0.9087(5) 0.2116(4) 0.102(3) Uani 1 1 d D U . . .
H3 H 0.7085 0.9395 0.2284 0.122 Uiso 1 1 calc R U . . .
C4 C 0.7106(6) 0.8614(5) 0.2094(3) 0.092(3) Uani 1 1 d D U . . .
C5 C 0.6569(6) 0.8607(5) 0.2279(3) 0.096(3) Uani 1 1 d D U . . .
H5 H 0.6308 0.8920 0.2437 0.115 Uiso 1 1 calc R U . . .
C6 C 0.6390(6) 0.8151(5) 0.2243(3) 0.096(3) Uani 1 1 d D U . . .
H6 H 0.6020 0.8144 0.2381 0.116 Uiso 1 1 calc R U . . .
C7 C 0.6767(6) 0.7700(5) 0.1998(3) 0.082(2) Uani 1 1 d D U . . .
C8 C 0.7311(6) 0.7745(5) 0.1816(3) 0.082(3) Uani 1 1 d D U . . .
H8 H 0.7572 0.7449 0.1647 0.099 Uiso 1 1 calc R U . . .
C9 C 0.6610(5) 0.7200(4) 0.1936(3) 0.079(2) Uani 1 1 d D U . . .
C10 C 0.5987(5) 0.7247(5) 0.1942(3) 0.081(2) Uani 1 1 d D U . . .
H10 H 0.5645 0.7611 0.1982 0.097 Uiso 1 1 calc R U . . .
C11 C 0.5851(5) 0.6771(5) 0.1889(3) 0.081(2) Uani 1 1 d D U . . .
C12 C 0.6367(5) 0.6236(5) 0.1825(3) 0.080(3) Uani 1 1 d D U . . .
H12 H 0.6282 0.5905 0.1795 0.096 Uiso 1 1 calc R U . . .
C13 C 0.7001(5) 0.6184(4) 0.1806(3) 0.080(2) Uani 1 1 d D U . . .
C14 C 0.7112(5) 0.6663(4) 0.1871(3) 0.082(3) Uani 1 1 d D U . . .
H14 H 0.7540 0.6630 0.1873 0.098 Uiso 1 1 calc R U . . .
C15 C 0.4705(6) 0.7297(5) 0.1792(3) 0.086(3) Uani 1 1 d D U . . .
H15 H 0.4812 0.7607 0.1708 0.103 Uiso 1 1 calc R U . . .
C16 C 0.5175(5) 0.6821(5) 0.1905(3) 0.089(2) Uani 1 1 d D U . . .
C17 C 0.5023(6) 0.6355(5) 0.2018(3) 0.099(3) Uani 1 1 d D U . . .
H17 H 0.5344 0.6008 0.2094 0.119 Uiso 1 1 calc R U . . .
C18 C 0.4401(6) 0.6409(5) 0.2016(3) 0.103(3) Uani 1 1 d D U . . .
H18 H 0.4290 0.6099 0.2095 0.123 Uiso 1 1 calc R U . . .
C19 C 0.3941(6) 0.6906(6) 0.1901(3) 0.100(3) Uani 1 1 d D U . . .
C20 C 0.3272(6) 0.7009(6) 0.1882(4) 0.112(3) Uani 1 1 d D U . . .
H20 H 0.3132 0.6714 0.1958 0.134 Uiso 1 1 calc R U . . .
C21 C 0.2213(6) 0.7506(6) 0.1756(4) 0.135(4) Uani 1 1 d D U . . .
H21A H 0.2080 0.7597 0.1500 0.162 Uiso 1 1 calc R U . . .
H21B H 0.2190 0.7136 0.1829 0.162 Uiso 1 1 calc R U . . .
C22 C 0.1788(7) 0.7960(7) 0.2016(4) 0.148(4) Uani 1 1 d D U . . .
H22A H 0.1340 0.8009 0.1996 0.177 Uiso 1 1 calc R U . . .
H22B H 0.1894 0.7840 0.2275 0.177 Uiso 1 1 calc R U . . .
C23 C 0.7474(5) 0.5227(5) 0.1519(3) 0.087(3) Uani 1 1 d D U . . .
H23 H 0.7066 0.5317 0.1431 0.105 Uiso 1 1 calc R U . . .
C24 C 0.7541(5) 0.5629(5) 0.1731(3) 0.088(3) Uani 1 1 d D U . . .
C25 C 0.8149(6) 0.5503(5) 0.1852(4) 0.116(3) Uani 1 1 d D U . . .
H25 H 0.8225 0.5765 0.2003 0.140 Uiso 1 1 calc R U . . .
C26 C 0.8630(6) 0.4987(5) 0.1743(4) 0.121(3) Uani 1 1 d D U . . .
H26 H 0.9047 0.4896 0.1819 0.146 Uiso 1 1 calc R U . . .
C27 C 0.8529(6) 0.4606(5) 0.1533(4) 0.114(3) Uani 1 1 d D U . . .
C28 C 0.9026(7) 0.4032(5) 0.1416(4) 0.127(4) Uani 1 1 d D U . . .
H28 H 0.9447 0.3909 0.1491 0.152 Uiso 1 1 calc R U . . .
C29 C 0.9386(7) 0.3150(5) 0.1098(5) 0.144(4) Uani 1 1 d D U . . .
H29A H 0.9805 0.3110 0.1177 0.173 Uiso 1 1 calc R U . . .
H29B H 0.9423 0.3112 0.0823 0.173 Uiso 1 1 calc R U . . .
C30 C 0.9182(7) 0.2675(6) 0.1288(5) 0.148(4) Uani 1 1 d D U . . .
H30A H 0.9506 0.2293 0.1213 0.177 Uiso 1 1 calc R U . . .
H30B H 0.9162 0.2708 0.1562 0.177 Uiso 1 1 calc R U . . .
C31 C 0.9373(8) 0.9099(7) 0.1527(4) 0.141(3) Uani 1 1 d D U . . .
H31A H 0.9789 0.9117 0.1563 0.170 Uiso 1 1 calc R U . . .
H31B H 0.9074 0.9484 0.1456 0.170 Uiso 1 1 calc R U . . .
C32 C 0.9462(7) 0.8665(6) 0.1212(4) 0.134(3) Uani 1 1 d D U . . .
H32A H 0.9635 0.8781 0.0976 0.161 Uiso 1 1 calc R U . . .
H32B H 0.9766 0.8280 0.1279 0.161 Uiso 1 1 calc R U . . .
C33 C 0.8601(6) 0.8827(6) 0.0858(4) 0.115(3) Uani 1 1 d D U . . .
H33 H 0.8820 0.8970 0.0672 0.138 Uiso 1 1 calc R U . . .
C34 C 0.7983(6) 0.8803(6) 0.0793(4) 0.104(3) Uani 1 1 d D U . . .
C35 C 0.7725(6) 0.8952(6) 0.0449(4) 0.110(3) Uani 1 1 d D U . . .
H35 H 0.7950 0.9068 0.0251 0.132 Uiso 1 1 calc R U . . .
C36 C 0.7143(6) 0.8933(5) 0.0396(3) 0.102(3) Uani 1 1 d D U . . .
H36 H 0.6972 0.9024 0.0160 0.122 Uiso 1 1 calc R U . . .
C37 C 0.6802(5) 0.8773(5) 0.0703(3) 0.082(2) Uani 1 1 d D U . . .
C38 C 0.7106(6) 0.8627(5) 0.1030(3) 0.085(3) Uani 1 1 d D U . . .
H38 H 0.6905 0.8495 0.1233 0.102 Uiso 1 1 calc R U . . .
C39 C 0.6201(5) 0.8716(4) 0.0652(3) 0.076(2) Uani 1 1 d D U . . .
C40 C 0.5757(5) 0.8789(4) 0.0950(3) 0.077(2) Uani 1 1 d D U . . .
H40 H 0.5843 0.8874 0.1189 0.093 Uiso 1 1 calc R U . . .
C41 C 0.5174(5) 0.8740(4) 0.0908(3) 0.079(2) Uani 1 1 d D U . . .
C42 C 0.5031(5) 0.8628(4) 0.0557(3) 0.078(2) Uani 1 1 d D U . . .
H42 H 0.4633 0.8606 0.0525 0.094 Uiso 1 1 calc R U . . .
C43 C 0.5496(5) 0.8547(4) 0.0248(3) 0.076(2) Uani 1 1 d D U . . .
C44 C 0.6064(5) 0.8590(4) 0.0309(3) 0.073(2) Uani 1 1 d D U . . .
H44 H 0.6375 0.8529 0.0103 0.087 Uiso 1 1 calc R U . . .
C45 C 0.4284(6) 0.8531(5) 0.1239(3) 0.089(3) Uani 1 1 d D U . . .
H45 H 0.4338 0.8281 0.1037 0.107 Uiso 1 1 calc R U . . .
C46 C 0.4676(6) 0.8823(5) 0.1230(3) 0.093(3) Uani 1 1 d D U . . .
C47 C 0.4606(6) 0.9175(6) 0.1531(3) 0.117(3) Uani 1 1 d D U . . .
H47 H 0.4867 0.9384 0.1542 0.140 Uiso 1 1 calc R U . . .
C48 C 0.4133(7) 0.9209(6) 0.1820(4) 0.125(3) Uani 1 1 d D U . . .
H48 H 0.4063 0.9456 0.2026 0.150 Uiso 1 1 calc R U . . .
C49 C 0.3773(7) 0.8891(6) 0.1806(4) 0.114(3) Uani 1 1 d D U . . .
C50 C 0.3279(7) 0.8918(7) 0.2094(4) 0.128(4) Uani 1 1 d D U . . .
H50 H 0.3170 0.9191 0.2289 0.154 Uiso 1 1 calc R U . . .
C51 C 0.2516(7) 0.8583(7) 0.2397(4) 0.145(4) Uani 1 1 d D U . . .
H51A H 0.2534 0.8806 0.2612 0.174 Uiso 1 1 calc R U . . .
H51B H 0.2616 0.8184 0.2479 0.174 Uiso 1 1 calc R U . . .
C52 C 0.1853(7) 0.8835(7) 0.2262(4) 0.150(4) Uani 1 1 d D U . . .
H52A H 0.1535 0.8821 0.2464 0.180 Uiso 1 1 calc R U . . .
H52B H 0.1743 0.9240 0.2191 0.180 Uiso 1 1 calc R U . . .
C53 C 0.5844(5) 0.8186(4) -0.0403(3) 0.079(3) Uani 1 1 d D U . . .
H53 H 0.6268 0.8116 -0.0348 0.095 Uiso 1 1 calc R U . . .
C54 C 0.5332(5) 0.8412(4) -0.0124(3) 0.075(2) Uani 1 1 d D U . . .
C55 C 0.4739(6) 0.8503(5) -0.0207(3) 0.083(3) Uani 1 1 d D U . . .
H55 H 0.4393 0.8644 -0.0019 0.099 Uiso 1 1 calc R U . . .
C56 C 0.4621(6) 0.8392(5) -0.0566(3) 0.087(3) Uani 1 1 d D U . . .
H56 H 0.4199 0.8471 -0.0628 0.105 Uiso 1 1 calc R U . . .
C57 C 0.5135(6) 0.8167(5) -0.0825(3) 0.082(3) Uani 1 1 d D U . . .
C58 C 0.5073(6) 0.8001(5) -0.1209(3) 0.085(3) Uani 1 1 d D U . . .
H58 H 0.4665 0.8076 -0.1292 0.102 Uiso 1 1 calc R U . . .
C59 C 0.5527(7) 0.7607(5) -0.1801(3) 0.104(3) Uani 1 1 d D U . . .
H59A H 0.5069 0.7718 -0.1837 0.125 Uiso 1 1 calc R U . . .
H59B H 0.5750 0.7189 -0.1841 0.125 Uiso 1 1 calc R U . . .
C60 C 0.5809(7) 0.7916(6) -0.2081(3) 0.110(3) Uani 1 1 d D U . . .
H60A H 0.5780 0.7801 -0.2337 0.132 Uiso 1 1 calc R U . . .
H60B H 0.5559 0.8333 -0.2056 0.132 Uiso 1 1 calc R U . . .
C61 C 0.9538(7) 0.8465(6) 0.2075(5) 0.145(4) Uani 1 1 d D U . . .
H61A H 0.9678 0.8619 0.2283 0.174 Uiso 1 1 calc R U . . .
H61B H 0.9923 0.8245 0.1909 0.174 Uiso 1 1 calc R U . . .
C62 C 0.9229(7) 0.8070(6) 0.2229(4) 0.140(3) Uani 1 1 d D U . . .
H62A H 0.9541 0.7749 0.2362 0.169 Uiso 1 1 calc R U . . .
H62B H 0.8861 0.8280 0.2409 0.169 Uiso 1 1 calc R U . . .
C63 C 0.9270(6) 0.7334(6) 0.1847(4) 0.115(3) Uani 1 1 d D U . . .
H63 H 0.9585 0.7094 0.2001 0.139 Uiso 1 1 calc R U . . .
C64 C 0.9107(6) 0.7081(5) 0.1524(4) 0.103(3) Uani 1 1 d D U . . .
C65 C 0.9355(6) 0.6533(5) 0.1423(4) 0.106(3) Uani 1 1 d D U . . .
H65 H 0.9675 0.6269 0.1565 0.128 Uiso 1 1 calc R U . . .
C66 C 0.9173(6) 0.6331(5) 0.1127(3) 0.095(3) Uani 1 1 d D U . . .
H66 H 0.9358 0.5936 0.1063 0.114 Uiso 1 1 calc R U . . .
C67 C 0.8708(5) 0.6723(5) 0.0920(3) 0.082(2) Uani 1 1 d D U . . .
C68 C 0.8470(5) 0.7294(5) 0.1024(3) 0.084(3) Uani 1 1 d D U . . .
H68 H 0.8162 0.7570 0.0882 0.100 Uiso 1 1 calc R U . . .
C69 C 0.8484(5) 0.6556(5) 0.0586(3) 0.082(2) Uani 1 1 d D U . . .
C70 C 0.8462(5) 0.6021(5) 0.0575(3) 0.083(3) Uani 1 1 d D U . . .
H70 H 0.8580 0.5764 0.0779 0.100 Uiso 1 1 calc R U . . .
C71 C 0.8251(6) 0.5868(5) 0.0244(3) 0.086(2) Uani 1 1 d D U . . .
C72 C 0.8043(5) 0.6264(5) -0.0037(3) 0.085(3) Uani 1 1 d D U . . .
H72 H 0.7876 0.6172 -0.0246 0.102 Uiso 1 1 calc R U . . .
C73 C 0.8075(5) 0.6793(5) -0.0018(3) 0.083(2) Uani 1 1 d D U . . .
C74 C 0.8290(5) 0.6948(5) 0.0295(3) 0.082(3) Uani 1 1 d D U . . .
H74 H 0.8305 0.7314 0.0310 0.099 Uiso 1 1 calc R U . . .
C75 C 0.8129(5) 0.5021(5) 0.0559(3) 0.091(3) Uani 1 1 d D U . . .
H75 H 0.8099 0.5205 0.0789 0.109 Uiso 1 1 calc R U . . .
C76 C 0.8188(6) 0.5300(5) 0.0230(3) 0.095(3) Uani 1 1 d D U . . .
C77 C 0.8228(6) 0.5030(5) -0.0101(4) 0.108(3) Uani 1 1 d D U . . .
H77 H 0.8273 0.5208 -0.0332 0.130 Uiso 1 1 calc R U . . .
C78 C 0.8201(7) 0.4503(5) -0.0097(4) 0.119(3) Uani 1 1 d D U . . .
H78 H 0.8225 0.4314 -0.0324 0.142 Uiso 1 1 calc R U . . .
C79 C 0.8138(7) 0.4249(5) 0.0241(4) 0.111(3) Uani 1 1 d D U . . .
C80 C 0.8116(7) 0.3696(5) 0.0273(4) 0.123(3) Uani 1 1 d D U . . .
H80 H 0.8166 0.3480 0.0053 0.148 Uiso 1 1 calc R U . . .
C81 C 0.8020(7) 0.2906(5) 0.0615(4) 0.136(3) Uani 1 1 d D U . . .
H81A H 0.7615 0.2926 0.0750 0.164 Uiso 1 1 calc R U . . .
H81B H 0.8049 0.2755 0.0361 0.164 Uiso 1 1 calc R U . . .
C82 C 0.8564(7) 0.2531(6) 0.0813(5) 0.145(4) Uani 1 1 d D U . . .
H82A H 0.8554 0.2146 0.0835 0.174 Uiso 1 1 calc R U . . .
H82B H 0.8966 0.2492 0.0665 0.174 Uiso 1 1 calc R U . . .
C83 C 0.7412(6) 0.7198(5) -0.0553(3) 0.088(3) Uani 1 1 d D U . . .
H83 H 0.7235 0.6922 -0.0496 0.106 Uiso 1 1 calc R U . . .
C84 C 0.7874(6) 0.7206(5) -0.0335(3) 0.090(3) Uani 1 1 d D U . . .
C85 C 0.8109(7) 0.7621(5) -0.0423(3) 0.110(3) Uani 1 1 d D U . . .
H85 H 0.8425 0.7654 -0.0283 0.132 Uiso 1 1 calc R U . . .
C86 C 0.7880(7) 0.7994(6) -0.0720(3) 0.114(3) Uani 1 1 d D U . . .
H86 H 0.8041 0.8279 -0.0783 0.136 Uiso 1 1 calc R U . . .
C87 C 0.7429(7) 0.7944(6) -0.0916(3) 0.107(3) Uani 1 1 d D U . . .
C88 C 0.7156(7) 0.8314(6) -0.1223(3) 0.112(3) Uani 1 1 d D U . . .
H88 H 0.7305 0.8603 -0.1299 0.134 Uiso 1 1 calc R U . . .
C89 C 0.6498(7) 0.8611(6) -0.1711(3) 0.120(3) Uani 1 1 d D U . . .
H89A H 0.6690 0.8898 -0.1735 0.144 Uiso 1 1 calc R U . . .
H89B H 0.6028 0.8819 -0.1672 0.144 Uiso 1 1 calc R U . . .
C90 C 0.6662(7) 0.8268(6) -0.2064(3) 0.116(3) Uani 1 1 d D U . . .
H90A H 0.6457 0.8519 -0.2271 0.139 Uiso 1 1 calc R U . . .
H90B H 0.7131 0.8112 -0.2125 0.139 Uiso 1 1 calc R U . . .
C91 C 0.1477(7) 0.8854(7) 0.1641(4) 0.146(4) Uani 1 1 d D U . . .
H91A H 0.1086 0.9168 0.1750 0.175 Uiso 1 1 calc R U . . .
H91B H 0.1343 0.8611 0.1488 0.175 Uiso 1 1 calc R U . . .
C92 C 0.1877(6) 0.9104(6) 0.1393(4) 0.134(4) Uani 1 1 d D U . . .
H92A H 0.1639 0.9307 0.1179 0.160 Uiso 1 1 calc R U . . .
H92B H 0.1969 0.9383 0.1537 0.160 Uiso 1 1 calc R U . . .
C93 C 0.2560(6) 0.8523(6) 0.0920(4) 0.112(3) Uani 1 1 d D U . . .
H93 H 0.2244 0.8742 0.0760 0.135 Uiso 1 1 calc R U . . .
C94 C 0.3157(6) 0.8036(5) 0.0761(3) 0.098(3) Uani 1 1 d D U . . .
C95 C 0.3254(6) 0.7926(5) 0.0387(3) 0.100(3) Uani 1 1 d D U . . .
H95 H 0.2947 0.8144 0.0221 0.120 Uiso 1 1 calc R U . . .
C96 C 0.3820(5) 0.7481(5) 0.0259(3) 0.090(3) Uani 1 1 d D U . . .
H96 H 0.3911 0.7390 0.0000 0.108 Uiso 1 1 calc R U . . .
C97 C 0.4259(5) 0.7168(5) 0.0518(3) 0.081(2) Uani 1 1 d D U . . .
C98 C 0.4083(5) 0.7320(5) 0.0885(3) 0.081(3) Uani 1 1 d D U . . .
H98 H 0.4366 0.7105 0.1064 0.097 Uiso 1 1 calc R U . . .
C99 C 0.4863(5) 0.6680(4) 0.0412(3) 0.076(2) Uani 1 1 d D U . . .
C100 C 0.5121(5) 0.6225(4) 0.0652(3) 0.079(3) Uani 1 1 d D U . . .
H100 H 0.4901 0.6225 0.0889 0.095 Uiso 1 1 calc R U . . .
C101 C 0.5707(5) 0.5761(4) 0.0551(3) 0.078(2) Uani 1 1 d D U . . .
C102 C 0.6033(5) 0.5772(4) 0.0198(3) 0.078(3) Uani 1 1 d D U . . .
H102 H 0.6428 0.5465 0.0128 0.094 Uiso 1 1 calc R U . . .
C103 C 0.5789(5) 0.6218(4) -0.0042(3) 0.075(2) Uani 1 1 d D U . . .
C104 C 0.5208(5) 0.6672(4) 0.0070(3) 0.078(3) Uani 1 1 d D U . . .
H104 H 0.5043 0.6986 -0.0094 0.093 Uiso 1 1 calc R U . . .
C105 C 0.6623(5) 0.4981(4) 0.0807(3) 0.080(3) Uani 1 1 d D U . . .
H105 H 0.6893 0.5106 0.0645 0.096 Uiso 1 1 calc R U . . .
C106 C 0.5958(5) 0.5288(5) 0.0803(3) 0.081(3) Uani 1 1 d D U . . .
C107 C 0.5602(6) 0.5094(5) 0.1067(3) 0.084(3) Uani 1 1 d D U . . .
H107 H 0.5150 0.5291 0.1092 0.101 Uiso 1 1 calc R U . . .
C108 C 0.5873(6) 0.4641(5) 0.1286(3) 0.088(3) Uani 1 1 d D U . . .
H108 H 0.5617 0.4509 0.1454 0.105 Uiso 1 1 calc R U . . .
C109 C 0.6533(6) 0.4368(5) 0.1263(3) 0.088(3) Uani 1 1 d D U . . .
C110 C 0.6877(6) 0.3881(5) 0.1497(3) 0.099(3) Uani 1 1 d D U . . .
H110 H 0.6643 0.3725 0.1664 0.118 Uiso 1 1 calc R U . . .
C111 C 0.7827(7) 0.3203(5) 0.1723(4) 0.125(4) Uani 1 1 d D U . . .
H11A H 0.7534 0.3145 0.1925 0.150 Uiso 1 1 calc R U . . .
H11B H 0.8153 0.3294 0.1839 0.150 Uiso 1 1 calc R U . . .
C112 C 0.8146(7) 0.2670(6) 0.1486(4) 0.141(4) Uani 1 1 d D U . . .
H11C H 0.8394 0.2348 0.1644 0.169 Uiso 1 1 calc R U . . .
H11D H 0.7813 0.2574 0.1384 0.169 Uiso 1 1 calc R U . . .
C113 C 0.6123(5) 0.6736(5) -0.0559(3) 0.083(3) Uani 1 1 d D U . . .
H113 H 0.5876 0.7076 -0.0423 0.099 Uiso 1 1 calc R U . . .
C114 C 0.6147(5) 0.6224(4) -0.0406(3) 0.078(2) Uani 1 1 d D U . . .
C115 C 0.6543(6) 0.5731(5) -0.0592(3) 0.088(3) Uani 1 1 d D U . . .
H115 H 0.6593 0.5367 -0.0493 0.105 Uiso 1 1 calc R U . . .
C116 C 0.6872(6) 0.5776(5) -0.0930(3) 0.092(3) Uani 1 1 d D U . . .
H116 H 0.7139 0.5440 -0.1066 0.111 Uiso 1 1 calc R U . . .
C117 C 0.6812(6) 0.6294(5) -0.1065(3) 0.088(3) Uani 1 1 d D U . . .
C118 C 0.7172(6) 0.6376(5) -0.1416(3) 0.095(3) Uani 1 1 d D U . . .
H118 H 0.7461 0.6052 -0.1555 0.114 Uiso 1 1 calc R U . . .
C119 C 0.7436(6) 0.6942(6) -0.1887(3) 0.110(3) Uani 1 1 d D U . . .
H11E H 0.7724 0.6564 -0.1991 0.132 Uiso 1 1 calc R U . . .
H11F H 0.7693 0.7167 -0.1849 0.132 Uiso 1 1 calc R U . . .
C120 C 0.6904(6) 0.7263(5) -0.2155(3) 0.110(3) Uani 1 1 d D U . . .
H12A H 0.7113 0.7325 -0.2396 0.132 Uiso 1 1 calc R U . . .
H12B H 0.6682 0.7012 -0.2205 0.132 Uiso 1 1 calc R U . . .
N101 N 0.3694(9) 0.3725(7) 0.6961(3) 0.189(4) Uani 1 1 d D U . . .
N102 N 0.0917(8) 0.7006(7) 0.3093(5) 0.205(4) Uani 1 1 d D U . . .
N103 N 0.7865(6) 0.1321(6) 0.2824(4) 0.157(3) Uani 1 1 d D U . . .
N104 N 0.1004(10) 0.0548(9) 0.3932(6) 0.241(5) Uani 1 1 d D U . . .
N105 N 0.2983(7) 0.4326(6) 0.6362(3) 0.165(4) Uani 1 1 d D U . . .
N106 N 0.3537(6) 0.4150(5) 0.5677(2) 0.128(3) Uani 1 1 d D U . . .
N107 N 0.2019(7) 0.6050(6) 0.2896(3) 0.189(5) Uani 1 1 d D U . . .
N108 N 0.2705(5) 0.5442(5) 0.3438(3) 0.141(4) Uani 1 1 d D U . . .
N109 N 0.7282(5) 0.1525(5) 0.3603(3) 0.141(4) Uani 1 1 d D U . . .
N110 N 0.6237(5) 0.2450(4) 0.3749(2) 0.100(3) Uani 1 1 d D U . . .
N111 N 0.3407(8) 0.2921(7) 0.6514(3) 0.176(4) Uani 1 1 d D U . . .
N112 N 0.2853(6) 0.3338(5) 0.5895(3) 0.145(3) Uani 1 1 d D U . . .
N113 N 0.1543(6) 0.6592(5) 0.3733(4) 0.160(4) Uani 1 1 d D U . . .
N114 N 0.1570(5) 0.5595(5) 0.3997(3) 0.135(3) Uani 1 1 d D U . . .
N115 N 0.1042(8) 0.1557(7) 0.3648(5) 0.213(4) Uani 1 1 d D U . . .
N116 N 0.1323(7) 0.2256(6) 0.4066(4) 0.172(4) Uani 1 1 d D U . . .
N117 N 0.4504(7) 0.3470(6) 0.6270(3) 0.165(4) Uani 1 1 d D U . . .
N118 N 0.4344(6) 0.2835(5) 0.5771(3) 0.144(4) Uani 1 1 d D U . . .
N119 N 0.6685(6) 0.1180(5) 0.2893(3) 0.123(3) Uani 1 1 d D U . . .
N120 N 0.5936(5) 0.1431(4) 0.3545(3) 0.108(3) Uani 1 1 d D U . . .
N121 N 0.1236(8) 0.1152(8) 0.4534(5) 0.211(5) Uani 1 1 d D U . . .
N122 N 0.2373(7) 0.1287(6) 0.4478(4) 0.164(4) Uani 1 1 d D U . . .
N123 N 0.0700(7) 0.6014(6) 0.3319(4) 0.194(5) Uani 1 1 d D U . . .
N124 N 0.1723(6) 0.4998(5) 0.3237(4) 0.160(4) Uani 1 1 d D U . . .
N125 N 0.6832(6) 0.2403(5) 0.2878(3) 0.127(3) Uani 1 1 d D U . . .
N126 N 0.5643(5) 0.2459(4) 0.3005(3) 0.104(3) Uani 1 1 d D U . . .
N127 N 0.2315(8) 0.0458(6) 0.3866(5) 0.214(4) Uani 1 1 d D U . . .
N128 N 0.2506(6) 0.1411(6) 0.3624(4) 0.152(3) Uani 1 1 d D U . . .
C201 C 0.3218(9) 0.4301(8) 0.7018(4) 0.188(5) Uani 1 1 d D U . . .
H20A H 0.3418 0.4578 0.6963 0.226 Uiso 1 1 calc R U . . .
H20B H 0.3036 0.4352 0.7281 0.226 Uiso 1 1 calc R U . . .
C202 C 0.2699(8) 0.4405(8) 0.6765(3) 0.182(5) Uani 1 1 d D U . . .
H20C H 0.2370 0.4798 0.6803 0.219 Uiso 1 1 calc R U . . .
H20D H 0.2491 0.4134 0.6823 0.219 Uiso 1 1 calc R U . . .
C203 C 0.2855(9) 0.4756(7) 0.6156(3) 0.157(4) Uani 1 1 d D U . . .
H203 H 0.2579 0.5123 0.6250 0.189 Uiso 1 1 calc R U . . .
C204 C 0.3131(8) 0.4688(6) 0.5768(3) 0.140(4) Uani 1 1 d D U . . .
C205 C 0.3018(7) 0.5128(6) 0.5524(3) 0.136(4) Uani 1 1 d D U . . .
H205 H 0.2742 0.5506 0.5599 0.163 Uiso 1 1 calc R U . . .
C206 C 0.3312(7) 0.5019(6) 0.5158(3) 0.125(4) Uani 1 1 d D U . . .
H206 H 0.3241 0.5324 0.4985 0.150 Uiso 1 1 calc R U . . .
C207 C 0.3714(6) 0.4453(5) 0.5047(3) 0.108(3) Uani 1 1 d D U . . .
C208 C 0.3812(7) 0.4023(6) 0.5317(3) 0.118(3) Uani 1 1 d D U . . .
H208 H 0.4074 0.3638 0.5250 0.141 Uiso 1 1 calc R U . . .
C209 C 0.4028(6) 0.4294(5) 0.4662(3) 0.101(3) Uani 1 1 d D U . . .
C210 C 0.3732(6) 0.4624(5) 0.4366(3) 0.105(3) Uani 1 1 d D U . . .
H210 H 0.3338 0.4944 0.4411 0.126 Uiso 1 1 calc R U . . .
C211 C 0.4013(6) 0.4485(5) 0.4000(3) 0.103(3) Uani 1 1 d D U . . .
C212 C 0.4593(6) 0.4016(5) 0.3940(3) 0.100(3) Uani 1 1 d D U . . .
H212 H 0.4783 0.3917 0.3692 0.120 Uiso 1 1 calc R U . . .
C213 C 0.4899(5) 0.3688(5) 0.4241(3) 0.093(3) Uani 1 1 d D U . . .
C214 C 0.4614(6) 0.3828(5) 0.4597(3) 0.095(3) Uani 1 1 d D U . . .
H214 H 0.4816 0.3605 0.4802 0.114 Uiso 1 1 calc R U . . .
C215 C 0.3052(7) 0.5111(6) 0.3710(3) 0.124(4) Uani 1 1 d D U . . .
H215 H 0.2823 0.5058 0.3931 0.149 Uiso 1 1 calc R U . . .
C216 C 0.3688(7) 0.4856(6) 0.3689(3) 0.118(3) Uani 1 1 d D U . . .
C217 C 0.4024(7) 0.4919(6) 0.3347(3) 0.144(4) Uani 1 1 d D U . . .
H217 H 0.4478 0.4748 0.3320 0.173 Uiso 1 1 calc R U . . .
C218 C 0.3693(7) 0.5228(7) 0.3052(4) 0.163(5) Uani 1 1 d D U . . .
H218 H 0.3911 0.5240 0.2816 0.195 Uiso 1 1 calc R U . . .
C219 C 0.3046(7) 0.5512(7) 0.3112(4) 0.162(4) Uani 1 1 d D U . . .
C220 C 0.2612(8) 0.5852(8) 0.2835(4) 0.179(5) Uani 1 1 d D U . . .
H220 H 0.2792 0.5922 0.2600 0.214 Uiso 1 1 calc R U . . .
C221 C 0.1651(9) 0.6395(8) 0.2588(4) 0.206(5) Uani 1 1 d D U . . .
H22C H 0.1945 0.6404 0.2371 0.247 Uiso 1 1 calc R U . . .
H22D H 0.1359 0.6228 0.2507 0.247 Uiso 1 1 calc R U . . .
C222 C 0.1285(9) 0.6972(8) 0.2735(5) 0.215(5) Uani 1 1 d D U . . .
H22E H 0.1586 0.7158 0.2762 0.258 Uiso 1 1 calc R U . . .
H22F H 0.0988 0.7194 0.2550 0.258 Uiso 1 1 calc R U . . .
C223 C 0.5671(6) 0.2900(5) 0.3838(3) 0.095(3) Uani 1 1 d D U . . .
H223 H 0.5361 0.3014 0.3660 0.114 Uiso 1 1 calc R U . . .
C224 C 0.5521(6) 0.3201(5) 0.4168(3) 0.098(3) Uani 1 1 d D U . . .
C225 C 0.5971(6) 0.3013(6) 0.4437(3) 0.121(4) Uani 1 1 d D U . . .
H225 H 0.5880 0.3194 0.4674 0.146 Uiso 1 1 calc R U . . .
C226 C 0.6542(6) 0.2566(6) 0.4350(3) 0.126(4) Uani 1 1 d D U . . .
H226 H 0.6863 0.2453 0.4521 0.152 Uiso 1 1 calc R U . . .
C227 C 0.6658(6) 0.2278(6) 0.4016(4) 0.119(3) Uani 1 1 d D U . . .
C228 C 0.7251(7) 0.1760(6) 0.3903(4) 0.140(4) Uani 1 1 d D U . . .
H228 H 0.7594 0.1616 0.4059 0.168 Uiso 1 1 calc R U . . .
C229 C 0.7878(7) 0.1009(6) 0.3501(4) 0.157(4) Uani 1 1 d D U . . .
H22G H 0.7769 0.0681 0.3448 0.189 Uiso 1 1 calc R U . . .
H22H H 0.8157 0.0904 0.3710 0.189 Uiso 1 1 calc R U . . .
C230 C 0.8227(8) 0.1160(7) 0.3148(4) 0.164(4) Uani 1 1 d D U . . .
H23A H 0.8344 0.1478 0.3212 0.197 Uiso 1 1 calc R U . . .
H23B H 0.8629 0.0825 0.3082 0.197 Uiso 1 1 calc R U . . .
C231 C 0.3504(10) 0.3265(8) 0.7122(4) 0.191(4) Uani 1 1 d D U . . .
H23C H 0.3033 0.3415 0.7167 0.230 Uiso 1 1 calc R U . . .
H23D H 0.3687 0.3147 0.7365 0.230 Uiso 1 1 calc R U . . .
C232 C 0.3738(10) 0.2738(8) 0.6860(4) 0.190(4) Uani 1 1 d D U . . .
H23E H 0.4207 0.2595 0.6801 0.228 Uiso 1 1 calc R U . . .
H23F H 0.3635 0.2427 0.6981 0.228 Uiso 1 1 calc R U . . .
C233 C 0.2998(9) 0.2737(8) 0.6438(4) 0.171(5) Uani 1 1 d D U . . .
H233 H 0.2882 0.2486 0.6600 0.205 Uiso 1 1 calc R U . . .
C234 C 0.2704(9) 0.2938(8) 0.6077(4) 0.158(4) Uani 1 1 d D U . . .
C235 C 0.2271(9) 0.2749(7) 0.5954(4) 0.159(4) Uani 1 1 d D U . . .
H235 H 0.2170 0.2471 0.6096 0.191 Uiso 1 1 calc R U . . .
C236 C 0.1978(8) 0.2952(7) 0.5628(4) 0.154(4) Uani 1 1 d D U . . .
H236 H 0.1674 0.2826 0.5544 0.185 Uiso 1 1 calc R U . . .
C237 C 0.2157(8) 0.3356(7) 0.5428(4) 0.144(3) Uani 1 1 d D U . . .
C238 C 0.2598(8) 0.3520(7) 0.5572(4) 0.141(4) Uani 1 1 d D U . . .
H238 H 0.2729 0.3782 0.5431 0.169 Uiso 1 1 calc R U . . .
C239 C 0.1893(8) 0.3589(7) 0.5068(4) 0.138(3) Uani 1 1 d D U . . .
C240 C 0.1873(7) 0.4119(6) 0.4956(4) 0.136(4) Uani 1 1 d D U . . .
H240 H 0.2018 0.4326 0.5114 0.163 Uiso 1 1 calc R U . . .
C241 C 0.1639(7) 0.4362(6) 0.4613(4) 0.135(3) Uani 1 1 d D U . . .
C242 C 0.1429(7) 0.4046(6) 0.4389(4) 0.139(3) Uani 1 1 d D U . . .
H242 H 0.1269 0.4197 0.4157 0.167 Uiso 1 1 calc R U . . .
C243 C 0.1452(8) 0.3507(7) 0.4502(4) 0.143(3) Uani 1 1 d D U . . .
C244 C 0.1683(7) 0.3293(7) 0.4844(4) 0.139(4) Uani 1 1 d D U . . .
H244 H 0.1695 0.2930 0.4923 0.167 Uiso 1 1 calc R U . . .
C245 C 0.1608(7) 0.5084(6) 0.4119(4) 0.132(4) Uani 1 1 d D U . . .
H245 H 0.1625 0.4808 0.3943 0.159 Uiso 1 1 calc R U . . .
C246 C 0.1623(7) 0.4940(6) 0.4494(4) 0.131(3) Uani 1 1 d D U . . .
C247 C 0.1585(7) 0.5344(6) 0.4752(4) 0.137(4) Uani 1 1 d D U . . .
H247 H 0.1587 0.5265 0.5012 0.165 Uiso 1 1 calc R U . . .
C248 C 0.1545(7) 0.5877(6) 0.4613(4) 0.140(4) Uani 1 1 d D U . . .
H248 H 0.1528 0.6166 0.4780 0.168 Uiso 1 1 calc R U . . .
C249 C 0.1528(8) 0.5982(7) 0.4233(4) 0.142(4) Uani 1 1 d D U . . .
C250 C 0.1507(8) 0.6512(7) 0.4080(5) 0.150(4) Uani 1 1 d D U . . .
H250 H 0.1466 0.6811 0.4244 0.180 Uiso 1 1 calc R U . . .
C251 C 0.1507(8) 0.7143(7) 0.3569(5) 0.183(5) Uani 1 1 d D U . . .
H25A H 0.1890 0.7079 0.3395 0.219 Uiso 1 1 calc R U . . .
H25B H 0.1496 0.7406 0.3769 0.219 Uiso 1 1 calc R U . . .
C252 C 0.0915(9) 0.7406(8) 0.3363(5) 0.201(5) Uani 1 1 d D U . . .
H25C H 0.0530 0.7506 0.3541 0.241 Uiso 1 1 calc R U . . .
H25D H 0.0905 0.7760 0.3237 0.241 Uiso 1 1 calc R U . . .
C253 C 0.1494(8) 0.2580(7) 0.4278(5) 0.159(4) Uani 1 1 d D U . . .
H253 H 0.1802 0.2402 0.4452 0.190 Uiso 1 1 calc R U . . .
C254 C 0.1230(8) 0.3180(7) 0.4249(5) 0.158(4) Uani 1 1 d D U . . .
C255 C 0.0822(8) 0.3407(8) 0.3986(5) 0.172(4) Uani 1 1 d D U . . .
H255 H 0.0652 0.3809 0.3947 0.207 Uiso 1 1 calc R U . . .
C256 C 0.0646(9) 0.3060(8) 0.3769(5) 0.182(4) Uani 1 1 d D U . . .
H256 H 0.0369 0.3220 0.3577 0.219 Uiso 1 1 calc R U . . .
C257 C 0.0873(10) 0.2494(8) 0.3836(6) 0.184(4) Uani 1 1 d D U . . .
C258 C 0.0758(10) 0.2098(8) 0.3591(6) 0.202(5) Uani 1 1 d D U . . .
H258 H 0.0481 0.2239 0.3397 0.243 Uiso 1 1 calc R U . . .
C259 C 0.0869(12) 0.1200(9) 0.3411(6) 0.227(5) Uani 1 1 d D U . . .
H25E H 0.1251 0.0951 0.3254 0.273 Uiso 1 1 calc R U . . .
H25F H 0.0546 0.1443 0.3245 0.273 Uiso 1 1 calc R U . . .
C260 C 0.0603(11) 0.0840(10) 0.3650(7) 0.237(5) Uani 1 1 d D U . . .
H26Y H 0.0177 0.1088 0.3768 0.285 Uiso 1 1 calc R U . . .
H26Z H 0.0546 0.0558 0.3490 0.285 Uiso 1 1 calc R U . . .
C261 C 0.4351(9) 0.3619(9) 0.6955(4) 0.187(4) Uani 1 1 d D U . . .
H26A H 0.4600 0.3207 0.6997 0.224 Uiso 1 1 calc R U . . .
H26B H 0.4416 0.3836 0.7160 0.224 Uiso 1 1 calc R U . . .
C262 C 0.4596(9) 0.3795(8) 0.6582(3) 0.176(4) Uani 1 1 d D U . . .
H26C H 0.4361 0.4211 0.6544 0.211 Uiso 1 1 calc R U . . .
H26D H 0.5056 0.3717 0.6585 0.211 Uiso 1 1 calc R U . . .
C263 C 0.5009(9) 0.3132(7) 0.6102(4) 0.151(4) Uani 1 1 d D U . . .
H263 H 0.5416 0.3105 0.6163 0.181 Uiso 1 1 calc R U . . .
C264 C 0.4947(8) 0.2766(7) 0.5798(4) 0.143(4) Uani 1 1 d D U . . .
C265 C 0.5432(8) 0.2387(7) 0.5592(4) 0.145(4) Uani 1 1 d D U . . .
H265 H 0.5858 0.2320 0.5639 0.175 Uiso 1 1 calc R U . . .
C266 C 0.5328(8) 0.2086(6) 0.5309(4) 0.139(4) Uani 1 1 d D U . . .
H266 H 0.5677 0.1845 0.5148 0.166 Uiso 1 1 calc R U . . .
C267 C 0.4711(8) 0.2140(6) 0.5264(4) 0.130(3) Uani 1 1 d D U . . .
C268 C 0.4232(7) 0.2529(6) 0.5497(3) 0.132(4) Uani 1 1 d D U . . .
H268 H 0.3802 0.2588 0.5466 0.159 Uiso 1 1 calc R U . . .
C269 C 0.4539(7) 0.1854(6) 0.4970(4) 0.126(3) Uani 1 1 d D U . . .
C270 C 0.4934(7) 0.1699(5) 0.4640(3) 0.121(3) Uani 1 1 d D U . . .
H270 H 0.5311 0.1774 0.4607 0.146 Uiso 1 1 calc R U . . .
C271 C 0.4763(7) 0.1426(6) 0.4352(3) 0.121(3) Uani 1 1 d D U . . .
C272 C 0.4213(7) 0.1326(6) 0.4404(4) 0.128(3) Uani 1 1 d D U . . .
H272 H 0.4105 0.1137 0.4215 0.153 Uiso 1 1 calc R U . . .
C273 C 0.3816(7) 0.1498(6) 0.4730(4) 0.134(3) Uani 1 1 d D U . . .
C274 C 0.3972(7) 0.1759(6) 0.5020(4) 0.135(3) Uani 1 1 d D U . . .
H274 H 0.3701 0.1870 0.5244 0.162 Uiso 1 1 calc R U . . .
C275 C 0.5555(6) 0.1554(5) 0.3850(3) 0.111(3) Uani 1 1 d D U . . .
H275 H 0.5519 0.1878 0.3988 0.133 Uiso 1 1 calc R U . . .
C276 C 0.5195(7) 0.1250(6) 0.3989(3) 0.115(3) Uani 1 1 d D U . . .
C277 C 0.5249(7) 0.0786(6) 0.3790(4) 0.127(3) Uani 1 1 d D U . . .
H277 H 0.5021 0.0558 0.3875 0.152 Uiso 1 1 calc R U . . .
C278 C 0.5635(7) 0.0655(6) 0.3469(4) 0.125(3) Uani 1 1 d D U . . .
H278 H 0.5667 0.0339 0.3323 0.150 Uiso 1 1 calc R U . . .
C279 C 0.5976(7) 0.0971(6) 0.3352(4) 0.120(3) Uani 1 1 d D U . . .
C280 C 0.6388(7) 0.0847(6) 0.3007(4) 0.127(4) Uani 1 1 d D U . . .
H280 H 0.6443 0.0524 0.2861 0.152 Uiso 1 1 calc R U . . .
C281 C 0.7120(7) 0.1039(7) 0.2555(4) 0.141(4) Uani 1 1 d D U . . .
H28A H 0.6992 0.1375 0.2388 0.169 Uiso 1 1 calc R U . . .
H28B H 0.7078 0.0722 0.2424 0.169 Uiso 1 1 calc R U . . .
C282 C 0.7798(7) 0.0871(7) 0.2626(4) 0.153(4) Uani 1 1 d D U . . .
H28C H 0.7943 0.0516 0.2776 0.183 Uiso 1 1 calc R U . . .
H28D H 0.8066 0.0796 0.2387 0.183 Uiso 1 1 calc R U . . .
C283 C 0.2903(8) 0.1379(7) 0.4470(5) 0.149(4) Uani 1 1 d D U . . .
H283 H 0.3075 0.1455 0.4234 0.178 Uiso 1 1 calc R U . . .
C284 C 0.3225(8) 0.1374(7) 0.4773(5) 0.146(3) Uani 1 1 d D U . . .
C285 C 0.2944(9) 0.1297(7) 0.5116(5) 0.162(4) Uani 1 1 d D U . . .
H285 H 0.3138 0.1301 0.5338 0.194 Uiso 1 1 calc R U . . .
C286 C 0.2374(9) 0.1215(8) 0.5133(5) 0.176(4) Uani 1 1 d D U . . .
H286 H 0.2178 0.1168 0.5369 0.211 Uiso 1 1 calc R U . . .
C287 C 0.2099(9) 0.1201(9) 0.4819(5) 0.176(4) Uani 1 1 d D U . . .
C288 C 0.1524(10) 0.1101(10) 0.4820(6) 0.200(5) Uani 1 1 d D U . . .
H288 H 0.1358 0.0991 0.5047 0.240 Uiso 1 1 calc R U . . .
C289 C 0.0674(10) 0.1048(10) 0.4545(6) 0.228(5) Uani 1 1 d D U . . .
H28E H 0.0328 0.1393 0.4454 0.274 Uiso 1 1 calc R U . . .
H28F H 0.0545 0.0989 0.4808 0.274 Uiso 1 1 calc R U . . .
C290 C 0.0724(11) 0.0548(10) 0.4322(6) 0.242(5) Uani 1 1 d D U . . .
H29C H 0.0992 0.0193 0.4446 0.290 Uiso 1 1 calc R U . . .
H29D H 0.0292 0.0548 0.4315 0.290 Uiso 1 1 calc R U . . .
C291 C 0.0289(9) 0.6970(8) 0.3060(6) 0.210(5) Uani 1 1 d D U . . .
H29E H 0.0285 0.6823 0.2810 0.252 Uiso 1 1 calc R U . . .
H29F H -0.0056 0.7357 0.3088 0.252 Uiso 1 1 calc R U . . .
C292 C 0.0166(8) 0.6578(7) 0.3358(5) 0.199(5) Uani 1 1 d D U . . .
H29G H 0.0136 0.6738 0.3609 0.239 Uiso 1 1 calc R U . . .
H29H H -0.0242 0.6543 0.3324 0.239 Uiso 1 1 calc R U . . .
C293 C 0.0649(8) 0.5609(7) 0.3181(6) 0.191(5) Uani 1 1 d D U . . .
H293 H 0.0269 0.5666 0.3067 0.229 Uiso 1 1 calc R U . . .
C294 C 0.1170(8) 0.5019(7) 0.3184(6) 0.178(4) Uani 1 1 d D U . . .
C295 C 0.1047(8) 0.4546(7) 0.3145(6) 0.187(4) Uani 1 1 d D U . . .
H295 H 0.0618 0.4583 0.3141 0.224 Uiso 1 1 calc R U . . .
C296 C 0.1549(7) 0.4003(7) 0.3112(5) 0.178(4) Uani 1 1 d D U . . .
H296 H 0.1476 0.3669 0.3068 0.214 Uiso 1 1 calc R U . . .
C297 C 0.2166(7) 0.3980(6) 0.3147(5) 0.148(4) Uani 1 1 d D U . . .
C298 C 0.2197(7) 0.4488(6) 0.3222(4) 0.145(4) Uani 1 1 d D U . . .
H298 H 0.2606 0.4474 0.3268 0.174 Uiso 1 1 calc R U . . .
C299 C 0.2737(7) 0.3429(6) 0.3132(4) 0.129(3) Uani 1 1 d D U . . .
C300 C 0.3338(6) 0.3411(6) 0.3024(3) 0.115(3) Uani 1 1 d D U . . .
H300 H 0.3383 0.3757 0.2953 0.138 Uiso 1 1 calc R U . . .
C301 C 0.3887(6) 0.2900(6) 0.3017(3) 0.110(3) Uani 1 1 d D U . . .
C302 C 0.3801(7) 0.2390(6) 0.3107(3) 0.112(3) Uani 1 1 d D U . . .
H302 H 0.4166 0.2039 0.3101 0.135 Uiso 1 1 calc R U . . .
C303 C 0.3213(7) 0.2386(6) 0.3202(4) 0.122(3) Uani 1 1 d D U . . .
C304 C 0.2664(7) 0.2919(6) 0.3213(4) 0.129(3) Uani 1 1 d D U . . .
H304 H 0.2250 0.2924 0.3277 0.154 Uiso 1 1 calc R U . . .
C305 C 0.5056(6) 0.2502(5) 0.3082(3) 0.101(3) Uani 1 1 d D U . . .
H305 H 0.4991 0.2246 0.3262 0.121 Uiso 1 1 calc R U . . .
C306 C 0.4513(6) 0.2891(5) 0.2922(3) 0.108(3) Uani 1 1 d D U . . .
C307 C 0.4640(7) 0.3246(6) 0.2649(3) 0.114(3) Uani 1 1 d D U . . .
H307 H 0.4300 0.3517 0.2523 0.137 Uiso 1 1 calc R U . . .
C308 C 0.5240(7) 0.3204(6) 0.2563(3) 0.116(3) Uani 1 1 d D U . . .
H308 H 0.5323 0.3444 0.2377 0.139 Uiso 1 1 calc R U . . .
C309 C 0.5750(7) 0.2807(6) 0.2750(3) 0.110(3) Uani 1 1 d D U . . .
C310 C 0.6400(7) 0.2769(6) 0.2699(4) 0.117(3) Uani 1 1 d D U . . .
H310 H 0.6504 0.3020 0.2531 0.141 Uiso 1 1 calc R U . . .
C311 C 0.7489(7) 0.2378(6) 0.2810(4) 0.145(4) Uani 1 1 d D U . . .
H31C H 0.7665 0.2398 0.3048 0.174 Uiso 1 1 calc R U . . .
H31D H 0.7497 0.2698 0.2649 0.174 Uiso 1 1 calc R U . . .
C312 C 0.7874(8) 0.1805(6) 0.2616(4) 0.159(4) Uani 1 1 d D U . . .
H31E H 0.7702 0.1808 0.2373 0.191 Uiso 1 1 calc R U . . .
H31F H 0.8323 0.1764 0.2565 0.191 Uiso 1 1 calc R U . . .
C313 C 0.2616(8) 0.1856(7) 0.3537(4) 0.141(4) Uani 1 1 d D U . . .
H313 H 0.2334 0.2211 0.3646 0.169 Uiso 1 1 calc R U . . .
C314 C 0.3127(7) 0.1851(6) 0.3291(4) 0.133(3) Uani 1 1 d D U . . .
C315 C 0.3570(8) 0.1328(6) 0.3176(4) 0.143(4) Uani 1 1 d D U . . .
H315 H 0.3946 0.1299 0.3027 0.172 Uiso 1 1 calc R U . . .
C316 C 0.3469(9) 0.0842(7) 0.3276(5) 0.158(4) Uani 1 1 d D U . . .
H316 H 0.3770 0.0475 0.3196 0.189 Uiso 1 1 calc R U . . .
C317 C 0.2937(9) 0.0904(7) 0.3489(5) 0.164(4) Uani 1 1 d D U . . .
C318 C 0.2776(10) 0.0399(8) 0.3614(6) 0.191(4) Uani 1 1 d D U . . .
H318 H 0.3019 0.0034 0.3506 0.229 Uiso 1 1 calc R U . . .
C319 C 0.2195(10) -0.0069(8) 0.3985(7) 0.228(5) Uani 1 1 d D U . . .
H31G H 0.2209 -0.0122 0.4258 0.274 Uiso 1 1 calc R U . . .
H31H H 0.2524 -0.0414 0.3859 0.274 Uiso 1 1 calc R U . . .
C320 C 0.1514(10) 0.0032(9) 0.3866(7) 0.242(5) Uani 1 1 d D U . . .
H32C H 0.1561 -0.0043 0.3595 0.290 Uiso 1 1 calc R U . . .
H32D H 0.1391 -0.0265 0.3991 0.290 Uiso 1 1 calc R U . . .
Re1 Re 0.64485(3) 0.69848(2) 0.07747(2) 0.0870(2) Uani 1 1 d . . . . .
O101 O 0.6446(4) 0.7112(3) 0.02986(19) 0.098(2) Uani 1 1 d . . . . .
O102 O 0.5677(4) 0.7249(3) 0.09812(19) 0.099(2) Uani 1 1 d . . . . .
O103 O 0.6874(4) 0.7316(3) 0.0967(2) 0.095(2) Uani 1 1 d . . . . .
O104 O 0.3497(5) 0.3172(4) 0.4662(2) 0.130(3) Uani 1 1 d . . . . .
Re2 Re 0.34236(3) 0.30945(3) 0.41919(2) 0.1157(3) Uani 1 1 d . . . . .
O105 O 0.4178(4) 0.2792(4) 0.3965(2) 0.116(3) Uani 1 1 d . . . . .
O106 O 0.2985(5) 0.3773(4) 0.3997(2) 0.127(3) Uani 1 1 d . . . . .
O107 O 0.3040(5) 0.2656(4) 0.4148(3) 0.136(3) Uani 1 1 d . . . . .
O109 O 0.6812(4) 0.6251(3) 0.0858(2) 0.099(2) Uani 1 1 d . . . . .
S1 S 0.5637(2) 1.01660(17) 0.16061(10) 0.1172(12) Uani 1 1 d D U . . .
S2 S 0.5356(2) 1.04518(18) 0.23689(10) 0.1322(13) Uani 1 1 d D U . . .
N200 N 0.5246(5) 1.0605(4) 0.1937(2) 0.124(3) Uani 1 1 d D U . . .
O1 O 0.5943(5) 0.9582(3) 0.1703(2) 0.125(3) Uani 1 1 d D U . . .
O2 O 0.5250(5) 1.0306(4) 0.1297(2) 0.135(3) Uani 1 1 d D U . . .
O3 O 0.5995(4) 1.0069(4) 0.2442(3) 0.135(3) Uani 1 1 d D U . . .
O4 O 0.5054(5) 1.0977(3) 0.2578(2) 0.145(3) Uani 1 1 d D U . . .
C1A C 0.6280(6) 1.0393(6) 0.1451(4) 0.126(3) Uani 1 1 d D U . . .
C2A C 0.4847(7) 1.0060(6) 0.2505(4) 0.140(3) Uani 1 1 d D U . . .
F1A F 0.6065(4) 1.0909(3) 0.1315(2) 0.145(3) Uani 1 1 d D U . . .
F2A F 0.6610(5) 1.0388(4) 0.1741(3) 0.157(3) Uani 1 1 d D U . . .
F3A F 0.6669(5) 1.0041(4) 0.1195(3) 0.171(3) Uani 1 1 d D U . . .
F4A F 0.5057(4) 0.9551(4) 0.2335(2) 0.143(3) Uani 1 1 d D U . . .
F5A F 0.4868(5) 0.9953(4) 0.2869(2) 0.166(3) Uani 1 1 d D U . . .
F6A F 0.4250(5) 1.0350(4) 0.2425(2) 0.165(3) Uani 1 1 d D U . . .
S3 S 0.6048(4) 0.4584(4) 0.2516(2) 0.122(2) Uiso 0.5 1 d D U P A 1
S4 S 0.6001(4) 0.4243(3) 0.3269(2) 0.117(2) Uiso 0.5 1 d D U P A 1
N201 N 0.6029(10) 0.4707(7) 0.2959(3) 0.120(4) Uiso 0.5 1 d D U P A 1
O5 O 0.6294(8) 0.4964(7) 0.2309(5) 0.125(5) Uiso 0.5 1 d D U P A 1
O6 O 0.6265(8) 0.4011(5) 0.2387(5) 0.114(6) Uiso 0.5 1 d D U P A 1
O7 O 0.5764(11) 0.4567(9) 0.3616(5) 0.148(7) Uiso 0.5 1 d D U P A 1
O8 O 0.5732(8) 0.3861(7) 0.3165(5) 0.120(5) Uiso 0.5 1 d D U P A 1
C3A C 0.5198(6) 0.4863(9) 0.2447(6) 0.142(6) Uiso 0.5 1 d D U P A 1
C4A C 0.6835(6) 0.3791(8) 0.3343(6) 0.141(6) Uiso 0.5 1 d D U P A 1
F1B F 0.5141(10) 0.4930(9) 0.2083(5) 0.198(8) Uiso 0.5 1 d D U P A 1
F2B F 0.4933(8) 0.5383(7) 0.2600(5) 0.156(6) Uiso 0.5 1 d D U P A 1
F3B F 0.4901(7) 0.4553(7) 0.2606(4) 0.135(5) Uiso 0.5 1 d D U P A 1
F4B F 0.6880(9) 0.3412(8) 0.3599(5) 0.167(6) Uiso 0.5 1 d D U P A 1
F5B F 0.7082(9) 0.4150(8) 0.3462(5) 0.177(6) Uiso 0.5 1 d D U P A 1
F6B F 0.7148(9) 0.3573(8) 0.3020(5) 0.173(6) Uiso 0.5 1 d D U P A 1
S5 S 0.4040(3) 0.7077(2) -0.10182(12) 0.1445(14) Uani 1 1 d D U . . .
S6 S 0.3515(2) 0.77459(19) -0.16421(12) 0.1266(12) Uani 1 1 d D U . . .
N202 N 0.3960(6) 0.7594(5) -0.1304(3) 0.137(3) Uani 1 1 d D U . . .
O9 O 0.4217(6) 0.7205(5) -0.0672(2) 0.168(4) Uani 1 1 d D U . . .
O10 O 0.3565(5) 0.6835(5) -0.1015(3) 0.155(3) Uani 1 1 d D U . . .
O11 O 0.3307(4) 0.7324(4) -0.1749(2) 0.121(3) Uani 1 1 d D U . . .
O12 O 0.3784(5) 0.8019(4) -0.1924(2) 0.136(3) Uani 1 1 d D U . . .
C5A C 0.4776(6) 0.6515(5) -0.1224(4) 0.147(3) Uani 1 1 d D U . . .
C6A C 0.2788(6) 0.8336(5) -0.1452(4) 0.140(3) Uani 1 1 d D U . . .
F1C F 0.4944(5) 0.6050(4) -0.1020(2) 0.165(3) Uani 1 1 d D U . . .
F2C F 0.4688(4) 0.6401(4) -0.1565(2) 0.142(3) Uani 1 1 d D U . . .
F3C F 0.5240(4) 0.6701(4) -0.1252(2) 0.147(3) Uani 1 1 d D U . . .
F4C F 0.2536(5) 0.8176(4) -0.1153(3) 0.168(3) Uani 1 1 d D U . . .
F5C F 0.2910(5) 0.8773(4) -0.1350(3) 0.190(4) Uani 1 1 d D U . . .
F6C F 0.2349(5) 0.8502(4) -0.1691(3) 0.175(3) Uani 1 1 d D U . . .
S7 S 0.3153(7) 0.5250(6) 0.1699(4) 0.148(2) Uiso 0.35 1 d D U P B 1
S8 S 0.3684(6) 0.5651(6) 0.1040(4) 0.144(2) Uiso 0.35 1 d D U P B 1
N203 N 0.3459(14) 0.5189(10) 0.1269(5) 0.147(2) Uiso 0.35 1 d D U P B 1
O13 O 0.2581(10) 0.5136(12) 0.1709(7) 0.149(3) Uiso 0.35 1 d D U P B 1
O14 O 0.3142(15) 0.5725(10) 0.1892(8) 0.144(3) Uiso 0.35 1 d D U P B 1
O15 O 0.3981(15) 0.5863(12) 0.1303(7) 0.145(3) Uiso 0.35 1 d D U P B 1
O16 O 0.4085(12) 0.5327(11) 0.0725(6) 0.146(3) Uiso 0.35 1 d D U P B 1
C7A C 0.3609(11) 0.4586(8) 0.1936(7) 0.149(2) Uiso 0.35 1 d D U P B 1
C8A C 0.3006(9) 0.6222(9) 0.0853(7) 0.146(3) Uiso 0.35 1 d D U P B 1
F1D F 0.3176(12) 0.4499(12) 0.2183(7) 0.152(3) Uiso 0.35 1 d D U P B 1
F2D F 0.4062(11) 0.4575(10) 0.2116(7) 0.152(3) Uiso 0.35 1 d D U P B 1
F3D F 0.3893(11) 0.4158(9) 0.1691(6) 0.152(3) Uiso 0.35 1 d D U P B 1
F4D F 0.2665(10) 0.6041(9) 0.0657(6) 0.145(4) Uiso 0.35 1 d D U P B 1
F5D F 0.3176(11) 0.6557(10) 0.0618(6) 0.147(4) Uiso 0.35 1 d D U P B 1
F6D F 0.2602(11) 0.6538(9) 0.1129(6) 0.149(4) Uiso 0.35 1 d D U P B 1
S7' S 0.3770(10) 0.5048(10) 0.1874(6) 0.149(2) Uiso 0.2 1 d D U P C 2
S8' S 0.3209(10) 0.5458(9) 0.1173(6) 0.147(2) Uiso 0.2 1 d D U P C 2
N3' N 0.3162(14) 0.5402(18) 0.1628(6) 0.147(2) Uiso 0.2 1 d D U P C 2
O13' O 0.371(2) 0.5501(15) 0.2124(10) 0.144(4) Uiso 0.2 1 d D U P C 2
O14' O 0.4358(15) 0.4670(17) 0.1702(11) 0.148(3) Uiso 0.2 1 d D U P C 2
O15' O 0.2611(14) 0.5631(18) 0.1022(11) 0.145(4) Uiso 0.2 1 d D U P C 2
O16' O 0.3743(17) 0.4937(13) 0.1051(12) 0.148(3) Uiso 0.2 1 d D U P C 2
C7' C 0.3508(16) 0.4604(13) 0.2202(8) 0.149(2) Uiso 0.2 1 d D U P C 2
C8' C 0.3547(16) 0.5963(13) 0.0989(9) 0.146(2) Uiso 0.2 1 d D U P C 2
F1D' F 0.3354(19) 0.4728(17) 0.2555(8) 0.149(4) Uiso 0.2 1 d D U P C 2
F2D' F 0.2896(16) 0.4720(18) 0.2140(11) 0.150(3) Uiso 0.2 1 d D U P C 2
F3D' F 0.3907(18) 0.4061(13) 0.2172(11) 0.152(3) Uiso 0.2 1 d D U P C 2
F4D' F 0.388(2) 0.6067(18) 0.1244(12) 0.145(3) Uiso 0.2 1 d D U P C 2
F5D' F 0.3139(18) 0.6440(14) 0.0849(11) 0.148(3) Uiso 0.2 1 d D U P C 2
F6D' F 0.3953(18) 0.5703(17) 0.0691(10) 0.149(3) Uiso 0.2 1 d D U P C 2
S12 S 0.3754(8) 0.5283(6) 0.1690(4) 0.147(2) Uiso 0.3 1 d D U P D 3
S11 S 0.3337(7) 0.4471(7) 0.2035(5) 0.149(2) Uiso 0.3 1 d D U P D 3
N205 N 0.3698(15) 0.4664(9) 0.1683(7) 0.148(2) Uiso 0.3 1 d D U P D 3
O22 O 0.3428(15) 0.3890(9) 0.1991(9) 0.149(3) Uiso 0.3 1 d D U P D 3
O21 O 0.3539(16) 0.4636(14) 0.2366(7) 0.148(3) Uiso 0.3 1 d D U P D 3
O23 O 0.4425(10) 0.5105(14) 0.1710(9) 0.149(4) Uiso 0.3 1 d D U P D 3
O24 O 0.3257(15) 0.5655(13) 0.1936(9) 0.145(3) Uiso 0.3 1 d D U P D 3
F4F F 0.3637(15) 0.6060(12) 0.1168(8) 0.148(3) Uiso 0.3 1 d D U P D 3
F5F F 0.2937(11) 0.5697(12) 0.1239(7) 0.145(3) Uiso 0.3 1 d D U P D 3
F6F F 0.3947(13) 0.5203(12) 0.0974(7) 0.147(3) Uiso 0.3 1 d D U P D 3
C12A C 0.3565(13) 0.5576(12) 0.1223(5) 0.146(2) Uiso 0.3 1 d D U P D 3
C11A C 0.2462(8) 0.4826(11) 0.2076(8) 0.150(3) Uiso 0.3 1 d D U P D 3
F2F F 0.2241(12) 0.4498(11) 0.2291(7) 0.144(5) Uiso 0.3 1 d D U P D 3
F3F F 0.2223(13) 0.4918(12) 0.1742(6) 0.151(5) Uiso 0.3 1 d D U P D 3
F1F F 0.2238(12) 0.5331(10) 0.2233(7) 0.150(4) Uiso 0.3 1 d D U P D 3
S9 S 0.4439(5) 0.5939(4) 0.4621(3) 0.134(2) Uiso 0.4 1 d D U P E 1
S10 S 0.3257(6) 0.6415(5) 0.4272(3) 0.157(3) Uiso 0.4 1 d D U P E 1
N204 N 0.3705(7) 0.6015(10) 0.4599(6) 0.149(3) Uiso 0.4 1 d D U P E 1
O17 O 0.4603(11) 0.5611(9) 0.4967(5) 0.144(5) Uiso 0.4 1 d D U P E 1
O18 O 0.4582(9) 0.6406(7) 0.4615(5) 0.099(5) Uiso 0.4 1 d D U P E 1
O19 O 0.3701(11) 0.6512(11) 0.4010(6) 0.166(6) Uiso 0.4 1 d D U P E 1
O20 O 0.2867(10) 0.6117(10) 0.4245(7) 0.152(6) Uiso 0.4 1 d D U P E 1
C9A C 0.4967(10) 0.5415(8) 0.4279(5) 0.140(3) Uiso 0.4 1 d D U P E 1
C10A C 0.2832(11) 0.7131(7) 0.4467(7) 0.171(4) Uiso 0.4 1 d D U P E 1
F1E F 0.5506(9) 0.5469(9) 0.4191(6) 0.156(5) Uiso 0.4 1 d D U P E 1
F2E F 0.4705(10) 0.5479(9) 0.3955(5) 0.157(5) Uiso 0.4 1 d D U P E 1
F3E F 0.5025(10) 0.4936(8) 0.4391(5) 0.146(5) Uiso 0.4 1 d D U P E 1
F4E F 0.2918(12) 0.7100(10) 0.4815(6) 0.184(6) Uiso 0.4 1 d D U P E 1
F5E F 0.3075(12) 0.7468(11) 0.4286(7) 0.205(6) Uiso 0.4 1 d D U P E 1
F6E F 0.2244(10) 0.7365(10) 0.4399(7) 0.179(6) Uiso 0.4 1 d D U P E 1
S3' S 0.6586(7) 0.4503(7) 0.2345(4) 0.121(3) Uiso 0.25 1 d D U P F 2
S4' S 0.5595(7) 0.4796(7) 0.2912(4) 0.125(3) Uiso 0.25 1 d D U P F 2
N1' N 0.6035(12) 0.4997(9) 0.2606(7) 0.124(3) Uiso 0.25 1 d D U P F 2
O5' O 0.6513(15) 0.4776(13) 0.1983(6) 0.120(6) Uiso 0.25 1 d D U P F 2
O6' O 0.6623(17) 0.3936(9) 0.2383(9) 0.114(6) Uiso 0.25 1 d D U P F 2
O7' O 0.5140(13) 0.5340(10) 0.3057(8) 0.132(6) Uiso 0.25 1 d D U P F 2
O8' O 0.5371(16) 0.4398(12) 0.2776(8) 0.125(5) Uiso 0.25 1 d D U P F 2
C4' C 0.6018(12) 0.4465(12) 0.3320(6) 0.129(3) Uiso 0.25 1 d D U P F 2
C3' C 0.7378(9) 0.4413(11) 0.2468(7) 0.125(4) Uiso 0.25 1 d D U P F 2
F1B' F 0.7436(13) 0.4900(10) 0.2462(8) 0.127(6) Uiso 0.25 1 d D U P F 2
F2B' F 0.7766(12) 0.4085(11) 0.2200(7) 0.129(6) Uiso 0.25 1 d D U P F 2
F3B' F 0.7492(13) 0.4133(12) 0.2784(7) 0.131(6) Uiso 0.25 1 d D U P F 2
F4B' F 0.6312(14) 0.4771(12) 0.3439(8) 0.139(5) Uiso 0.25 1 d D U P F 2
F5B' F 0.6445(14) 0.3959(11) 0.3252(8) 0.131(5) Uiso 0.25 1 d D U P F 2
F6B' F 0.5559(15) 0.4473(15) 0.3584(8) 0.142(9) Uiso 0.25 1 d D U P F 2

loop_
_atom_site_aniso_label
_atom_site_aniso_U_11
_atom_site_aniso_U_22
_atom_site_aniso_U_33
_atom_site_aniso_U_23
_atom_site_aniso_U_13
_atom_site_aniso_U_12
Zn1 0.1067(12) 0.0887(10) 0.1069(11) -0.0269(9) -0.0137(9) -0.0372(9)
Zn2 0.1024(12) 0.1132(12) 0.0947(11) -0.0068(9) 0.0183(9) -0.0344(9)
Zn3 0.1082(12) 0.0776(10) 0.1340(13) -0.0033(9) 0.0077(10) -0.0388(9)
Zn4 0.1235(12) 0.0942(10) 0.0575(8) -0.0159(8) 0.0030(8) -0.0427(9)
Zn5 0.227(2) 0.1807(19) 0.0553(10) 0.0028(11) -0.0125(12) -0.0688(17)
Zn6 0.1537(18) 0.1336(15) 0.1207(14) 0.0143(12) -0.0289(12) 0.0054(13)
Zn7 0.1224(13) 0.0972(11) 0.0863(11) -0.0231(9) -0.0033(9) -0.0173(9)
Zn8 0.209(3) 0.199(2) 0.228(3) -0.054(2) 0.038(2) -0.116(2)
N1 0.131(6) 0.126(6) 0.169(7) -0.037(5) -0.033(6) -0.061(5)
N2 0.120(6) 0.161(7) 0.129(6) -0.004(5) 0.037(5) -0.036(6)
N3 0.138(7) 0.091(5) 0.192(7) 0.005(6) 0.004(6) -0.040(5)
N4 0.156(6) 0.108(5) 0.059(5) -0.001(5) 0.002(5) -0.044(5)
N5 0.119(7) 0.095(5) 0.117(7) -0.029(5) -0.024(5) -0.046(5)
N6 0.112(6) 0.080(5) 0.062(5) -0.017(4) -0.019(4) -0.032(4)
N7 0.095(6) 0.140(7) 0.112(6) 0.006(6) 0.013(5) -0.044(5)
N8 0.103(5) 0.106(6) 0.073(5) -0.001(5) 0.006(5) -0.042(5)
N9 0.122(7) 0.078(5) 0.189(8) -0.012(6) 0.007(6) -0.036(5)
N10 0.096(6) 0.074(5) 0.120(6) 0.004(5) -0.008(5) -0.038(4)
N11 0.121(7) 0.119(6) 0.133(7) -0.030(6) -0.010(6) -0.065(6)
N12 0.100(6) 0.088(5) 0.083(5) -0.021(5) 0.000(5) -0.043(5)
N13 0.118(7) 0.153(8) 0.095(6) -0.014(6) 0.046(5) -0.040(5)
N14 0.108(6) 0.097(6) 0.076(5) -0.018(5) 0.022(5) -0.031(5)
N15 0.124(7) 0.089(5) 0.061(4) -0.009(4) -0.009(4) -0.047(5)
N16 0.104(6) 0.078(5) 0.062(4) -0.005(4) -0.002(4) -0.031(5)
N17 0.124(7) 0.100(6) 0.136(7) -0.020(6) -0.039(6) -0.036(5)
N18 0.089(6) 0.087(5) 0.091(6) -0.016(5) -0.014(4) -0.031(4)
N19 0.145(7) 0.082(5) 0.158(7) -0.018(5) 0.012(6) -0.054(5)
N20 0.102(6) 0.082(5) 0.118(6) -0.025(5) 0.016(5) -0.048(5)
N21 0.157(8) 0.115(6) 0.071(5) -0.002(5) -0.011(5) -0.064(6)
N22 0.127(6) 0.105(6) 0.068(5) -0.005(4) 0.006(5) -0.054(5)
N23 0.099(6) 0.126(6) 0.111(6) -0.015(6) 0.018(6) -0.027(5)
N24 0.084(6) 0.097(6) 0.082(5) 0.006(4) 0.005(4) -0.031(4)
N25 0.119(7) 0.081(5) 0.124(6) 0.011(5) -0.009(6) -0.040(5)
N26 0.106(6) 0.083(5) 0.081(6) -0.003(4) 0.006(4) -0.051(4)
N27 0.127(6) 0.104(6) 0.052(4) -0.010(5) 0.005(4) -0.042(5)
N28 0.110(6) 0.084(5) 0.051(5) -0.010(4) -0.006(4) -0.038(4)
C1 0.138(7) 0.124(7) 0.172(8) -0.044(7) -0.034(6) -0.060(6)
C2 0.127(7) 0.107(6) 0.151(7) -0.035(6) -0.027(6) -0.055(5)
C3 0.121(7) 0.087(6) 0.095(7) -0.023(6) -0.017(6) -0.036(5)
C4 0.117(6) 0.083(5) 0.068(6) -0.019(5) -0.008(5) -0.031(5)
C5 0.128(7) 0.087(6) 0.063(6) -0.014(5) 0.001(5) -0.034(5)
C6 0.122(7) 0.091(6) 0.067(6) -0.008(5) 0.001(5) -0.035(5)
C7 0.106(6) 0.087(5) 0.052(5) -0.004(4) -0.008(4) -0.036(4)
C8 0.108(6) 0.082(6) 0.058(5) -0.009(5) -0.013(5) -0.037(5)
C9 0.099(5) 0.085(5) 0.051(5) -0.001(5) -0.004(5) -0.036(4)
C10 0.098(5) 0.087(5) 0.055(5) 0.000(5) 0.002(5) -0.035(5)
C11 0.101(5) 0.090(5) 0.051(5) -0.002(5) -0.004(5) -0.038(4)
C12 0.099(5) 0.087(5) 0.055(5) 0.001(5) 0.000(5) -0.040(4)
C13 0.097(5) 0.083(5) 0.066(5) 0.003(5) -0.013(5) -0.040(4)
C14 0.097(6) 0.088(5) 0.061(5) -0.001(5) -0.004(5) -0.038(4)
C15 0.099(6) 0.099(6) 0.057(5) -0.009(5) 0.004(6) -0.038(5)
C16 0.103(5) 0.094(6) 0.068(5) -0.003(5) 0.005(5) -0.040(4)
C17 0.110(6) 0.100(6) 0.090(6) 0.005(5) -0.003(6) -0.045(5)
C18 0.112(6) 0.104(6) 0.095(6) 0.005(6) -0.004(6) -0.046(5)
C19 0.100(5) 0.109(6) 0.090(6) 0.002(5) 0.006(5) -0.044(5)
C20 0.101(6) 0.126(7) 0.106(7) 0.005(6) 0.015(6) -0.049(6)
C21 0.101(6) 0.160(7) 0.129(7) 0.001(6) 0.016(6) -0.040(6)
C22 0.115(7) 0.166(8) 0.137(8) 0.003(6) 0.027(6) -0.039(7)
C23 0.093(6) 0.077(5) 0.097(6) 0.009(5) -0.004(5) -0.041(5)
C24 0.097(5) 0.080(5) 0.093(6) 0.007(5) -0.008(5) -0.043(4)
C25 0.107(6) 0.100(6) 0.135(7) -0.007(6) -0.027(6) -0.030(5)
C26 0.103(6) 0.102(6) 0.156(8) -0.009(6) -0.033(6) -0.032(5)
C27 0.103(6) 0.088(5) 0.149(7) -0.006(5) -0.018(6) -0.033(5)
C28 0.106(7) 0.092(6) 0.178(8) -0.007(6) -0.006(6) -0.035(5)
C29 0.127(7) 0.084(6) 0.203(9) -0.002(6) 0.011(7) -0.028(5)
C30 0.133(7) 0.085(6) 0.208(8) 0.009(6) 0.001(7) -0.029(6)
C31 0.135(7) 0.133(7) 0.175(8) -0.036(6) -0.026(6) -0.068(6)
C32 0.127(7) 0.132(7) 0.156(7) -0.028(6) -0.014(6) -0.062(6)
C33 0.119(7) 0.115(7) 0.127(7) -0.019(7) 0.001(6) -0.063(6)
C34 0.114(6) 0.105(6) 0.108(6) -0.011(6) -0.001(5) -0.058(5)
C35 0.120(7) 0.122(7) 0.104(6) 0.000(6) 0.004(5) -0.067(6)
C36 0.121(7) 0.111(6) 0.087(6) 0.001(6) -0.001(5) -0.062(6)
C37 0.104(5) 0.078(5) 0.072(5) -0.013(5) 0.000(4) -0.045(5)
C38 0.106(6) 0.079(5) 0.071(5) -0.014(5) 0.000(5) -0.039(5)
C39 0.098(5) 0.070(5) 0.061(5) -0.008(5) 0.002(4) -0.034(4)
C40 0.099(6) 0.074(5) 0.058(5) -0.015(5) 0.003(4) -0.033(5)
C41 0.101(5) 0.074(5) 0.064(4) -0.014(5) 0.005(4) -0.036(5)
C42 0.094(6) 0.073(5) 0.069(5) -0.012(5) 0.000(4) -0.037(5)
C43 0.098(6) 0.068(5) 0.062(4) -0.007(4) 0.000(4) -0.032(5)
C44 0.096(6) 0.067(5) 0.056(5) -0.005(5) 0.006(4) -0.035(5)
C45 0.105(7) 0.088(6) 0.073(6) -0.007(5) 0.013(5) -0.040(5)
C46 0.108(6) 0.094(6) 0.076(5) -0.027(5) 0.015(5) -0.041(5)
C47 0.128(7) 0.126(7) 0.096(6) -0.049(6) 0.026(5) -0.055(6)
C48 0.137(8) 0.135(7) 0.096(6) -0.041(6) 0.033(6) -0.053(6)
C49 0.119(7) 0.129(7) 0.084(6) -0.024(5) 0.028(5) -0.044(5)
C50 0.122(8) 0.143(8) 0.096(6) -0.022(7) 0.040(6) -0.037(6)
C51 0.128(7) 0.170(8) 0.110(7) -0.012(7) 0.051(6) -0.042(7)
C52 0.124(7) 0.172(8) 0.121(7) -0.014(6) 0.054(6) -0.038(7)
C53 0.099(6) 0.073(5) 0.059(5) -0.006(5) -0.002(4) -0.028(5)
C54 0.092(6) 0.068(5) 0.062(4) -0.005(4) -0.001(4) -0.032(5)
C55 0.094(6) 0.084(6) 0.065(5) -0.013(5) -0.001(5) -0.030(5)
C56 0.099(6) 0.091(6) 0.065(5) -0.011(5) -0.007(4) -0.029(5)
C57 0.104(6) 0.082(5) 0.059(4) 0.000(4) -0.005(4) -0.036(5)
C58 0.114(7) 0.083(6) 0.059(5) -0.003(5) -0.007(5) -0.039(5)
C59 0.146(7) 0.099(6) 0.063(5) -0.015(5) -0.015(5) -0.041(6)
C60 0.155(7) 0.104(6) 0.062(5) -0.010(5) -0.012(6) -0.040(6)
C61 0.136(8) 0.133(8) 0.174(8) -0.038(6) -0.048(7) -0.053(5)
C62 0.136(8) 0.125(7) 0.158(8) -0.025(6) -0.046(6) -0.039(6)
C63 0.108(7) 0.103(6) 0.125(7) -0.009(6) -0.042(6) -0.024(6)
C64 0.095(6) 0.095(6) 0.109(6) -0.014(5) -0.034(5) -0.022(5)
C65 0.100(7) 0.096(6) 0.111(7) -0.006(6) -0.032(5) -0.021(6)
C66 0.093(6) 0.092(6) 0.099(6) -0.006(5) -0.017(5) -0.032(5)
C67 0.084(5) 0.083(5) 0.085(5) -0.010(5) -0.005(4) -0.041(4)
C68 0.084(6) 0.085(5) 0.085(6) -0.011(5) -0.011(5) -0.034(5)
C69 0.088(5) 0.084(5) 0.079(5) -0.014(4) 0.004(4) -0.040(5)
C70 0.094(6) 0.078(5) 0.079(5) -0.018(5) 0.010(5) -0.038(5)
C71 0.095(6) 0.083(5) 0.084(5) -0.021(4) 0.015(5) -0.041(5)
C72 0.097(6) 0.086(5) 0.080(6) -0.022(5) 0.010(5) -0.046(5)
C73 0.097(6) 0.085(5) 0.073(5) -0.020(4) 0.006(4) -0.044(5)
C74 0.098(6) 0.080(6) 0.077(5) -0.015(5) -0.003(5) -0.045(5)
C75 0.094(6) 0.077(5) 0.109(6) -0.022(5) 0.021(6) -0.046(5)
C76 0.104(6) 0.083(5) 0.101(6) -0.026(4) 0.019(5) -0.046(5)
C77 0.134(7) 0.089(6) 0.110(6) -0.024(5) 0.018(6) -0.056(6)
C78 0.144(7) 0.094(6) 0.124(6) -0.028(5) 0.018(7) -0.057(6)
C79 0.131(6) 0.081(5) 0.126(6) -0.028(5) 0.020(6) -0.053(5)
C80 0.145(7) 0.086(6) 0.143(8) -0.034(6) 0.022(7) -0.054(6)
C81 0.152(8) 0.082(6) 0.175(8) -0.019(6) 0.015(6) -0.050(6)
C82 0.149(8) 0.082(7) 0.192(8) -0.009(7) 0.015(7) -0.040(6)
C83 0.117(7) 0.090(6) 0.060(6) -0.017(5) 0.014(5) -0.046(5)
C84 0.117(6) 0.096(5) 0.068(5) -0.011(4) 0.008(4) -0.054(5)
C85 0.137(7) 0.116(7) 0.090(6) 0.002(5) -0.012(5) -0.065(5)
C86 0.145(8) 0.123(7) 0.093(7) 0.013(5) -0.013(5) -0.074(6)
C87 0.143(7) 0.116(6) 0.075(6) 0.001(5) -0.009(5) -0.066(5)
C88 0.154(8) 0.117(6) 0.074(6) 0.006(5) -0.007(5) -0.067(6)
C89 0.167(8) 0.114(7) 0.081(6) 0.004(5) -0.013(6) -0.058(6)
C90 0.163(7) 0.114(6) 0.067(5) 0.011(5) -0.006(6) -0.051(6)
C91 0.114(7) 0.154(8) 0.138(7) -0.011(6) 0.028(6) -0.027(6)
C92 0.109(7) 0.135(8) 0.128(7) -0.013(6) 0.023(6) -0.024(6)
C93 0.095(6) 0.119(7) 0.107(6) -0.006(6) 0.001(6) -0.028(5)
C94 0.093(6) 0.104(6) 0.086(5) 0.002(5) 0.004(5) -0.030(5)
C95 0.101(6) 0.103(7) 0.088(5) 0.008(6) 0.001(5) -0.034(5)
C96 0.099(6) 0.093(6) 0.075(5) 0.007(5) 0.001(5) -0.037(5)
C97 0.092(5) 0.084(5) 0.072(5) 0.001(5) 0.001(4) -0.042(4)
C98 0.084(6) 0.088(6) 0.070(5) 0.000(5) 0.000(5) -0.034(4)
C99 0.094(5) 0.078(5) 0.067(5) -0.001(4) 0.001(4) -0.047(4)
C100 0.097(6) 0.078(5) 0.071(5) -0.009(4) -0.001(5) -0.045(4)
C101 0.099(6) 0.076(5) 0.069(5) -0.008(4) -0.005(4) -0.045(4)
C102 0.098(6) 0.070(5) 0.070(5) -0.010(4) 0.002(5) -0.038(5)
C103 0.098(6) 0.072(5) 0.062(5) -0.010(4) -0.001(4) -0.043(4)
C104 0.098(6) 0.079(5) 0.068(5) -0.009(5) -0.003(4) -0.047(4)
C105 0.100(6) 0.073(6) 0.075(6) -0.005(5) 0.011(5) -0.048(5)
C106 0.101(6) 0.081(5) 0.070(5) -0.004(4) 0.003(5) -0.047(4)
C107 0.098(6) 0.089(6) 0.075(6) -0.002(5) 0.002(5) -0.049(5)
C108 0.102(6) 0.088(6) 0.078(6) 0.004(5) 0.007(5) -0.046(5)
C109 0.106(6) 0.083(5) 0.082(6) 0.005(4) 0.006(5) -0.048(5)
C110 0.116(7) 0.086(6) 0.098(6) 0.007(5) -0.006(6) -0.045(6)
C111 0.131(7) 0.096(6) 0.145(8) 0.019(6) -0.014(6) -0.042(6)
C112 0.140(8) 0.090(6) 0.179(8) 0.018(6) -0.005(7) -0.035(6)
C113 0.118(6) 0.077(5) 0.048(5) -0.011(5) 0.001(5) -0.034(5)
C114 0.109(6) 0.074(5) 0.058(5) -0.014(4) -0.003(4) -0.042(5)
C115 0.118(7) 0.078(5) 0.066(6) -0.016(5) 0.002(5) -0.037(5)
C116 0.120(7) 0.084(5) 0.067(6) -0.020(5) 0.000(5) -0.033(5)
C117 0.117(6) 0.088(5) 0.054(5) -0.015(4) 0.001(4) -0.037(5)
C118 0.130(7) 0.096(6) 0.050(5) -0.019(5) 0.001(5) -0.036(6)
C119 0.142(7) 0.114(7) 0.062(5) -0.012(5) 0.015(5) -0.040(6)
C120 0.151(7) 0.110(6) 0.059(6) -0.002(5) 0.007(5) -0.043(6)
N101 0.261(9) 0.222(8) 0.065(5) 0.009(6) -0.007(7) -0.078(7)
N102 0.186(8) 0.166(7) 0.179(8) 0.023(6) -0.041(7) 0.022(7)
N103 0.150(7) 0.152(7) 0.130(7) -0.039(6) 0.006(5) -0.019(6)
N104 0.238(9) 0.224(9) 0.285(10) -0.049(8) 0.020(8) -0.122(7)
N105 0.231(9) 0.185(9) 0.045(5) -0.033(5) 0.023(6) -0.053(8)
N106 0.169(7) 0.146(7) 0.049(4) -0.011(5) -0.003(5) -0.043(6)
N107 0.188(9) 0.177(8) 0.118(7) 0.044(6) -0.031(7) 0.019(8)
N108 0.152(7) 0.139(7) 0.081(6) 0.017(5) -0.010(5) -0.007(6)
N109 0.135(7) 0.130(7) 0.118(7) -0.033(6) -0.003(6) -0.010(6)
N110 0.105(6) 0.104(6) 0.077(5) -0.017(5) -0.012(4) -0.024(5)
N111 0.247(10) 0.194(9) 0.068(5) 0.016(6) -0.012(6) -0.069(8)
N112 0.200(8) 0.144(7) 0.076(6) -0.008(6) 0.000(6) -0.053(6)
N113 0.148(7) 0.125(7) 0.153(8) 0.010(6) -0.022(7) 0.004(6)
N114 0.117(6) 0.129(7) 0.126(7) -0.004(6) -0.012(6) -0.012(7)
N115 0.211(9) 0.206(9) 0.251(10) -0.055(9) -0.020(8) -0.108(8)
N116 0.156(8) 0.176(8) 0.187(9) -0.043(7) -0.010(6) -0.067(7)
N117 0.227(10) 0.186(9) 0.061(6) 0.007(5) -0.009(7) -0.059(7)
N118 0.188(8) 0.157(7) 0.067(6) 0.011(5) -0.027(6) -0.043(7)
N119 0.144(7) 0.106(7) 0.095(6) -0.032(6) 0.002(5) -0.024(5)
N120 0.145(7) 0.080(5) 0.077(6) -0.008(5) -0.013(5) -0.020(5)
N121 0.203(10) 0.207(8) 0.244(10) -0.018(9) 0.035(8) -0.113(8)
N122 0.180(9) 0.138(7) 0.174(8) -0.010(7) 0.022(7) -0.069(7)
N123 0.163(8) 0.146(7) 0.206(9) -0.017(8) -0.067(7) 0.023(7)
N124 0.132(7) 0.151(7) 0.153(7) -0.019(7) -0.053(7) 0.000(6)
N125 0.142(7) 0.129(7) 0.095(6) -0.036(6) 0.009(6) -0.039(6)
N126 0.145(6) 0.099(6) 0.058(5) -0.016(4) -0.004(6) -0.038(6)
N127 0.225(10) 0.194(9) 0.237(10) -0.026(8) 0.042(8) -0.109(8)
N128 0.171(8) 0.154(7) 0.136(7) -0.035(7) 0.006(6) -0.069(6)
C201 0.257(9) 0.220(8) 0.064(6) 0.000(8) 0.005(7) -0.072(8)
C202 0.245(9) 0.208(9) 0.062(6) -0.019(7) 0.020(6) -0.061(8)
C203 0.212(9) 0.171(9) 0.057(6) -0.033(6) 0.016(7) -0.046(8)
C204 0.188(8) 0.151(7) 0.054(5) -0.027(5) 0.010(6) -0.042(7)
C205 0.179(8) 0.140(7) 0.065(6) -0.029(5) 0.008(6) -0.041(7)
C206 0.161(8) 0.131(7) 0.063(5) -0.020(5) 0.000(6) -0.037(6)
C207 0.143(7) 0.121(6) 0.053(4) -0.016(5) -0.009(5) -0.041(5)
C208 0.154(8) 0.134(7) 0.051(5) -0.014(5) -0.005(6) -0.041(6)
C209 0.124(6) 0.111(6) 0.056(4) -0.014(4) -0.014(5) -0.032(5)
C210 0.127(7) 0.106(6) 0.061(4) -0.010(5) -0.009(5) -0.023(5)
C211 0.127(6) 0.105(6) 0.059(4) -0.005(5) -0.009(5) -0.025(5)
C212 0.124(7) 0.101(6) 0.056(5) -0.010(5) -0.012(5) -0.023(5)
C213 0.112(6) 0.100(6) 0.059(5) -0.010(4) -0.017(4) -0.030(4)
C214 0.114(6) 0.106(6) 0.055(5) -0.008(5) -0.017(5) -0.031(5)
C215 0.143(7) 0.121(7) 0.070(6) 0.009(6) -0.010(6) -0.013(6)
C216 0.136(7) 0.120(6) 0.070(5) 0.010(5) -0.010(5) -0.021(6)
C217 0.150(7) 0.144(8) 0.091(6) 0.034(6) -0.005(6) -0.012(7)
C218 0.163(8) 0.160(8) 0.098(6) 0.043(6) -0.003(6) 0.002(7)
C219 0.166(7) 0.157(7) 0.093(6) 0.039(6) -0.007(6) 0.005(7)
C220 0.185(9) 0.170(9) 0.100(7) 0.044(7) -0.017(7) 0.013(8)
C221 0.198(9) 0.179(9) 0.148(8) 0.042(7) -0.040(7) 0.026(8)
C222 0.198(9) 0.180(9) 0.174(8) 0.037(8) -0.044(7) 0.025(8)
C223 0.104(6) 0.102(7) 0.071(5) -0.010(5) -0.011(5) -0.030(5)
C224 0.110(6) 0.105(6) 0.067(5) -0.012(5) -0.018(4) -0.025(4)
C225 0.122(7) 0.131(7) 0.077(6) -0.022(6) -0.025(5) -0.009(6)
C226 0.121(7) 0.135(7) 0.087(6) -0.023(6) -0.034(6) -0.006(6)
C227 0.115(6) 0.122(6) 0.092(6) -0.023(5) -0.023(5) -0.012(5)
C228 0.131(7) 0.135(7) 0.111(7) -0.025(6) -0.016(6) -0.004(6)
C229 0.144(8) 0.146(8) 0.134(7) -0.038(6) -0.006(7) -0.005(6)
C230 0.148(8) 0.160(8) 0.134(8) -0.039(7) 0.002(6) -0.007(7)
C231 0.269(10) 0.223(9) 0.061(7) 0.023(6) -0.014(7) -0.077(8)
C232 0.265(10) 0.212(8) 0.071(7) 0.029(7) -0.021(7) -0.072(8)
C233 0.238(10) 0.177(9) 0.075(6) 0.003(6) -0.002(6) -0.062(8)
C234 0.216(9) 0.160(8) 0.080(6) -0.002(6) 0.004(6) -0.059(6)
C235 0.213(9) 0.154(8) 0.097(7) -0.005(6) 0.006(6) -0.061(7)
C236 0.199(9) 0.150(8) 0.096(7) -0.011(6) 0.012(6) -0.055(7)
C237 0.177(8) 0.142(7) 0.091(6) -0.018(5) 0.008(5) -0.043(6)
C238 0.182(9) 0.142(8) 0.076(6) -0.019(6) 0.008(6) -0.044(6)
C239 0.150(7) 0.139(7) 0.104(6) -0.014(5) 0.002(5) -0.037(6)
C240 0.134(7) 0.141(7) 0.110(7) -0.009(6) 0.002(6) -0.032(7)
C241 0.126(7) 0.139(6) 0.114(6) -0.013(5) -0.006(6) -0.027(6)
C242 0.124(7) 0.147(7) 0.123(7) -0.017(6) -0.003(6) -0.031(6)
C243 0.135(7) 0.148(7) 0.128(7) -0.021(6) -0.006(6) -0.038(6)
C244 0.140(8) 0.140(7) 0.116(7) -0.022(6) -0.001(6) -0.032(6)
C245 0.111(7) 0.134(7) 0.123(6) -0.007(6) -0.010(7) -0.016(7)
C246 0.117(6) 0.132(6) 0.116(6) -0.010(5) -0.011(6) -0.019(6)
C247 0.127(7) 0.130(7) 0.124(7) -0.008(6) -0.013(7) -0.017(7)
C248 0.137(7) 0.130(7) 0.128(7) -0.011(6) -0.006(7) -0.025(7)
C249 0.132(6) 0.129(7) 0.130(7) -0.003(6) -0.017(7) -0.013(6)
C250 0.138(7) 0.124(7) 0.144(8) 0.004(7) -0.018(8) -0.003(7)
C251 0.173(8) 0.143(8) 0.172(9) 0.029(7) -0.022(7) 0.001(8)
C252 0.185(9) 0.160(9) 0.184(9) 0.027(7) -0.032(7) 0.011(8)
C253 0.147(8) 0.165(8) 0.163(9) -0.033(8) -0.007(7) -0.061(7)
C254 0.146(7) 0.166(7) 0.156(7) -0.028(7) -0.015(6) -0.052(6)
C255 0.163(9) 0.181(8) 0.175(9) -0.034(8) -0.034(7) -0.063(7)
C256 0.170(9) 0.188(8) 0.192(9) -0.042(8) -0.030(7) -0.068(8)
C257 0.171(8) 0.187(8) 0.200(9) -0.044(8) -0.023(6) -0.073(7)
C258 0.190(9) 0.203(9) 0.229(10) -0.056(9) -0.022(8) -0.088(9)
C259 0.233(10) 0.215(10) 0.264(11) -0.064(8) -0.011(9) -0.118(8)
C260 0.242(10) 0.222(10) 0.277(10) -0.065(9) 0.005(9) -0.124(8)
C261 0.254(9) 0.219(9) 0.066(5) 0.006(7) -0.013(8) -0.071(8)
C262 0.240(9) 0.207(9) 0.062(6) -0.003(6) -0.016(7) -0.069(8)
C263 0.200(9) 0.173(9) 0.068(7) 0.012(5) -0.020(7) -0.062(7)
C264 0.186(8) 0.159(7) 0.071(6) 0.015(5) -0.024(7) -0.052(7)
C265 0.183(8) 0.149(8) 0.088(7) 0.011(6) -0.029(7) -0.045(7)
C266 0.174(8) 0.136(8) 0.085(7) 0.013(6) -0.018(7) -0.038(7)
C267 0.168(7) 0.122(7) 0.077(6) 0.018(5) -0.024(6) -0.032(6)
C268 0.173(8) 0.136(8) 0.067(6) 0.015(5) -0.027(6) -0.037(7)
C269 0.163(7) 0.107(6) 0.085(6) 0.018(5) -0.017(6) -0.029(6)
C270 0.158(7) 0.096(7) 0.086(6) 0.017(5) -0.020(6) -0.025(6)
C271 0.158(7) 0.094(6) 0.090(5) 0.013(5) -0.014(5) -0.029(6)
C272 0.166(8) 0.099(6) 0.102(6) 0.009(6) -0.006(6) -0.038(6)
C273 0.169(7) 0.102(6) 0.115(7) 0.008(6) 0.001(6) -0.039(5)
C274 0.165(8) 0.109(7) 0.104(7) 0.010(6) -0.007(6) -0.028(6)
C275 0.144(8) 0.087(6) 0.082(6) 0.000(5) -0.017(5) -0.024(5)
C276 0.152(7) 0.089(6) 0.089(6) 0.006(5) -0.021(5) -0.030(5)
C277 0.166(8) 0.091(6) 0.103(7) -0.003(6) -0.009(6) -0.030(6)
C278 0.165(8) 0.091(6) 0.103(7) -0.009(6) -0.006(6) -0.037(6)
C279 0.156(7) 0.088(6) 0.098(6) -0.013(5) -0.007(5) -0.030(5)
C280 0.154(8) 0.095(7) 0.103(7) -0.025(6) 0.000(6) -0.021(6)
C281 0.154(8) 0.123(7) 0.110(7) -0.034(6) 0.017(6) -0.020(7)
C282 0.152(7) 0.141(7) 0.121(7) -0.039(7) 0.015(6) -0.013(7)
C283 0.175(9) 0.117(7) 0.153(7) -0.004(7) 0.016(7) -0.062(7)
C284 0.180(7) 0.107(6) 0.140(7) 0.007(6) 0.015(6) -0.052(6)
C285 0.193(9) 0.127(7) 0.152(7) 0.013(7) 0.018(7) -0.057(7)
C286 0.196(9) 0.143(8) 0.173(8) 0.012(8) 0.031(8) -0.062(7)
C287 0.189(8) 0.152(7) 0.188(8) -0.003(8) 0.032(7) -0.077(7)
C288 0.201(9) 0.185(8) 0.220(10) -0.010(9) 0.042(8) -0.094(8)
C289 0.219(10) 0.222(10) 0.269(10) -0.030(9) 0.038(9) -0.123(9)
C290 0.235(10) 0.228(10) 0.284(10) -0.042(9) 0.028(9) -0.123(8)
C291 0.183(8) 0.165(8) 0.198(9) 0.010(7) -0.048(8) 0.026(8)
C292 0.170(8) 0.148(8) 0.204(10) -0.001(8) -0.059(8) 0.025(7)
C293 0.151(8) 0.158(8) 0.207(9) -0.025(8) -0.076(8) 0.012(7)
C294 0.141(7) 0.156(7) 0.192(7) -0.029(8) -0.065(7) -0.001(7)
C295 0.143(7) 0.164(8) 0.213(9) -0.037(9) -0.065(8) -0.004(6)
C296 0.139(7) 0.160(7) 0.203(8) -0.029(8) -0.060(8) -0.013(7)
C297 0.133(6) 0.144(6) 0.142(7) -0.019(7) -0.050(6) -0.018(6)
C298 0.131(7) 0.135(7) 0.133(7) -0.019(8) -0.047(7) -0.007(6)
C299 0.136(6) 0.129(5) 0.102(6) -0.025(6) -0.039(6) -0.024(6)
C300 0.142(6) 0.112(6) 0.075(6) -0.022(6) -0.034(6) -0.026(6)
C301 0.141(6) 0.111(6) 0.063(5) -0.017(5) -0.023(5) -0.030(5)
C302 0.141(7) 0.115(6) 0.067(6) -0.011(6) -0.025(6) -0.033(6)
C303 0.146(7) 0.128(5) 0.080(6) -0.021(6) -0.014(6) -0.038(5)
C304 0.138(7) 0.138(6) 0.090(6) -0.016(7) -0.021(6) -0.030(6)
C305 0.142(7) 0.101(6) 0.048(5) -0.021(5) -0.007(6) -0.034(6)
C306 0.145(6) 0.103(6) 0.059(5) -0.017(5) -0.010(5) -0.031(5)
C307 0.152(7) 0.103(6) 0.072(6) -0.012(5) -0.016(6) -0.032(6)
C308 0.157(7) 0.099(7) 0.075(6) -0.008(5) -0.002(6) -0.034(6)
C309 0.149(6) 0.101(6) 0.069(6) -0.022(5) -0.002(6) -0.036(6)
C310 0.150(7) 0.114(7) 0.078(6) -0.030(6) 0.010(6) -0.044(6)
C311 0.147(7) 0.153(7) 0.115(7) -0.032(7) 0.011(7) -0.041(7)
C312 0.154(8) 0.161(8) 0.129(8) -0.039(6) 0.016(7) -0.031(7)
C313 0.162(8) 0.145(7) 0.115(7) -0.032(7) 0.000(6) -0.061(7)
C314 0.158(7) 0.138(6) 0.096(6) -0.029(6) 0.000(5) -0.050(6)
C315 0.180(8) 0.137(7) 0.105(7) -0.032(7) 0.014(6) -0.058(7)
C316 0.189(9) 0.145(7) 0.134(8) -0.032(8) 0.022(7) -0.065(7)
C317 0.186(8) 0.152(7) 0.155(8) -0.036(7) 0.025(6) -0.072(7)
C318 0.208(10) 0.167(8) 0.200(10) -0.037(8) 0.035(8) -0.087(8)
C319 0.234(10) 0.209(9) 0.261(11) -0.026(9) 0.037(9) -0.119(8)
C320 0.239(10) 0.222(10) 0.286(10) -0.041(9) 0.028(9) -0.122(8)
Re1 0.1115(5) 0.0827(4) 0.0669(4) -0.0087(3) 0.0036(3) -0.0403(3)
O101 0.125(7) 0.100(6) 0.064(5) -0.015(4) 0.013(4) -0.043(5)
O102 0.126(7) 0.107(6) 0.069(5) 0.000(5) 0.000(5) -0.051(5)
O103 0.116(6) 0.080(5) 0.075(5) -0.008(4) -0.009(4) -0.022(5)
O104 0.185(9) 0.137(8) 0.053(5) -0.013(5) -0.011(5) -0.048(7)
Re2 0.1426(6) 0.1097(5) 0.0816(4) -0.0106(4) -0.0094(4) -0.0350(4)
O105 0.112(7) 0.118(7) 0.090(6) -0.005(5) 0.008(5) -0.020(5)
O106 0.141(8) 0.103(7) 0.109(7) 0.016(5) -0.029(6) -0.016(6)
O107 0.160(9) 0.111(7) 0.123(7) -0.030(6) 0.002(6) -0.041(7)
O109 0.139(7) 0.075(5) 0.086(5) -0.004(4) 0.006(5) -0.047(5)
S1 0.169(3) 0.101(3) 0.088(2) -0.018(2) -0.006(2) -0.059(2)
S2 0.181(4) 0.104(3) 0.088(2) -0.025(2) -0.015(2) -0.028(2)
N200 0.168(6) 0.099(5) 0.088(4) -0.025(4) -0.013(4) -0.035(5)
O1 0.189(9) 0.086(5) 0.094(6) -0.023(4) 0.013(5) -0.052(5)
O2 0.181(8) 0.142(7) 0.091(5) -0.010(5) -0.023(5) -0.070(6)
O3 0.171(7) 0.093(6) 0.125(7) -0.025(5) -0.036(6) -0.027(5)
O4 0.202(9) 0.095(6) 0.092(6) -0.030(5) -0.013(6) -0.008(5)
C1A 0.180(7) 0.096(6) 0.111(7) -0.002(6) -0.010(5) -0.066(5)
C2A 0.180(7) 0.125(6) 0.097(6) -0.019(6) -0.006(7) -0.039(5)
F1A 0.198(8) 0.099(5) 0.147(6) 0.019(5) -0.029(5) -0.068(5)
F2A 0.186(8) 0.141(6) 0.161(6) 0.024(5) -0.044(6) -0.078(6)
F3A 0.212(9) 0.123(6) 0.153(7) -0.004(5) 0.047(6) -0.051(6)
F4A 0.180(7) 0.125(5) 0.113(5) -0.010(5) 0.009(5) -0.055(5)
F5A 0.210(8) 0.160(7) 0.101(5) -0.004(5) 0.001(5) -0.048(6)
F6A 0.180(7) 0.152(7) 0.127(6) -0.011(6) -0.004(6) -0.030(5)
S5 0.199(4) 0.166(4) 0.105(3) 0.008(3) -0.038(3) -0.106(3)
S6 0.159(3) 0.127(3) 0.114(3) 0.002(2) -0.024(2) -0.076(3)
N202 0.181(6) 0.149(6) 0.117(5) 0.011(5) -0.035(5) -0.099(5)
O9 0.232(10) 0.202(10) 0.109(6) 0.006(6) -0.068(6) -0.118(8)
O10 0.195(8) 0.206(10) 0.118(7) 0.012(7) -0.029(6) -0.133(7)
O11 0.140(7) 0.129(6) 0.114(6) -0.004(5) -0.022(5) -0.071(5)
O12 0.157(8) 0.136(7) 0.126(6) 0.018(6) -0.013(5) -0.072(6)
C5A 0.195(7) 0.157(7) 0.118(6) 0.023(6) -0.038(7) -0.097(5)
C6A 0.166(7) 0.138(6) 0.139(7) -0.011(6) -0.001(5) -0.087(5)
F1C 0.221(8) 0.167(7) 0.138(6) 0.050(6) -0.057(6) -0.104(6)
F2C 0.190(8) 0.148(6) 0.116(5) 0.018(5) -0.037(5) -0.095(6)
F3C 0.181(7) 0.156(7) 0.137(6) 0.023(5) -0.050(5) -0.096(6)
F4C 0.204(8) 0.179(8) 0.141(6) -0.035(6) 0.021(6) -0.103(6)
F5C 0.216(9) 0.152(7) 0.223(9) -0.050(7) 0.026(7) -0.100(6)
F6C 0.162(7) 0.158(7) 0.190(8) 0.002(6) -0.016(6) -0.046(6)

loop_
_atom_type_symbol
_atom_type_description
_atom_type_scat_dispersion_real
_atom_type_scat_dispersion_imag
_atom_type_scat_source
C C 0.0034 0.0017 'International Tables Vol C Tables 4.2.6.8 and 6.1.1.4'
H H 0.0000 0.0000 'International Tables Vol C Tables 4.2.6.8 and 6.1.1.4'
N N 0.0066 0.0034 'International Tables Vol C Tables 4.2.6.8 and 6.1.1.4'
O O 0.0114 0.0062 'International Tables Vol C Tables 4.2.6.8 and 6.1.1.4'
S S 0.1265 0.1256 'International Tables Vol C Tables 4.2.6.8 and 6.1.1.4'
Zn Zn 0.3062 1.3615 'International Tables Vol C Tables 4.2.6.8 and 6.1.1.4'
Re Re -0.8000 6.8969 'International Tables Vol C Tables 4.2.6.8 and 6.1.1.4'
F F 0.0180 0.0106 'International Tables Vol C Tables 4.2.6.8 and 6.1.1.4'

loop_
_geom_angle_atom_site_label_1
_geom_angle_atom_site_label_2
_geom_angle_atom_site_label_3
_geom_angle
N5 Zn1 N17 101.2(4)
N5 Zn1 N11 102.3(4)
N17 Zn1 N11 102.3(5)
N5 Zn1 N18 162.7(4)
N17 Zn1 N18 74.1(4)
N11 Zn1 N18 95.0(4)
N5 Zn1 N6 75.5(4)
N17 Zn1 N6 96.3(4)
N11 Zn1 N6 161.4(4)
N18 Zn1 N6 88.3(3)
N5 Zn1 N12 96.2(4)
N17 Zn1 N12 162.5(4)
N11 Zn1 N12 75.2(4)
N18 Zn1 N12 88.8(3)
N6 Zn1 N12 86.5(3)
N7 Zn2 N13 100.3(4)
N7 Zn2 N23 102.7(5)
N13 Zn2 N23 101.8(4)
N7 Zn2 N14 160.2(4)
N13 Zn2 N14 76.7(4)
N23 Zn2 N14 97.1(4)
N7 Zn2 N24 94.8(4)
N13 Zn2 N24 164.9(4)
N23 Zn2 N24 75.2(4)
N14 Zn2 N24 88.8(3)
N7 Zn2 N8 75.3(4)
N13 Zn2 N8 96.0(4)
N23 Zn2 N8 162.1(4)
N14 Zn2 N8 85.5(4)
N24 Zn2 N8 87.2(3)
N9 Zn3 N19 103.4(5)
N9 Zn3 N25 103.6(4)
N19 Zn3 N25 101.5(4)
N9 Zn3 N26 162.2(4)
N19 Zn3 N26 94.1(4)
N25 Zn3 N26 75.3(4)
N9 Zn3 N10 75.7(4)
N19 Zn3 N10 163.5(4)
N25 Zn3 N10 94.7(4)
N26 Zn3 N10 86.7(3)
N9 Zn3 N20 94.9(4)
N19 Zn3 N20 76.0(4)
N25 Zn3 N20 161.3(4)
N26 Zn3 N20 86.4(3)
N10 Zn3 N20 87.6(3)
N15 Zn4 N21 104.9(4)
N15 Zn4 N27 101.9(4)
N21 Zn4 N27 104.0(4)
N15 Zn4 N22 163.4(4)
N21 Zn4 N22 76.7(4)
N27 Zn4 N22 93.5(4)
N15 Zn4 N16 76.2(4)
N21 Zn4 N16 96.8(4)
N27 Zn4 N16 158.8(3)
N22 Zn4 N16 87.2(3)
N15 Zn4 N28 91.5(3)
N21 Zn4 N28 163.2(4)
N27 Zn4 N28 75.3(3)
N22 Zn4 N28 86.6(3)
N16 Zn4 N28 83.6(3)
N117 Zn5 N105 103.7(6)
N117 Zn5 N111 105.1(5)
N105 Zn5 N111 103.3(5)
N117 Zn5 N106 94.5(5)
N105 Zn5 N106 74.5(4)
N111 Zn5 N106 160.2(5)
N117 Zn5 N112 161.6(5)
N105 Zn5 N112 94.4(5)
N111 Zn5 N112 73.2(5)
N106 Zn5 N112 87.2(4)
N117 Zn5 N118 73.9(5)
N105 Zn5 N118 163.0(5)
N111 Zn5 N118 93.5(5)
N106 Zn5 N118 88.7(4)
N112 Zn5 N118 87.8(5)
N107 Zn6 N113 102.7(6)
N107 Zn6 N123 103.0(6)
N113 Zn6 N123 102.4(5)
N107 Zn6 N108 77.3(5)
N113 Zn6 N108 95.9(5)
N123 Zn6 N108 161.0(5)
N107 Zn6 N114 163.8(5)
N113 Zn6 N114 75.7(5)
N123 Zn6 N114 93.1(5)
N108 Zn6 N114 86.8(4)
N107 Zn6 N124 94.9(6)
N113 Zn6 N124 162.2(5)
N123 Zn6 N124 75.7(5)
N108 Zn6 N124 85.4(5)
N114 Zn6 N124 86.7(5)
N109 Zn7 N125 103.6(5)
N109 Zn7 N119 101.5(4)
N125 Zn7 N119 99.6(4)
N109 Zn7 N110 74.9(4)
N125 Zn7 N110 98.5(4)
N119 Zn7 N110 161.9(4)
N109 Zn7 N126 163.9(4)
N125 Zn7 N126 75.6(4)
N119 Zn7 N126 94.4(4)
N110 Zn7 N126 89.3(3)
N109 Zn7 N120 94.0(4)
N125 Zn7 N120 162.4(4)
N119 Zn7 N120 75.9(4)
N110 Zn7 N120 86.6(4)
N126 Zn7 N120 87.7(4)
N115 Zn8 N127 103.2(7)
N115 Zn8 N121 103.7(7)
N127 Zn8 N121 100.3(7)
N115 Zn8 N116 76.4(6)
N127 Zn8 N116 161.8(6)
N121 Zn8 N116 97.3(6)
N115 Zn8 N122 164.4(6)
N127 Zn8 N122 92.0(6)
N121 Zn8 N122 76.6(6)
N116 Zn8 N122 88.0(5)
N115 Zn8 N128 94.7(6)
N127 Zn8 N128 76.9(5)
N121 Zn8 N128 161.5(6)
N116 Zn8 N128 85.0(5)
N122 Zn8 N128 85.1(5)
C61 N1 C31 118.7(14)
C61 N1 C1 118.3(13)
C31 N1 C1 113.2(13)
C52 N2 C22 117.4(13)
C52 N2 C91 114.9(13)
C22 N2 C91 116.0(14)
C82 N3 C30 116.0(13)
C82 N3 C112 120.4(13)
C30 N3 C112 113.8(14)
C60 N4 C120 117.8(12)
C60 N4 C90 117.1(11)
C120 N4 C90 114.4(12)
C3 N5 C2 119.8(11)
C3 N5 Zn1 117.1(8)
C2 N5 Zn1 123.1(9)
C4 N6 C8 117.8(10)
C4 N6 Zn1 113.0(8)
C8 N6 Zn1 128.9(7)
C20 N7 C21 116.6(12)
C20 N7 Zn2 117.7(10)
C21 N7 Zn2 125.6(9)
C15 N8 C19 117.5(10)
C15 N8 Zn2 131.9(8)
C19 N8 Zn2 110.5(8)
C28 N9 C29 118.6(13)
C28 N9 Zn3 119.0(9)
C29 N9 Zn3 122.4(10)
C23 N10 C27 116.2(10)
C23 N10 Zn3 131.6(8)
C27 N10 Zn3 111.8(8)
C33 N11 C32 116.8(12)
C33 N11 Zn1 118.0(10)
C32 N11 Zn1 125.2(10)
C34 N12 C38 119.0(10)
C34 N12 Zn1 110.2(8)
C38 N12 Zn1 129.9(8)
C50 N13 C51 122.7(13)
C50 N13 Zn2 113.3(10)
C51 N13 Zn2 123.9(10)
C49 N14 C45 118.4(11)
C49 N14 Zn2 111.8(8)
C45 N14 Zn2 129.3(8)
C58 N15 C59 117.6(10)
C58 N15 Zn4 117.6(8)
C59 N15 Zn4 124.9(8)
C57 N16 C53 119.8(9)
C57 N16 Zn4 112.5(7)
C53 N16 Zn4 126.8(7)
C63 N17 C62 117.5(12)
C63 N17 Zn1 117.8(10)
C62 N17 Zn1 124.6(8)
C64 N18 C68 118.4(9)
C64 N18 Zn1 114.9(7)
C68 N18 Zn1 126.6(7)
C80 N19 C81 120.2(12)
C80 N19 Zn3 114.9(9)
C81 N19 Zn3 124.9(9)
C75 N20 C79 120.0(11)
C75 N20 Zn3 128.7(8)
C79 N20 Zn3 111.0(7)
C88 N21 C89 119.2(12)
C88 N21 Zn4 114.8(9)
C89 N21 Zn4 125.7(9)
C83 N22 C87 118.8(11)
C83 N22 Zn4 129.2(8)
C87 N22 Zn4 112.0(8)
C93 N23 C92 117.5(12)
C93 N23 Zn2 116.7(9)
C92 N23 Zn2 125.7(9)
C94 N24 C98 116.8(10)
C94 N24 Zn2 113.2(8)
C98 N24 Zn2 129.9(8)
C110 N25 C111 122.2(11)
C110 N25 Zn3 116.1(9)
C111 N25 Zn3 121.7(9)
C105 N26 C109 118.8(9)
C105 N26 Zn3 128.9(7)
C109 N26 Zn3 112.2(7)
C118 N27 C119 119.4(10)
C118 N27 Zn4 118.1(8)
C119 N27 Zn4 122.4(8)
C113 N28 C117 117.6(9)
C113 N28 Zn4 131.5(7)
C117 N28 Zn4 110.8(7)
N1 C1 C2 110.8(12)
N1 C1 H1A 109.5
C2 C1 H1A 109.5
N1 C1 H1B 109.5
C2 C1 H1B 109.5
H1A C1 H1B 108.1
N5 C2 C1 110.5(11)
N5 C2 H2A 109.6
C1 C2 H2A 109.6
N5 C2 H2B 109.6
C1 C2 H2B 109.6
H2A C2 H2B 108.1
N5 C3 C4 119.6(12)
N5 C3 H3 120.2
C4 C3 H3 120.2
C5 C4 N6 121.7(11)
C5 C4 C3 123.6(11)
N6 C4 C3 114.7(11)
C4 C5 C6 121.1(11)
C4 C5 H5 119.4
C6 C5 H5 119.4
C5 C6 C7 119.1(11)
C5 C6 H6 120.5
C7 C6 H6 120.5
C8 C7 C6 115.9(10)
C8 C7 C9 121.1(10)
C6 C7 C9 123.0(11)
N6 C8 C7 124.4(10)
N6 C8 H8 117.8
C7 C8 H8 117.8
C10 C9 C14 119.2(10)
C10 C9 C7 122.0(10)
C14 C9 C7 118.8(10)
C9 C10 C11 121.0(10)
C9 C10 H10 119.5
C11 C10 H10 119.5
C10 C11 C12 118.4(10)
C10 C11 C16 120.8(10)
C12 C11 C16 120.8(10)
C13 C12 C11 121.3(10)
C13 C12 H12 119.4
C11 C12 H12 119.4
C14 C13 C12 118.1(10)
C14 C13 C24 120.5(10)
C12 C13 C24 121.3(10)
C13 C14 C9 121.9(11)
C13 C14 H14 119.0
C9 C14 H14 119.0
C16 C15 N8 124.4(11)
C16 C15 H15 117.8
N8 C15 H15 117.8
C15 C16 C17 118.1(11)
C15 C16 C11 121.4(10)
C17 C16 C11 120.4(11)
C18 C17 C16 118.9(12)
C18 C17 H17 120.6
C16 C17 H17 120.6
C19 C18 C17 120.4(12)
C19 C18 H18 119.8
C17 C18 H18 119.8
C18 C19 N8 120.7(11)
C18 C19 C20 125.3(12)
N8 C19 C20 114.0(11)
N7 C20 C19 122.5(13)
N7 C20 H20 118.7
C19 C20 H20 118.7
C22 C21 N7 108.3(13)
C22 C21 H21A 110.0
N7 C21 H21A 110.0
C22 C21 H21B 110.0
N7 C21 H21B 110.0
H21A C21 H21B 108.4
N2 C22 C21 112.9(12)
N2 C22 H22A 109.0
C21 C22 H22A 109.0
N2 C22 H22B 109.0
C21 C22 H22B 109.0
H22A C22 H22B 107.8
N10 C23 C24 125.8(11)
N10 C23 H23 117.1
C24 C23 H23 117.1
C23 C24 C25 117.2(11)
C23 C24 C13 120.4(10)
C25 C24 C13 122.3(11)
C26 C25 C24 117.5(12)
C26 C25 H25 121.3
C24 C25 H25 121.3
C27 C26 C25 122.2(12)
C27 C26 H26 118.9
C25 C26 H26 118.9
C26 C27 N10 121.0(11)
C26 C27 C28 124.8(12)
N10 C27 C28 114.1(12)
N9 C28 C27 119.1(13)
N9 C28 H28 120.4
C27 C28 H28 120.4
N9 C29 C30 107.6(11)
N9 C29 H29A 110.2
C30 C29 H29A 110.2
N9 C29 H29B 110.2
C30 C29 H29B 110.2
H29A C29 H29B 108.5
N3 C30 C29 110.7(12)
N3 C30 H30A 109.5
C29 C30 H30A 109.5
N3 C30 H30B 109.5
C29 C30 H30B 109.5
H30A C30 H30B 108.1
N1 C31 C32 109.7(12)
N1 C31 H31A 109.7
C32 C31 H31A 109.7
N1 C31 H31B 109.7
C32 C31 H31B 109.7
H31A C31 H31B 108.2
N11 C32 C31 108.2(11)
N11 C32 H32A 110.1
C31 C32 H32A 110.1
N11 C32 H32B 110.1
C31 C32 H32B 110.1
H32A C32 H32B 108.4
N11 C33 C34 118.5(13)
N11 C33 H33 120.8
C34 C33 H33 120.8
N12 C34 C35 121.2(12)
N12 C34 C33 117.4(12)
C35 C34 C33 121.3(12)
C36 C35 C34 120.3(12)
C36 C35 H35 119.8
C34 C35 H35 119.8
C35 C36 C37 118.9(11)
C35 C36 H36 120.6
C37 C36 H36 120.6
C38 C37 C36 115.9(10)
C38 C37 C39 123.3(10)
C36 C37 C39 120.5(10)
N12 C38 C37 124.5(10)
N12 C38 H38 117.8
C37 C38 H38 117.8
C40 C39 C44 118.2(10)
C40 C39 C37 120.1(10)
C44 C39 C37 121.7(10)
C39 C40 C41 121.1(10)
C39 C40 H40 119.4
C41 C40 H40 119.4
C42 C41 C40 120.3(10)
C42 C41 C46 117.5(10)
C40 C41 C46 122.2(10)
C41 C42 C43 118.3(10)
C41 C42 H42 120.8
C43 C42 H42 120.8
C44 C43 C42 118.6(10)
C44 C43 C54 124.5(10)
C42 C43 C54 116.9(10)
C39 C44 C43 123.3(10)
C39 C44 H44 118.3
C43 C44 H44 118.3
N14 C45 C46 124.5(11)
N14 C45 H45 117.7
C46 C45 H45 117.7
C45 C46 C47 117.3(11)
C45 C46 C41 120.1(11)
C47 C46 C41 122.5(11)
C46 C47 C48 117.5(12)
C46 C47 H47 121.2
C48 C47 H47 121.2
C49 C48 C47 120.7(13)
C49 C48 H48 119.7
C47 C48 H48 119.7
N14 C49 C48 121.4(12)
N14 C49 C50 116.0(13)
C48 C49 C50 122.5(14)
N13 C50 C49 121.5(14)
N13 C50 H50 119.3
C49 C50 H50 119.3
N13 C51 C52 109.8(12)
N13 C51 H51A 109.7
C52 C51 H51A 109.7
N13 C51 H51B 109.7
C52 C51 H51B 109.7
H51A C51 H51B 108.2
N2 C52 C51 108.9(12)
N2 C52 H52A 109.9
C51 C52 H52A 109.9
N2 C52 H52B 109.9
C51 C52 H52B 109.9
H52A C52 H52B 108.3
N16 C53 C54 120.1(10)
N16 C53 H53 119.9
C54 C53 H53 119.9
C55 C54 C53 118.9(10)
C55 C54 C43 124.4(10)
C53 C54 C43 116.7(10)
C54 C55 C56 121.0(10)
C54 C55 H55 119.5
C56 C55 H55 119.5
C57 C56 C55 117.9(11)
C57 C56 H56 121.1
C55 C56 H56 121.1
N16 C57 C56 122.3(10)
N16 C57 C58 115.2(10)
C56 C57 C58 122.5(11)
N15 C58 C57 118.0(11)
N15 C58 H58 121.0
C57 C58 H58 121.0
N15 C59 C60 109.9(10)
N15 C59 H59A 109.7
C60 C59 H59A 109.7
N15 C59 H59B 109.7
C60 C59 H59B 109.7
H59A C59 H59B 108.2
N4 C60 C59 110.9(11)
N4 C60 H60A 109.5
C59 C60 H60A 109.5
N4 C60 H60B 109.5
C59 C60 H60B 109.5
H60A C60 H60B 108.1
N1 C61 C62 112.3(13)
N1 C61 H61A 109.1
C62 C61 H61A 109.1
N1 C61 H61B 109.1
C62 C61 H61B 109.1
H61A C61 H61B 107.9
N17 C62 C61 109.5(12)
N17 C62 H62A 109.8
C61 C62 H62A 109.8
N17 C62 H62B 109.8
C61 C62 H62B 109.8
H62A C62 H62B 108.2
N17 C63 C64 120.9(13)
N17 C63 H63 119.6
C64 C63 H63 119.6
N18 C64 C65 121.2(11)
N18 C64 C63 112.2(11)
C65 C64 C63 126.6(12)
C64 C65 C66 123.2(12)
C64 C65 H65 118.4
C66 C65 H65 118.4
C65 C66 C67 117.7(11)
C65 C66 H66 121.1
C67 C66 H66 121.1
C68 C67 C66 117.9(10)
C68 C67 C69 119.4(10)
C66 C67 C69 122.5(10)
C67 C68 N18 121.5(10)
C67 C68 H68 119.3
N18 C68 H68 119.3
C70 C69 C74 122.1(10)
C70 C69 C67 119.0(10)
C74 C69 C67 118.9(9)
C69 C70 C71 117.7(10)
C69 C70 H70 121.2
C71 C70 H70 121.2
C72 C71 C70 119.7(10)
C72 C71 C76 120.7(10)
C70 C71 C76 119.2(10)
C71 C72 C73 121.0(10)
C71 C72 H72 119.5
C73 C72 H72 119.5
C72 C73 C74 120.5(10)
C72 C73 C84 119.9(10)
C74 C73 C84 119.7(10)
C73 C74 C69 118.9(10)
C73 C74 H74 120.5
C69 C74 H74 120.5
N20 C75 C76 122.6(11)
N20 C75 H75 118.7
C76 C75 H75 118.7
C77 C76 C75 118.1(10)
C77 C76 C71 122.0(11)
C75 C76 C71 119.8(10)
C78 C77 C76 119.5(12)
C78 C77 H77 120.2
C76 C77 H77 120.2
C77 C78 C79 119.6(12)
C77 C78 H78 120.2
C79 C78 H78 120.2
N20 C79 C78 120.2(11)
N20 C79 C80 116.2(12)
C78 C79 C80 123.6(13)
N19 C80 C79 121.7(13)
N19 C80 H80 119.1
C79 C80 H80 119.1
C82 C81 N19 108.6(12)
C82 C81 H81A 110.0
N19 C81 H81A 110.0
C82 C81 H81B 110.0
N19 C81 H81B 110.0
H81A C81 H81B 108.4
N3 C82 C81 113.2(12)
N3 C82 H82A 108.9
C81 C82 H82A 108.9
N3 C82 H82B 108.9
C81 C82 H82B 108.9
H82A C82 H82B 107.7
N22 C83 C84 125.0(11)
N22 C83 H83 117.5
C84 C83 H83 117.5
C83 C84 C85 115.7(11)
C83 C84 C73 120.0(10)
C85 C84 C73 124.3(11)
C84 C85 C86 119.9(12)
C84 C85 H85 120.1
C86 C85 H85 120.1
C87 C86 C85 119.3(12)
C87 C86 H86 120.3
C85 C86 H86 120.3
N22 C87 C86 121.4(12)
N22 C87 C88 115.3(12)
C86 C87 C88 123.4(13)
N21 C88 C87 121.3(13)
N21 C88 H88 119.4
C87 C88 H88 119.4
N21 C89 C90 112.1(11)
N21 C89 H89A 109.2
C90 C89 H89A 109.2
N21 C89 H89B 109.2
C90 C89 H89B 109.2
H89A C89 H89B 107.9
N4 C90 C89 111.3(10)
N4 C90 H90A 109.4
C89 C90 H90A 109.4
N4 C90 H90B 109.4
C89 C90 H90B 109.4
H90A C90 H90B 108.0
N2 C91 C92 111.0(12)
N2 C91 H91A 109.4
C92 C91 H91A 109.4
N2 C91 H91B 109.4
C92 C91 H91B 109.4
H91A C91 H91B 108.0
N23 C92 C91 108.9(11)
N23 C92 H92A 109.9
C91 C92 H92A 109.9
N23 C92 H92B 109.9
C91 C92 H92B 109.9
H92A C92 H92B 108.3
N23 C93 C94 120.6(12)
N23 C93 H93 119.7
C94 C93 H93 119.7
N24 C94 C95 125.4(11)
N24 C94 C93 114.2(11)
C95 C94 C93 120.4(12)
C94 C95 C96 117.4(11)
C94 C95 H95 121.3
C96 C95 H95 121.3
C95 C96 C97 119.0(11)
C95 C96 H96 120.5
C97 C96 H96 120.5
C98 C97 C96 116.6(10)
C98 C97 C99 120.1(10)
C96 C97 C99 123.2(10)
N24 C98 C97 124.8(10)
N24 C98 H98 117.6
C97 C98 H98 117.6
C100 C99 C104 117.7(10)
C100 C99 C97 121.4(9)
C104 C99 C97 120.9(9)
C99 C100 C101 121.3(10)
C99 C100 H100 119.4
C101 C100 H100 119.4
C100 C101 C102 118.6(10)
C100 C101 C106 120.2(9)
C102 C101 C106 121.3(10)
C103 C102 C101 121.1(10)
C103 C102 H102 119.5
C101 C102 H102 119.5
C102 C103 C104 118.6(9)
C102 C103 C114 119.9(9)
C104 C103 C114 121.5(9)
C99 C104 C103 122.8(10)
C99 C104 H104 118.6
C103 C104 H104 118.6
N26 C105 C106 124.9(10)
N26 C105 H105 117.6
C106 C105 H105 117.6
C107 C106 C105 113.3(10)
C107 C106 C101 126.4(10)
C105 C106 C101 120.3(10)
C108 C107 C106 122.7(11)
C108 C107 H107 118.7
C106 C107 H107 118.7
C107 C108 C109 118.9(10)
C107 C108 H108 120.6
C109 C108 H108 120.6
N26 C109 C108 121.3(10)
N26 C109 C110 115.5(11)
C108 C109 C110 123.2(11)
N25 C110 C109 120.8(12)
N25 C110 H110 119.6
C109 C110 H110 119.6
N25 C111 C112 107.6(11)
N25 C111 H11A 110.2
C112 C111 H11A 110.2
N25 C111 H11B 110.2
C112 C111 H11B 110.2
H11A C111 H11B 108.5
N3 C112 C111 112.6(12)
N3 C112 H11C 109.1
C111 C112 H11C 109.1
N3 C112 H11D 109.1
C111 C112 H11D 109.1
H11C C112 H11D 107.8
N28 C113 C114 124.5(10)
N28 C113 H113 117.8
C114 C113 H113 117.8
C115 C114 C113 117.3(10)
C115 C114 C103 122.4(9)
C113 C114 C103 120.2(9)
C114 C115 C116 118.5(10)
C114 C115 H115 120.7
C116 C115 H115 120.7
C117 C116 C115 120.5(10)
C117 C116 H116 119.7
C115 C116 H116 119.7
C116 C117 N28 121.5(10)
C116 C117 C118 123.6(10)
N28 C117 C118 114.9(10)
N27 C118 C117 120.9(10)
N27 C118 H118 119.6
C117 C118 H118 119.6
N27 C119 C120 106.0(10)
N27 C119 H11E 110.5
C120 C119 H11E 110.5
N27 C119 H11F 110.5
C120 C119 H11F 110.5
H11E C119 H11F 108.7
N4 C120 C119 115.5(10)
N4 C120 H12A 108.4
C119 C120 H12A 108.4
N4 C120 H12B 108.4
C119 C120 H12B 108.4
H12A C120 H12B 107.5
C261 N101 C201 119.8(18)
C261 N101 C231 116.0(16)
C201 N101 C231 115.4(16)
C252 N102 C222 117.8(18)
C252 N102 C291 115.5(16)
C222 N102 C291 113.5(17)
C312 N103 C282 118.0(13)
C312 N103 C230 117.7(15)
C282 N103 C230 117.0(14)
C320 N104 C260 122(2)
C320 N104 C290 108.3(19)
C260 N104 C290 120(2)
C203 N105 C202 119.0(13)
C203 N105 Zn5 118.5(9)
C202 N105 Zn5 122.5(10)
C204 N106 C208 119.9(11)
C204 N106 Zn5 113.3(8)
C208 N106 Zn5 126.6(9)
C220 N107 C221 115.9(14)
C220 N107 Zn6 116.3(10)
C221 N107 Zn6 127.8(12)
C215 N108 C219 116.9(11)
C215 N108 Zn6 130.6(9)
C219 N108 Zn6 112.4(8)
C228 N109 C229 116.9(12)
C228 N109 Zn7 119.2(9)
C229 N109 Zn7 123.8(10)
C227 N110 C223 116.7(10)
C227 N110 Zn7 114.3(8)
C223 N110 Zn7 128.6(8)
C233 N111 C232 120.2(15)
C233 N111 Zn5 120.2(12)
C232 N111 Zn5 119.7(12)
C238 N112 C234 117.2(14)
C238 N112 Zn5 128.3(11)
C234 N112 Zn5 114.0(10)
C250 N113 C251 122.5(15)
C250 N113 Zn6 114.1(12)
C251 N113 Zn6 123.3(11)
C249 N114 C245 119.7(13)
C249 N114 Zn6 112.0(10)
C245 N114 Zn6 128.1(10)
C258 N115 C259 114.7(17)
C258 N115 Zn8 116.9(13)
C259 N115 Zn8 128.3(14)
C257 N116 C253 120.3(15)
C257 N116 Zn8 112.1(12)
C253 N116 Zn8 127.6(12)
C263 N117 C262 114.8(15)
C263 N117 Zn5 121.6(12)
C262 N117 Zn5 123.4(11)
C264 N118 C268 117.4(13)
C264 N118 Zn5 114.4(10)
C268 N118 Zn5 127.8(10)
C280 N119 C281 120.3(12)
C280 N119 Zn7 115.2(9)
C281 N119 Zn7 124.3(10)
C275 N120 C279 116.2(12)
C275 N120 Zn7 131.2(9)
C279 N120 Zn7 112.5(8)
C288 N121 C289 120.8(18)
C288 N121 Zn8 114.4(14)
C289 N121 Zn8 124.3(15)
C283 N122 C287 118.2(15)
C283 N122 Zn8 132.6(12)
C287 N122 Zn8 109.0(12)
C293 N123 C292 122.2(16)
C293 N123 Zn6 113.7(12)
C292 N123 Zn6 123.2(13)
C294 N124 C298 116.8(14)
C294 N124 Zn6 110.8(11)
C298 N124 Zn6 132.0(11)
C310 N125 C311 118.0(13)
C310 N125 Zn7 115.4(11)
C311 N125 Zn7 126.6(10)
C305 N126 C309 118.3(12)
C305 N126 Zn7 128.7(9)
C309 N126 Zn7 113.0(9)
C318 N127 C319 118.0(16)
C318 N127 Zn8 115.8(12)
C319 N127 Zn8 125.8(13)
C313 N128 C317 117.3(14)
C313 N128 Zn8 130.4(11)
C317 N128 Zn8 111.9(10)
N101 C201 C202 109.3(16)
N101 C201 H20A 109.8
C202 C201 H20A 109.8
N101 C201 H20B 109.8
C202 C201 H20B 109.8
H20A C201 H20B 108.3
C201 C202 N105 109.3(13)
C201 C202 H20C 109.8
N105 C202 H20C 109.8
C201 C202 H20D 109.8
N105 C202 H20D 109.8
H20C C202 H20D 108.3
N105 C203 C204 119.7(13)
N105 C203 H203 120.2
C204 C203 H203 120.2
N106 C204 C205 122.1(11)
N106 C204 C203 114.0(12)
C205 C204 C203 123.8(13)
C204 C205 C206 119.4(12)
C204 C205 H205 120.3
C206 C205 H205 120.3
C205 C206 C207 119.8(12)
C205 C206 H206 120.1
C207 C206 H206 120.1
C208 C207 C206 117.3(10)
C208 C207 C209 119.1(10)
C206 C207 C209 123.5(11)
N106 C208 C207 121.2(11)
N106 C208 H208 119.4
C207 C208 H208 119.4
C210 C209 C214 120.1(10)
C210 C209 C207 118.6(10)
C214 C209 C207 121.3(10)
C209 C210 C211 120.1(10)
C209 C210 H210 120.0
C211 C210 H210 120.0
C212 C211 C210 119.2(10)
C212 C211 C216 122.1(10)
C210 C211 C216 118.7(10)
C211 C212 C213 120.7(10)
C211 C212 H212 119.7
C213 C212 H212 119.7
C214 C213 C212 119.3(10)
C214 C213 C224 121.3(10)
C212 C213 C224 119.4(10)
C213 C214 C209 120.6(10)
C213 C214 H214 119.7
C209 C214 H214 119.7
C216 C215 N108 125.1(12)
C216 C215 H215 117.5
N108 C215 H215 117.5
C215 C216 C217 116.7(11)
C215 C216 C211 120.0(11)
C217 C216 C211 123.0(12)
C218 C217 C216 120.7(13)
C218 C217 H217 119.7
C216 C217 H217 119.7
C219 C218 C217 118.0(13)
C219 C218 H218 121.0
C217 C218 H218 121.0
C218 C219 N108 122.1(12)
C218 C219 C220 126.2(13)
N108 C219 C220 111.2(13)
N107 C220 C219 122.8(15)
N107 C220 H220 118.6
C219 C220 H220 118.6
C222 C221 N107 106.8(14)
C222 C221 H22C 110.4
N107 C221 H22C 110.4
C222 C221 H22D 110.4
N107 C221 H22D 110.4
H22C C221 H22D 108.6
N102 C222 C221 115.5(16)
N102 C222 H22E 108.4
C221 C222 H22E 108.4
N102 C222 H22F 108.4
C221 C222 H22F 108.4
H22E C222 H22F 107.5
N110 C223 C224 124.2(10)
N110 C223 H223 117.9
C224 C223 H223 117.9
C223 C224 C225 117.4(10)
C223 C224 C213 120.8(10)
C225 C224 C213 121.7(10)
C226 C225 C224 118.9(11)
C226 C225 H225 120.6
C224 C225 H225 120.6
C225 C226 C227 120.6(11)
C225 C226 H226 119.7
C227 C226 H226 119.7
N110 C227 C226 122.0(11)
N110 C227 C228 113.0(11)
C226 C227 C228 124.9(12)
N109 C228 C227 118.4(13)
N109 C228 H228 120.8
C227 C228 H228 120.8
N109 C229 C230 107.7(12)
N109 C229 H22G 110.2
C230 C229 H22G 110.2
N109 C229 H22H 110.2
C230 C229 H22H 110.2
H22G C229 H22H 108.5
N103 C230 C229 115.3(14)
N103 C230 H23A 108.4
C229 C230 H23A 108.4
N103 C230 H23B 108.4
C229 C230 H23B 108.4
H23A C230 H23B 107.5
N101 C231 C232 111.8(13)
N101 C231 H23C 109.3
C232 C231 H23C 109.3
N101 C231 H23D 109.3
C232 C231 H23D 109.3
H23C C231 H23D 107.9
N111 C232 C231 107.5(13)
N111 C232 H23E 110.2
C231 C232 H23E 110.2
N111 C232 H23F 110.2
C231 C232 H23F 110.2
H23E C232 H23F 108.5
N111 C233 C234 115.8(16)
N111 C233 H233 122.1
C234 C233 H233 122.1
N112 C234 C235 121.9(14)
N112 C234 C233 116.3(15)
C235 C234 C233 121.7(16)
C234 C235 C236 121.7(16)
C234 C235 H235 119.1
C236 C235 H235 119.1
C235 C236 C237 116.3(15)
C235 C236 H236 121.9
C237 C236 H236 121.9
C238 C237 C236 118.1(14)
C238 C237 C239 120.7(14)
C236 C237 C239 121.2(15)
N112 C238 C237 124.7(14)
N112 C238 H238 117.6
C237 C238 H238 117.6
C244 C239 C240 119.4(14)
C244 C239 C237 122.0(14)
C240 C239 C237 118.6(14)
C239 C240 C241 121.5(14)
C239 C240 H240 119.2
C241 C240 H240 119.2
C242 C241 C240 117.5(13)
C242 C241 C246 121.6(13)
C240 C241 C246 120.9(14)
C241 C242 C243 121.0(14)
C241 C242 H242 119.5
C243 C242 H242 119.5
C244 C243 C242 118.7(14)
C244 C243 C254 122.4(14)
C242 C243 C254 118.9(14)
C239 C244 C243 121.9(14)
C239 C244 H244 119.1
C243 C244 H244 119.1
N114 C245 C246 122.6(14)
N114 C245 H245 118.7
C246 C245 H245 118.7
C247 C246 C245 118.9(14)
C247 C246 C241 121.6(13)
C245 C246 C241 119.4(14)
C246 C247 C248 117.1(14)
C246 C247 H247 121.5
C248 C247 H247 121.5
C249 C248 C247 119.7(15)
C249 C248 H248 120.2
C247 C248 H248 120.2
N114 C249 C248 122.0(15)
N114 C249 C250 116.5(15)
C248 C249 C250 121.4(16)
N113 C250 C249 121.6(17)
N113 C250 H250 119.2
C249 C250 H250 119.2
N113 C251 C252 109.5(15)
N113 C251 H25A 109.8
C252 C251 H25A 109.8
N113 C251 H25B 109.8
C252 C251 H25B 109.8
H25A C251 H25B 108.2
N102 C252 C251 109.1(14)
N102 C252 H25C 109.9
C251 C252 H25C 109.9
N102 C252 H25D 109.9
C251 C252 H25D 109.9
H25C C252 H25D 108.3
N116 C253 C254 121.5(16)
N116 C253 H253 119.2
C254 C253 H253 119.2
C255 C254 C253 116.7(15)
C255 C254 C243 125.8(15)
C253 C254 C243 117.4(15)
C254 C255 C256 120.6(16)
C254 C255 H255 119.7
C256 C255 H255 119.7
C257 C256 C255 119.1(17)
C257 C256 H256 120.5
C255 C256 H256 120.5
N116 C257 C256 121.0(17)
N116 C257 C258 115.9(17)
C256 C257 C258 121.4(18)
N115 C258 C257 118.3(19)
N115 C258 H258 120.9
C257 C258 H258 120.9
N115 C259 C260 109.5(17)
N115 C259 H25E 109.8
C260 C259 H25E 109.8
N115 C259 H25F 109.8
C260 C259 H25F 109.8
H25E C259 H25F 108.2
N104 C260 C259 112.4(19)
N104 C260 H26Y 109.1
C259 C260 H26Y 109.1
N104 C260 H26Z 109.1
C259 C260 H26Z 109.1
H26Y C260 H26Z 107.9
N101 C261 C262 111.3(14)
N101 C261 H26A 109.4
C262 C261 H26A 109.4
N101 C261 H26B 109.4
C262 C261 H26B 109.4
H26A C261 H26B 108.0
N117 C262 C261 110.0(14)
N117 C262 H26C 109.7
C261 C262 H26C 109.7
N117 C262 H26D 109.7
C261 C262 H26D 109.7
H26C C262 H26D 108.2
N117 C263 C264 117.3(16)
N117 C263 H263 121.3
C264 C263 H263 121.3
C265 C264 N118 122.0(15)
C265 C264 C263 125.3(16)
N118 C264 C263 112.6(14)
C264 C265 C266 121.2(16)
C264 C265 H265 119.4
C266 C265 H265 119.4
C265 C266 C267 119.5(14)
C265 C266 H266 120.3
C267 C266 H266 120.3
C268 C267 C266 116.0(14)
C268 C267 C269 119.3(14)
C266 C267 C269 124.5(14)
N118 C268 C267 123.6(14)
N118 C268 H268 118.2
C267 C268 H268 118.2
C270 C269 C274 121.1(13)
C270 C269 C267 118.8(14)
C274 C269 C267 120.0(13)
C269 C270 C271 118.8(13)
C269 C270 H270 120.6
C271 C270 H270 120.6
C272 C271 C270 119.8(13)
C272 C271 C276 120.8(13)
C270 C271 C276 119.4(13)
C271 C272 C273 120.5(14)
C271 C272 H272 119.8
C273 C272 H272 119.8
C272 C273 C274 121.3(14)
C272 C273 C284 118.2(14)
C274 C273 C284 120.5(13)
C273 C274 C269 118.4(13)
C273 C274 H274 120.8
C269 C274 H274 120.8
N120 C275 C276 125.3(13)
N120 C275 H275 117.3
C276 C275 H275 117.3
C277 C276 C275 117.1(12)
C277 C276 C271 121.4(13)
C275 C276 C271 121.5(12)
C278 C277 C276 118.6(14)
C278 C277 H277 120.7
C276 C277 H277 120.7
C277 C278 C279 120.8(14)
C277 C278 H278 119.6
C279 C278 H278 119.6
N120 C279 C278 121.9(12)
N120 C279 C280 115.9(13)
C278 C279 C280 122.2(14)
N119 C280 C279 120.5(13)
N119 C280 H280 119.7
C279 C280 H280 119.7
N119 C281 C282 113.5(12)
N119 C281 H28A 108.9
C282 C281 H28A 108.9
N119 C281 H28B 108.9
C282 C281 H28B 108.9
H28A C281 H28B 107.7
N103 C282 C281 109.7(12)
N103 C282 H28C 109.7
C281 C282 H28C 109.7
N103 C282 H28D 109.7
C281 C282 H28D 109.7
H28C C282 H28D 108.2
N122 C283 C284 125.5(16)
N122 C283 H283 117.2
C284 C283 H283 117.2
C283 C284 C285 116.1(15)
C283 C284 C273 120.6(14)
C285 C284 C273 123.1(15)
C284 C285 C286 119.6(17)
C284 C285 H285 120.2
C286 C285 H285 120.2
C287 C286 C285 120.9(17)
C287 C286 H286 119.6
C285 C286 H286 119.6
C286 C287 N122 119.6(16)
C286 C287 C288 123.1(18)
N122 C287 C288 117.2(18)
N121 C288 C287 122(2)
N121 C288 H288 118.8
C287 C288 H288 118.8
N121 C289 C290 115.4(18)
N121 C289 H28E 108.4
C290 C289 H28E 108.4
N121 C289 H28F 108.4
C290 C289 H28F 108.4
H28E C289 H28F 107.5
N104 C290 C289 113.2(18)
N104 C290 H29C 108.9
C289 C290 H29C 108.9
N104 C290 H29D 108.9
C289 C290 H29D 108.9
H29C C290 H29D 107.7
N102 C291 C292 111.0(15)
N102 C291 H29E 109.4
C292 C291 H29E 109.4
N102 C291 H29F 109.4
C292 C291 H29F 109.4
H29E C291 H29F 108.0
N123 C292 C291 108.2(15)
N123 C292 H29G 110.1
C291 C292 H29G 110.1
N123 C292 H29H 110.1
C291 C292 H29H 110.1
H29G C292 H29H 108.4
N123 C293 C294 121.7(16)
N123 C293 H293 119.1
C294 C293 H293 119.1
N124 C294 C295 123.1(15)
N124 C294 C293 115.4(16)
C295 C294 C293 121.5(16)
C294 C295 C296 120.5(16)
C294 C295 H295 119.7
C296 C295 H295 119.7
C295 C296 C297 116.3(15)
C295 C296 H296 121.8
C297 C296 H296 121.8
C298 C297 C296 115.4(13)
C298 C297 C299 122.6(14)
C296 C297 C299 121.8(14)
N124 C298 C297 127.3(15)
N124 C298 H298 116.4
C297 C298 H298 116.4
C300 C299 C304 119.1(13)
C300 C299 C297 120.9(14)
C304 C299 C297 119.9(14)
C299 C300 C301 122.1(13)
C299 C300 H300 118.9
C301 C300 H300 118.9
C300 C301 C302 117.6(13)
C300 C301 C306 121.7(13)
C302 C301 C306 120.7(12)
C303 C302 C301 122.1(13)
C303 C302 H302 119.0
C301 C302 H302 119.0
C302 C303 C304 118.8(13)
C302 C303 C314 121.8(13)
C304 C303 C314 119.5(14)
C299 C304 C303 120.2(14)
C299 C304 H304 119.9
C303 C304 H304 119.9
N126 C305 C306 126.1(12)
N126 C305 H305 116.9
C306 C305 H305 116.9
C305 C306 C307 114.4(12)
C305 C306 C301 122.5(12)
C307 C306 C301 123.0(12)
C308 C307 C306 120.3(13)
C308 C307 H307 119.8
C306 C307 H307 119.8
C307 C308 C309 120.4(13)
C307 C308 H308 119.8
C309 C308 H308 119.8
N126 C309 C308 120.5(13)
N126 C309 C310 115.5(13)
C308 C309 C310 123.9(13)
N125 C310 C309 120.4(14)
N125 C310 H310 119.8
C309 C310 H310 119.8
N125 C311 C312 105.2(12)
N125 C311 H31C 110.7
C312 C311 H31C 110.7
N125 C311 H31D 110.7
C312 C311 H31D 110.7
H31C C311 H31D 108.8
N103 C312 C311 114.3(13)
N103 C312 H31E 108.7
C311 C312 H31E 108.7
N103 C312 H31F 108.7
C311 C312 H31F 108.7
H31E C312 H31F 107.6
N128 C313 C314 123.9(15)
N128 C313 H313 118.1
C314 C313 H313 118.1
C315 C314 C313 116.8(14)
C315 C314 C303 122.5(14)
C313 C314 C303 120.3(13)
C314 C315 C316 119.8(15)
C314 C315 H315 120.1
C316 C315 H315 120.1
C317 C316 C315 117.9(15)
C317 C316 H316 121.1
C315 C316 H316 121.1
C316 C317 N128 123.9(15)
C316 C317 C318 122.4(16)
N128 C317 C318 113.7(15)
N127 C318 C317 121.0(17)
N127 C318 H318 119.5
C317 C318 H318 119.5
N127 C319 C320 106.5(17)
N127 C319 H31G 110.4
C320 C319 H31G 110.4
N127 C319 H31H 110.4
C320 C319 H31H 110.4
H31G C319 H31H 108.6
N104 C320 C319 121.1(19)
N104 C320 H32C 107.0
C319 C320 H32C 107.0
N104 C320 H32D 107.0
C319 C320 H32D 107.0
H32C C320 H32D 106.8
O103 Re1 O102 109.3(4)
O103 Re1 O101 109.2(4)
O102 Re1 O101 110.1(4)
O103 Re1 O109 108.8(4)
O102 Re1 O109 109.4(4)
O101 Re1 O109 110.0(4)
O107 Re2 O105 108.9(5)
O107 Re2 O104 109.4(5)
O105 Re2 O104 108.6(4)
O107 Re2 O106 109.7(5)
O105 Re2 O106 110.4(4)
O104 Re2 O106 109.8(4)
O1 S1 O2 118.0(6)
O1 S1 N200 117.1(5)
O2 S1 N200 107.3(6)
O1 S1 C1A 105.6(6)
O2 S1 C1A 103.4(6)
N200 S1 C1A 103.5(6)
O4 S2 O3 118.8(6)
O4 S2 N200 107.5(5)
O3 S2 N200 115.4(6)
O4 S2 C2A 103.6(7)
O3 S2 C2A 105.6(7)
N200 S2 C2A 104.3(6)
S1 N200 S2 122.4(6)
F1A C1A F3A 109.0(10)
F1A C1A F2A 108.0(10)
F3A C1A F2A 108.7(12)
F1A C1A S1 112.0(9)
F3A C1A S1 109.9(9)
F2A C1A S1 109.2(8)
F6A C2A F5A 110.3(11)
F6A C2A F4A 107.6(11)
F5A C2A F4A 106.0(11)
F6A C2A S2 111.8(10)
F5A C2A S2 108.7(9)
F4A C2A S2 112.4(9)
O6 S3 O5 117.7(11)
O6 S3 N201 119.5(10)
O5 S3 N201 107.9(10)
O6 S3 C3A 102.1(10)
O5 S3 C3A 105.7(10)
N201 S3 C3A 101.5(10)
O8 S4 O7 119.9(12)
O8 S4 N201 116.2(10)
O7 S4 N201 104.9(11)
O8 S4 C4A 105.1(10)
O7 S4 C4A 103.3(11)
N201 S4 C4A 105.9(11)
S4 N201 S3 121.1(10)
F3B C3A F1B 113.4(17)
F3B C3A F2B 107.9(17)
F1B C3A F2B 106.9(18)
F3B C3A S3 113.7(13)
F1B C3A S3 107.7(14)
F2B C3A S3 106.8(13)
F4B C4A F6B 113.7(18)
F4B C4A F5B 108.2(18)
F6B C4A F5B 107.6(18)
F4B C4A S4 112.2(14)
F6B C4A S4 109.4(14)
F5B C4A S4 105.3(13)
O9 S5 O10 119.3(7)
O9 S5 N202 109.1(6)
O10 S5 N202 116.3(6)
O9 S5 C5A 103.8(8)
O10 S5 C5A 104.3(7)
N202 S5 C5A 101.4(7)
O11 S6 O12 119.4(6)
O11 S6 N202 117.0(6)
O12 S6 N202 107.0(6)
O11 S6 C6A 105.2(7)
O12 S6 C6A 103.3(7)
N202 S6 C6A 102.7(7)
S6 N202 S5 124.0(7)
F1C C5A F2C 110.3(11)
F1C C5A F3C 109.3(11)
F2C C5A F3C 107.5(11)
F1C C5A S5 111.2(9)
F2C C5A S5 109.3(9)
F3C C5A S5 109.2(9)
F4C C6A F6C 106.3(12)
F4C C6A F5C 106.2(12)
F6C C6A F5C 110.3(12)
F4C C6A S6 110.9(10)
F6C C6A S6 111.1(10)
F5C C6A S6 111.8(9)
O14 S7 O13 119.7(18)
O14 S7 N203 114.9(16)
O13 S7 N203 108.0(15)
O14 S7 C7A 110.7(16)
O13 S7 C7A 94.1(13)
N203 S7 C7A 107.1(13)
O16 S8 O15 117.5(18)
O16 S8 N203 103.5(15)
O15 S8 N203 106.0(15)
O16 S8 C8A 106.6(14)
O15 S8 C8A 112.0(15)
N203 S8 C8A 110.9(14)
S7 N203 S8 126.1(14)
F2D C7A F3D 103(2)
F2D C7A F1D 107(2)
F3D C7A F1D 113(2)
F2D C7A S7 117.7(19)
F3D C7A S7 110.9(16)
F1D C7A S7 104.7(16)
F4D C8A F5D 103.6(19)
F4D C8A F6D 106(2)
F5D C8A F6D 110(2)
F4D C8A S8 113.9(17)
F5D C8A S8 113.0(17)
F6D C8A S8 110.5(16)
O14' S7' O13' 123(2)
O14' S7' N3' 121(2)
O13' S7' N3' 98.9(19)
O14' S7' C7' 104.8(19)
O13' S7' C7' 99.6(18)
N3' S7' C7' 106.5(16)
O15' S8' O16' 122(2)
O15' S8' N3' 113.4(19)
O16' S8' N3' 103.7(19)
O15' S8' C8' 105.3(18)
O16' S8' C8' 97.6(18)
N3' S8' C8' 114.8(18)
S8' N3' S7' 124.8(18)
F1D' C7' F3D' 108(2)
F1D' C7' F2D' 92(2)
F3D' C7' F2D' 116(3)
F1D' C7' S7' 123(2)
F3D' C7' S7' 111(2)
F2D' C7' S7' 106(2)
F5D' C8' F4D' 112(2)
F5D' C8' F6D' 104(2)
F4D' C8' F6D' 108(3)
F5D' C8' S8' 116(2)
F4D' C8' S8' 110(2)
F6D' C8' S8' 106(2)
O24 S12 O23 127(2)
O24 S12 N205 109.3(18)
O23 S12 N205 100.7(16)
O24 S12 C12A 105.2(17)
O23 S12 C12A 107.9(15)
N205 S12 C12A 104.3(13)
O22 S11 O21 119(2)
O22 S11 N205 109.7(16)
O21 S11 N205 106.2(17)
O22 S11 C11A 101.2(15)
O21 S11 C11A 105.6(16)
N205 S11 C11A 115.5(15)
S11 N205 S12 119.8(15)
F6F C12A F4F 108(2)
F6F C12A F5F 119(2)
F4F C12A F5F 107(2)
F6F C12A S12 108.8(18)
F4F C12A S12 112.8(19)
F5F C12A S12 101.2(16)
F1F C11A F2F 107(2)
F1F C11A F3F 105(2)
F2F C11A F3F 112(2)
F1F C11A S11 114.0(18)
F2F C11A S11 107.1(17)
F3F C11A S11 112.1(18)
O18 S9 O17 112.0(14)
O18 S9 N204 119.8(13)
O17 S9 N204 101.8(12)
O18 S9 C9A 110.3(12)
O17 S9 C9A 100.5(12)
N204 S9 C9A 110.4(12)
O20 S10 O19 131.8(17)
O20 S10 N204 98.2(13)
O19 S10 N204 104.0(14)
O20 S10 C10A 113.6(14)
O19 S10 C10A 100.1(14)
N204 S10 C10A 106.9(13)
S9 N204 S10 121.9(12)
F3E C9A F1E 115(2)
F3E C9A F2E 105.2(19)
F1E C9A F2E 104.0(18)
F3E C9A S9 108.2(15)
F1E C9A S9 113.5(16)
F2E C9A S9 111.0(16)
F4E C10A F6E 114(2)
F4E C10A F5E 112(2)
F6E C10A F5E 102(2)
F4E C10A S10 107.3(16)
F6E C10A S10 114.0(18)
F5E C10A S10 107.4(17)
O6' S3' O5' 120.0(19)
O6' S3' N1' 117.8(17)
O5' S3' N1' 101.4(15)
O6' S3' C3' 101.1(16)
O5' S3' C3' 105.9(15)
N1' S3' C3' 110.0(15)
O8' S4' O7' 119(2)
O8' S4' N1' 114.8(17)
O7' S4' N1' 101.2(15)
O8' S4' C4' 106.2(16)
O7' S4' C4' 102.5(15)
N1' S4' C4' 112.2(15)
S3' N1' S4' 117.6(14)
F5B' C4' F4B' 107(2)
F5B' C4' F6B' 113(2)
F4B' C4' F6B' 109(2)
F5B' C4' S4' 112.6(19)
F4B' C4' S4' 110.7(18)
F6B' C4' S4' 105.1(18)
F1B' C3' F3B' 115(2)
F1B' C3' F2B' 109(2)
F3B' C3' F2B' 108(2)
F1B' C3' S3' 110.9(18)
F3B' C3' S3' 108.9(17)
F2B' C3' S3' 103.5(17)

loop_
_geom_bond_atom_site_label_1
_geom_bond_atom_site_label_2
_geom_bond_distance
Zn1 N5 2.116(10)
Zn1 N17 2.119(11)
Zn1 N11 2.126(11)
Zn1 N18 2.227(9)
Zn1 N6 2.231(9)
Zn1 N12 2.278(9)
Zn2 N7 2.102(11)
Zn2 N13 2.122(11)
Zn2 N23 2.133(11)
Zn2 N14 2.193(10)
Zn2 N24 2.255(9)
Zn2 N8 2.296(10)
Zn3 N9 2.098(12)
Zn3 N19 2.136(11)
Zn3 N25 2.141(10)
Zn3 N26 2.240(9)
Zn3 N10 2.243(9)
Zn3 N20 2.258(9)
Zn4 N15 2.089(10)
Zn4 N21 2.112(10)
Zn4 N27 2.114(9)
Zn4 N22 2.204(10)
Zn4 N16 2.240(9)
Zn4 N28 2.342(8)
Zn5 N117 2.066(15)
Zn5 N105 2.106(12)
Zn5 N111 2.176(13)
Zn5 N106 2.241(10)
Zn5 N112 2.249(13)
Zn5 N118 2.252(12)
Zn6 N107 2.061(13)
Zn6 N113 2.118(13)
Zn6 N123 2.142(15)
Zn6 N108 2.198(11)
Zn6 N114 2.224(11)
Zn6 N124 2.280(13)
Zn7 N109 2.118(12)
Zn7 N125 2.133(12)
Zn7 N119 2.143(11)
Zn7 N110 2.208(9)
Zn7 N126 2.213(10)
Zn7 N120 2.263(11)
Zn8 N115 2.074(16)
Zn8 N127 2.104(15)
Zn8 N121 2.160(15)
Zn8 N116 2.230(13)
Zn8 N122 2.264(14)
Zn8 N128 2.286(13)
N1 C61 1.408(15)
N1 C31 1.458(16)
N1 C1 1.461(15)
N2 C52 1.446(16)
N2 C22 1.468(16)
N2 C91 1.470(16)
N3 C82 1.435(16)
N3 C30 1.437(16)
N3 C112 1.448(15)
N4 C60 1.394(15)
N4 C120 1.396(14)
N4 C90 1.486(15)
N5 C3 1.278(13)
N5 C2 1.501(13)
N6 C4 1.352(12)
N6 C8 1.354(12)
N7 C20 1.239(13)
N7 C21 1.485(14)
N8 C15 1.346(12)
N8 C19 1.379(13)
N9 C28 1.239(14)
N9 C29 1.502(14)
N10 C23 1.346(12)
N10 C27 1.369(13)
N11 C33 1.247(14)
N11 C32 1.487(14)
N12 C34 1.330(13)
N12 C38 1.348(12)
N13 C50 1.249(15)
N13 C51 1.481(14)
N14 C49 1.306(14)
N14 C45 1.348(12)
N15 C58 1.303(12)
N15 C59 1.448(12)
N16 C57 1.339(12)
N16 C53 1.358(11)
N17 C63 1.216(13)
N17 C62 1.503(14)
N18 C64 1.320(13)
N18 C68 1.391(12)
N19 C80 1.280(14)
N19 C81 1.483(14)
N20 C75 1.304(12)
N20 C79 1.351(13)
N21 C88 1.264(14)
N21 C89 1.427(13)
N22 C83 1.309(12)
N22 C87 1.343(14)
N23 C93 1.231(13)
N23 C92 1.476(14)
N24 C94 1.308(13)
N24 C98 1.333(12)
N25 C110 1.238(12)
N25 C111 1.465(13)
N26 C105 1.319(11)
N26 C109 1.330(12)
N27 C118 1.274(12)
N27 C119 1.478(12)
N28 C113 1.325(11)
N28 C117 1.356(12)
C1 C2 1.515(15)
C1 H1A 0.9900
C1 H1B 0.9900
C2 H2A 0.9900
C2 H2B 0.9900
C3 C4 1.463(14)
C3 H3 0.9500
C4 C5 1.350(13)
C5 C6 1.391(14)
C5 H5 0.9500
C6 C7 1.407(13)
C6 H6 0.9500
C7 C8 1.397(13)
C7 C9 1.483(13)
C8 H8 0.9500
C9 C10 1.380(12)
C9 C14 1.403(13)
C10 C11 1.391(13)
C10 H10 0.9500
C11 C12 1.414(13)
C11 C16 1.494(13)
C12 C13 1.398(12)
C12 H12 0.9500
C13 C14 1.372(12)
C13 C24 1.475(13)
C14 H14 0.9500
C15 C16 1.344(13)
C15 H15 0.9500
C16 C17 1.403(14)
C17 C18 1.373(14)
C17 H17 0.9500
C18 C19 1.366(14)
C18 H18 0.9500
C19 C20 1.454(15)
C20 H20 0.9500
C21 C22 1.473(16)
C21 H21A 0.9900
C21 H21B 0.9900
C22 H22A 0.9900
C22 H22B 0.9900
C23 C24 1.358(13)
C23 H23 0.9500
C24 C25 1.405(14)
C25 C26 1.380(14)
C25 H25 0.9500
C26 C27 1.351(14)
C26 H26 0.9500
C27 C28 1.497(15)
C28 H28 0.9500
C29 C30 1.575(16)
C29 H29A 0.9900
C29 H29B 0.9900
C30 H30A 0.9900
C30 H30B 0.9900
C31 C32 1.552(16)
C31 H31A 0.9900
C31 H31B 0.9900
C32 H32A 0.9900
C32 H32B 0.9900
C33 C34 1.478(16)
C33 H33 0.9500
C34 C35 1.395(15)
C35 C36 1.381(14)
C35 H35 0.9500
C36 C37 1.436(13)
C36 H36 0.9500
C37 C38 1.384(13)
C37 C39 1.467(13)
C38 H38 0.9500
C39 C40 1.371(12)
C39 C44 1.380(12)
C40 C41 1.408(13)
C40 H40 0.9500
C41 C42 1.399(13)
C41 C46 1.506(14)
C42 C43 1.426(13)
C42 H42 0.9500
C43 C44 1.380(13)
C43 C54 1.510(13)
C44 H44 0.9500
C45 C46 1.373(14)
C45 H45 0.9500
C46 C47 1.384(14)
C47 C48 1.408(15)
C47 H47 0.9500
C48 C49 1.372(16)
C48 H48 0.9500
C49 C50 1.444(16)
C50 H50 0.9500
C51 C52 1.511(17)
C51 H51A 0.9900
C51 H51B 0.9900
C52 H52A 0.9900
C52 H52B 0.9900
C53 C54 1.413(13)
C53 H53 0.9500
C54 C55 1.343(13)
C55 C56 1.401(13)
C55 H55 0.9500
C56 C57 1.371(13)
C56 H56 0.9500
C57 C58 1.490(14)
C58 H58 0.9500
C59 C60 1.511(15)
C59 H59A 0.9900
C59 H59B 0.9900
C60 H60A 0.9900
C60 H60B 0.9900
C61 C62 1.511(17)
C61 H61A 0.9900
C61 H61B 0.9900
C62 H62A 0.9900
C62 H62B 0.9900
C63 C64 1.491(15)
C63 H63 0.9500
C64 C65 1.332(14)
C65 C66 1.364(14)
C65 H65 0.9500
C66 C67 1.388(13)
C66 H66 0.9500
C67 C68 1.386(13)
C67 C69 1.487(13)
C68 H68 0.9500
C69 C70 1.387(13)
C69 C74 1.397(13)
C70 C71 1.444(13)
C70 H70 0.9500
C71 C72 1.381(13)
C71 C76 1.513(14)
C72 C73 1.384(13)
C72 H72 0.9500
C73 C74 1.396(13)
C73 C84 1.500(14)
C74 H74 0.9500
C75 C76 1.385(14)
C75 H75 0.9500
C76 C77 1.372(14)
C77 C78 1.369(14)
C77 H77 0.9500
C78 C79 1.380(15)
C78 H78 0.9500
C79 C80 1.431(15)
C80 H80 0.9500
C81 C82 1.465(16)
C81 H81A 0.9900
C81 H81B 0.9900
C82 H82A 0.9900
C82 H82B 0.9900
C83 C84 1.379(14)
C83 H83 0.9500
C84 C85 1.382(14)
C85 C86 1.398(14)
C85 H85 0.9500
C86 C87 1.349(15)
C86 H86 0.9500
C87 C88 1.446(15)
C88 H88 0.9500
C89 C90 1.498(15)
C89 H89A 0.9900
C89 H89B 0.9900
C90 H90A 0.9900
C90 H90B 0.9900
C91 C92 1.524(17)
C91 H91A 0.9900
C91 H91B 0.9900
C92 H92A 0.9900
C92 H92B 0.9900
C93 C94 1.513(15)
C93 H93 0.9500
C94 C95 1.362(14)
C95 C96 1.390(14)
C95 H95 0.9500
C96 C97 1.414(13)
C96 H96 0.9500
C97 C98 1.366(13)
C97 C99 1.474(13)
C98 H98 0.9500
C99 C100 1.388(12)
C99 C104 1.395(12)
C100 C101 1.415(13)
C100 H100 0.9500
C101 C102 1.418(13)
C101 C106 1.442(13)
C102 C103 1.367(12)
C102 H102 0.9500
C103 C104 1.405(13)
C103 C114 1.483(13)
C104 H104 0.9500
C105 C106 1.407(13)
C105 H105 0.9500
C106 C107 1.399(12)
C107 C108 1.341(12)
C107 H107 0.9500
C108 C109 1.383(13)
C108 H108 0.9500
C109 C110 1.466(14)
C110 H110 0.9500
C111 C112 1.512(16)
C111 H11A 0.9900
C111 H11B 0.9900
C112 H11C 0.9900
C112 H11D 0.9900
C113 C114 1.383(13)
C113 H113 0.9500
C114 C115 1.374(13)
C115 C116 1.396(13)
C115 H115 0.9500
C116 C117 1.350(13)
C116 H116 0.9500
C117 C118 1.501(14)
C118 H118 0.9500
C119 C120 1.566(15)
C119 H11E 0.9900
C119 H11F 0.9900
C120 H12A 0.9900
C120 H12B 0.9900
N101 C261 1.416(17)
N101 C201 1.445(17)
N101 C231 1.489(18)
N102 C252 1.429(18)
N102 C222 1.458(18)
N102 C291 1.489(18)
N103 C312 1.429(16)
N103 C282 1.434(16)
N103 C230 1.444(16)
N104 C320 1.376(19)
N104 C260 1.414(19)
N104 C290 1.487(19)
N105 C203 1.253(15)
N105 C202 1.517(14)
N106 C204 1.347(14)
N106 C208 1.377(12)
N107 C220 1.245(16)
N107 C221 1.493(15)
N108 C215 1.361(13)
N108 C219 1.396(15)
N109 C228 1.233(14)
N109 C229 1.496(14)
N110 C227 1.357(13)
N110 C223 1.365(12)
N111 C233 1.252(17)
N111 C232 1.481(16)
N112 C238 1.334(14)
N112 C234 1.336(16)
N113 C250 1.258(15)
N113 C251 1.482(16)
N114 C249 1.292(15)
N114 C245 1.334(14)
N115 C258 1.289(17)
N115 C259 1.452(17)
N116 C257 1.316(17)
N116 C253 1.329(15)
N117 C263 1.249(15)
N117 C262 1.494(16)
N118 C264 1.332(16)
N118 C268 1.380(14)
N119 C280 1.316(14)
N119 C281 1.457(14)
N120 C275 1.299(13)
N120 C279 1.349(14)
N121 C288 1.248(18)
N121 C289 1.411(17)
N122 C283 1.320(15)
N122 C287 1.380(17)
N123 C293 1.211(17)
N123 C292 1.472(16)
N124 C294 1.275(16)
N124 C298 1.320(14)
N125 C310 1.266(13)
N125 C311 1.476(15)
N126 C305 1.307(13)
N126 C309 1.327(13)
N127 C318 1.290(16)
N127 C319 1.516(17)
N128 C313 1.282(14)
N128 C317 1.348(16)
C201 C202 1.495(18)
C201 H20A 0.9900
C201 H20B 0.9900
C202 H20C 0.9900
C202 H20D 0.9900
C203 C204 1.462(15)
C203 H203 0.9500
C204 C205 1.359(15)
C205 C206 1.407(14)
C205 H205 0.9500
C206 C207 1.416(14)
C206 H206 0.9500
C207 C208 1.403(14)
C207 C209 1.490(13)
C208 H208 0.9500
C209 C210 1.384(13)
C209 C214 1.399(13)
C210 C211 1.403(13)
C210 H210 0.9500
C211 C212 1.392(13)
C211 C216 1.491(14)
C212 C213 1.406(12)
C212 H212 0.9500
C213 C214 1.374(12)
C213 C224 1.477(13)
C214 H214 0.9500
C215 C216 1.333(14)
C215 H215 0.9500
C216 C217 1.430(15)
C217 C218 1.390(15)
C217 H217 0.9500
C218 C219 1.363(16)
C218 H218 0.9500
C219 C220 1.471(16)
C220 H220 0.9500
C221 C222 1.461(19)
C221 H22C 0.9900
C221 H22D 0.9900
C222 H22E 0.9900
C222 H22F 0.9900
C223 C224 1.377(13)
C223 H223 0.9500
C224 C225 1.407(14)
C225 C226 1.367(14)
C225 H225 0.9500
C226 C227 1.376(14)
C226 H226 0.9500
C227 C228 1.505(15)
C228 H228 0.9500
C229 C230 1.557(17)
C229 H22G 0.9900
C229 H22H 0.9900
C230 H23A 0.9900
C230 H23B 0.9900
C231 C232 1.550(18)
C231 H23C 0.9900
C231 H23D 0.9900
C232 H23E 0.9900
C232 H23F 0.9900
C233 C234 1.498(18)
C233 H233 0.9500
C234 C235 1.370(18)
C235 C236 1.387(16)
C235 H235 0.9500
C236 C237 1.406(16)
C236 H236 0.9500
C237 C238 1.380(16)
C237 C239 1.483(16)
C238 H238 0.9500
C239 C244 1.360(15)
C239 C240 1.380(15)
C240 C241 1.416(15)
C240 H240 0.9500
C241 C242 1.395(15)
C241 C246 1.509(16)
C242 C243 1.401(16)
C242 H242 0.9500
C243 C244 1.390(15)
C243 C254 1.498(16)
C244 H244 0.9500
C245 C246 1.384(15)
C245 H245 0.9500
C246 C247 1.380(16)
C247 C248 1.403(16)
C247 H247 0.9500
C248 C249 1.387(16)
C248 H248 0.9500
C249 C250 1.428(17)
C250 H250 0.9500
C251 C252 1.502(18)
C251 H25A 0.9900
C251 H25B 0.9900
C252 H25C 0.9900
C252 H25D 0.9900
C253 C254 1.410(17)
C253 H253 0.9500
C254 C255 1.341(16)
C255 C256 1.393(17)
C255 H255 0.9500
C256 C257 1.347(18)
C256 H256 0.9500
C257 C258 1.474(18)
C258 H258 0.9500
C259 C260 1.498(19)
C259 H25E 0.9900
C259 H25F 0.9900
C260 H26Y 0.9900
C260 H26Z 0.9900
C261 C262 1.529(17)
C261 H26A 0.9900
C261 H26B 0.9900
C262 H26C 0.9900
C262 H26D 0.9900
C263 C264 1.511(17)
C263 H263 0.9500
C264 C265 1.326(16)
C265 C266 1.384(16)
C265 H265 0.9500
C266 C267 1.386(16)
C266 H266 0.9500
C267 C268 1.381(15)
C267 C269 1.468(16)
C268 H268 0.9500
C269 C270 1.390(15)
C269 C274 1.406(15)
C270 C271 1.431(15)
C270 H270 0.9500
C271 C272 1.375(15)
C271 C276 1.528(15)
C272 C273 1.384(15)
C272 H272 0.9500
C273 C274 1.397(15)
C273 C284 1.501(16)
C274 H274 0.9500
C275 C276 1.392(15)
C275 H275 0.9500
C276 C277 1.360(15)
C277 C278 1.352(15)
C277 H277 0.9500
C278 C279 1.362(15)
C278 H278 0.9500
C279 C280 1.452(15)
C280 H280 0.9500
C281 C282 1.478(16)
C281 H28A 0.9900
C281 H28B 0.9900
C282 H28C 0.9900
C282 H28D 0.9900
C283 C284 1.367(17)
C283 H283 0.9500
C284 C285 1.383(16)
C285 C286 1.396(17)
C285 H285 0.9500
C286 C287 1.349(18)
C286 H286 0.9500
C287 C288 1.434(19)
C288 H288 0.9500
C289 C290 1.488(19)
C289 H28E 0.9900
C289 H28F 0.9900
C290 H29C 0.9900
C290 H29D 0.9900
C291 C292 1.525(19)
C291 H29E 0.9900
C291 H29F 0.9900
C292 H29G 0.9900
C292 H29H 0.9900
C293 C294 1.504(18)
C293 H293 0.9500
C294 C295 1.355(18)
C295 C296 1.405(17)
C295 H295 0.9500
C296 C297 1.406(17)
C296 H296 0.9500
C297 C298 1.362(16)
C297 C299 1.488(16)
C298 H298 0.9500
C299 C300 1.378(15)
C299 C304 1.395(15)
C300 C301 1.403(14)
C300 H300 0.9500
C301 C302 1.414(15)
C301 C306 1.432(14)
C302 C303 1.361(14)
C302 H302 0.9500
C303 C304 1.435(15)
C303 C314 1.477(16)
C304 H304 0.9500
C305 C306 1.402(14)
C305 H305 0.9500
C306 C307 1.405(14)
C307 C308 1.341(14)
C307 H307 0.9500
C308 C309 1.411(15)
C308 H308 0.9500
C309 C310 1.447(15)
C310 H310 0.9500
C311 C312 1.525(16)
C311 H31C 0.9900
C311 H31D 0.9900
C312 H31E 0.9900
C312 H31F 0.9900
C313 C314 1.395(15)
C313 H313 0.9500
C314 C315 1.363(15)
C315 C316 1.378(16)
C315 H315 0.9500
C316 C317 1.334(16)
C316 H316 0.9500
C317 C318 1.519(17)
C318 H318 0.9500
C319 C320 1.57(2)
C319 H31G 0.9900
C319 H31H 0.9900
C320 H32C 0.9900
C320 H32D 0.9900
Re1 O103 1.719(8)
Re1 O102 1.723(8)
Re1 O101 1.733(7)
Re1 O109 1.748(7)
O104 Re2 1.739(7)
Re2 O107 1.692(11)
Re2 O105 1.722(8)
Re2 O106 1.776(8)
S1 O1 1.417(7)
S1 O2 1.431(8)
S1 N200 1.602(8)
S1 C1A 1.821(9)
S2 O4 1.439(7)
S2 O3 1.441(8)
S2 N200 1.608(8)
S2 C2A 1.837(9)
C1A F1A 1.302(12)
C1A F3A 1.308(12)
C1A F2A 1.339(12)
C2A F6A 1.322(13)
C2A F5A 1.332(12)
C2A F4A 1.338(12)
S3 O6 1.424(11)
S3 O5 1.457(11)
S3 N201 1.627(11)
S3 C3A 1.824(10)
S4 O8 1.419(11)
S4 O7 1.456(11)
S4 N201 1.614(11)
S4 C4A 1.833(10)
C3A F3B 1.321(16)
C3A F1B 1.325(17)
C3A F2B 1.335(17)
C4A F4B 1.294(16)
C4A F6B 1.322(17)
C4A F5B 1.348(17)
S5 O9 1.429(8)
S5 O10 1.447(8)
S5 N202 1.605(8)
S5 C5A 1.833(9)
S6 O11 1.412(8)
S6 O12 1.440(8)
S6 N202 1.597(8)
S6 C6A 1.834(9)
C5A F1C 1.313(13)
C5A F2C 1.318(13)
C5A F3C 1.320(13)
C6A F4C 1.303(13)
C6A F6C 1.314(13)
C6A F5C 1.322(13)
S7 O14 1.406(12)
S7 O13 1.445(12)
S7 N203 1.625(12)
S7 C7A 1.829(10)
S8 O16 1.443(12)
S8 O15 1.444(12)
S8 N203 1.635(12)
S8 C8A 1.820(10)
C7A F2D 1.260(18)
C7A F3D 1.336(18)
C7A F1D 1.348(18)
C8A F4D 1.314(18)
C8A F5D 1.324(18)
C8A F6D 1.335(18)
S7' O14' 1.406(13)
S7' O13' 1.445(13)
S7' N3' 1.646(13)
S7' C7' 1.832(10)
S8' O15' 1.413(13)
S8' O16' 1.449(13)
S8' N3' 1.635(13)
S8' C8' 1.828(10)
C7' F1D' 1.301(19)
C7' F3D' 1.321(19)
C7' F2D' 1.35(2)
C8' F5D' 1.321(19)
C8' F4D' 1.343(19)
C8' F6D' 1.35(2)
S12 O24 1.412(13)
S12 O23 1.424(12)
S12 N205 1.634(13)
S12 C12A 1.831(10)
S11 O22 1.423(12)
S11 O21 1.445(13)
S11 N205 1.620(12)
S11 C11A 1.833(10)
F4F C12A 1.315(19)
F5F C12A 1.339(19)
F6F C12A 1.314(18)
C11A F1F 1.308(18)
C11A F2F 1.333(18)
C11A F3F 1.340(18)
S9 O18 1.353(11)
S9 O17 1.470(12)
S9 N204 1.621(12)
S9 C9A 1.819(10)
S10 O20 1.391(12)
S10 O19 1.413(12)
S10 N204 1.667(12)
S10 C10A 1.822(10)
C9A F3E 1.233(17)
C9A F1E 1.303(17)
C9A F2E 1.335(18)
C10A F4E 1.277(18)
C10A F6E 1.280(18)
C10A F5E 1.322(18)
S3' O6' 1.418(12)
S3' O5' 1.446(12)
S3' N1' 1.630(12)
S3' C3' 1.826(10)
S4' O8' 1.423(12)
S4' O7' 1.442(12)
S4' N1' 1.631(12)
S4' C4' 1.823(10)
C4' F5B' 1.287(19)
C4' F4B' 1.319(19)
C4' F6B' 1.343(19)
C3' F1B' 1.298(18)
C3' F3B' 1.314(18)
C3' F2B' 1.314(19)

loop_
_geom_torsion_atom_site_label_1
_geom_torsion_atom_site_label_2
_geom_torsion_atom_site_label_3
_geom_torsion_atom_site_label_4
_geom_torsion
C61 N1 C1 C2 -135.9(13)
C31 N1 C1 C2 78.5(15)
C3 N5 C2 C1 112.0(14)
Zn1 N5 C2 C1 -66.9(14)
N1 C1 C2 N5 57.4(17)
C2 N5 C3 C4 177.4(10)
Zn1 N5 C3 C4 -3.5(16)
C8 N6 C4 C5 1.7(16)
Zn1 N6 C4 C5 175.3(9)
C8 N6 C4 C3 -176.6(10)
Zn1 N6 C4 C3 -3.0(12)
N5 C3 C4 C5 -173.8(12)
N5 C3 C4 N6 4.4(17)
N6 C4 C5 C6 0.6(18)
C3 C4 C5 C6 178.7(11)
C4 C5 C6 C7 -2.3(18)
C5 C6 C7 C8 1.6(15)
C5 C6 C7 C9 -179.0(10)
C4 N6 C8 C7 -2.4(15)
Zn1 N6 C8 C7 -174.8(8)
C6 C7 C8 N6 0.7(15)
C9 C7 C8 N6 -178.6(9)
C8 C7 C9 C10 -146.3(10)
C6 C7 C9 C10 34.4(15)
C8 C7 C9 C14 33.8(15)
C6 C7 C9 C14 -145.4(11)
C14 C9 C10 C11 0.9(15)
C7 C9 C10 C11 -178.9(9)
C9 C10 C11 C12 -0.8(15)
C9 C10 C11 C16 178.4(9)
C10 C11 C12 C13 -1.5(15)
C16 C11 C12 C13 179.4(9)
C11 C12 C13 C14 3.5(15)
C11 C12 C13 C24 -178.7(10)
C12 C13 C14 C9 -3.4(16)
C24 C13 C14 C9 178.7(10)
C10 C9 C14 C13 1.3(16)
C7 C9 C14 C13 -178.9(9)
C19 N8 C15 C16 -1.9(16)
Zn2 N8 C15 C16 -177.5(8)
N8 C15 C16 C17 2.1(17)
N8 C15 C16 C11 178.1(10)
C10 C11 C16 C15 32.6(15)
C12 C11 C16 C15 -148.2(11)
C10 C11 C16 C17 -151.5(11)
C12 C11 C16 C17 27.7(16)
C15 C16 C17 C18 -1.6(17)
C11 C16 C17 C18 -177.6(10)
C16 C17 C18 C19 1.0(19)
C17 C18 C19 N8 -0.8(19)
C17 C18 C19 C20 179.0(12)
C15 N8 C19 C18 1.2(17)
Zn2 N8 C19 C18 177.7(10)
C15 N8 C19 C20 -178.7(10)
Zn2 N8 C19 C20 -2.2(13)
C21 N7 C20 C19 178.5(11)
Zn2 N7 C20 C19 1.2(18)
C18 C19 C20 N7 -178.9(13)
N8 C19 C20 N7 0.9(19)
C20 N7 C21 C22 117.2(14)
Zn2 N7 C21 C22 -65.7(14)
C52 N2 C22 C21 -137.5(14)
C91 N2 C22 C21 81.2(16)
N7 C21 C22 N2 54.8(17)
C27 N10 C23 C24 -4.3(17)
Zn3 N10 C23 C24 -176.5(8)
N10 C23 C24 C25 2.0(18)
N10 C23 C24 C13 178.2(10)
C14 C13 C24 C23 -152.0(11)
C12 C13 C24 C23 30.2(16)
C14 C13 C24 C25 23.9(17)
C12 C13 C24 C25 -153.8(11)
C23 C24 C25 C26 0.7(19)
C13 C24 C25 C26 -175.3(12)
C24 C25 C26 C27 -1(2)
C25 C26 C27 N10 -1(2)
C25 C26 C27 C28 -178.1(14)
C23 N10 C27 C26 3.8(19)
Zn3 N10 C27 C26 177.6(11)
C23 N10 C27 C28 -179.1(11)
Zn3 N10 C27 C28 -5.3(15)
C29 N9 C28 C27 179.2(12)
Zn3 N9 C28 C27 -0.2(19)
C26 C27 C28 N9 -179.0(15)
N10 C27 C28 N9 4(2)
C28 N9 C29 C30 114.4(16)
Zn3 N9 C29 C30 -66.3(15)
C82 N3 C30 C29 77.3(16)
C112 N3 C30 C29 -136.7(12)
N9 C29 C30 N3 58.9(18)
C61 N1 C31 C32 76.0(16)
C1 N1 C31 C32 -138.6(12)
C33 N11 C32 C31 115.2(15)
Zn1 N11 C32 C31 -66.3(14)
N1 C31 C32 N11 60.0(16)
C32 N11 C33 C34 177.7(11)
Zn1 N11 C33 C34 -0.9(18)
C38 N12 C34 C35 3.5(18)
Zn1 N12 C34 C35 173.8(11)
C38 N12 C34 C33 -179.4(11)
Zn1 N12 C34 C33 -9.0(14)
N11 C33 C34 N12 7(2)
N11 C33 C34 C35 -175.6(14)
N12 C34 C35 C36 -2(2)
C33 C34 C35 C36 -179.3(12)
C34 C35 C36 C37 2(2)
C35 C36 C37 C38 -2.5(17)
C35 C36 C37 C39 -176.5(11)
C34 N12 C38 C37 -4.5(17)
Zn1 N12 C38 C37 -172.7(8)
C36 C37 C38 N12 4.0(17)
C39 C37 C38 N12 177.8(10)
C38 C37 C39 C40 32.3(16)
C36 C37 C39 C40 -154.1(11)
C38 C37 C39 C44 -147.8(11)
C36 C37 C39 C44 25.8(16)
C44 C39 C40 C41 -0.3(15)
C37 C39 C40 C41 179.6(10)
C39 C40 C41 C42 -1.4(16)
C39 C40 C41 C46 -179.4(10)
C40 C41 C42 C43 2.0(15)
C46 C41 C42 C43 -179.9(9)
C41 C42 C43 C44 -0.8(15)
C41 C42 C43 C54 178.5(9)
C40 C39 C44 C43 1.6(16)
C37 C39 C44 C43 -178.3(10)
C42 C43 C44 C39 -1.0(16)
C54 C43 C44 C39 179.8(10)
C49 N14 C45 C46 -3.8(18)
Zn2 N14 C45 C46 -175.6(9)
N14 C45 C46 C47 1.7(19)
N14 C45 C46 C41 179.6(10)
C42 C41 C46 C45 32.7(16)
C40 C41 C46 C45 -149.2(11)
C42 C41 C46 C47 -149.5(12)
C40 C41 C46 C47 28.5(18)
C45 C46 C47 C48 -0.8(19)
C41 C46 C47 C48 -178.6(12)
C46 C47 C48 C49 2(2)
C45 N14 C49 C48 5(2)
Zn2 N14 C49 C48 178.1(12)
C45 N14 C49 C50 -179.7(12)
Zn2 N14 C49 C50 -6.5(15)
C47 C48 C49 N14 -4(2)
C47 C48 C49 C50 -179.3(14)
C51 N13 C50 C49 175.5(13)
Zn2 N13 C50 C49 -8(2)
N14 C49 C50 N13 11(2)
C48 C49 C50 N13 -174.2(16)
C50 N13 C51 C52 109.4(18)
Zn2 N13 C51 C52 -66.3(16)
C22 N2 C52 C51 78.5(16)
C91 N2 C52 C51 -139.8(13)
N13 C51 C52 N2 58.3(17)
C57 N16 C53 C54 -0.2(15)
Zn4 N16 C53 C54 -169.2(7)
N16 C53 C54 C55 0.6(15)
N16 C53 C54 C43 -178.1(9)
C44 C43 C54 C55 -163.2(11)
C42 C43 C54 C55 17.6(15)
C44 C43 C54 C53 15.4(15)
C42 C43 C54 C53 -163.8(9)
C53 C54 C55 C56 -1.8(16)
C43 C54 C55 C56 176.8(10)
C54 C55 C56 C57 2.5(17)
C53 N16 C57 C56 0.9(16)
Zn4 N16 C57 C56 171.4(9)
C53 N16 C57 C58 -177.6(9)
Zn4 N16 C57 C58 -7.1(11)
C55 C56 C57 N16 -2.1(17)
C55 C56 C57 C58 176.4(10)
C59 N15 C58 C57 -178.2(9)
Zn4 N15 C58 C57 2.2(13)
N16 C57 C58 N15 3.7(15)
C56 C57 C58 N15 -174.8(11)
C58 N15 C59 C60 119.1(12)
Zn4 N15 C59 C60 -61.3(13)
C120 N4 C60 C59 77.8(13)
C90 N4 C60 C59 -139.6(10)
N15 C59 C60 N4 56.4(14)
C31 N1 C61 C62 -139.1(13)
C1 N1 C61 C62 77.3(16)
C63 N17 C62 C61 113.5(16)
Zn1 N17 C62 C61 -63.3(15)
N1 C61 C62 N17 57.8(17)
C62 N17 C63 C64 -175.9(12)
Zn1 N17 C63 C64 1.0(19)
C68 N18 C64 C65 1.0(19)
Zn1 N18 C64 C65 177.5(11)
C68 N18 C64 C63 -179.4(11)
Zn1 N18 C64 C63 -3.0(14)
N17 C63 C64 N18 1(2)
N17 C63 C64 C65 -179.1(15)
N18 C64 C65 C66 -2(2)
C63 C64 C65 C66 178.9(13)
C64 C65 C66 C67 0(2)
C65 C66 C67 C68 1.5(17)
C65 C66 C67 C69 178.4(11)
C66 C67 C68 N18 -2.1(16)
C69 C67 C68 N18 -179.1(10)
C64 N18 C68 C67 0.9(17)
Zn1 N18 C68 C67 -175.2(8)
C68 C67 C69 C70 -149.8(11)
C66 C67 C69 C70 33.4(16)
C68 C67 C69 C74 28.9(15)
C66 C67 C69 C74 -148.0(11)
C74 C69 C70 C71 2.3(16)
C67 C69 C70 C71 -179.1(10)
C69 C70 C71 C72 -4.1(16)
C69 C70 C71 C76 -176.9(10)
C70 C71 C72 C73 4.6(17)
C76 C71 C72 C73 177.3(10)
C71 C72 C73 C74 -3.1(17)
C71 C72 C73 C84 177.2(10)
C72 C73 C74 C69 1.2(16)
C84 C73 C74 C69 -179.1(10)
C70 C69 C74 C73 -0.9(17)
C67 C69 C74 C73 -179.5(10)
C79 N20 C75 C76 -1.9(18)
Zn3 N20 C75 C76 -174.6(9)
N20 C75 C76 C77 0.4(19)
N20 C75 C76 C71 -175.5(11)
C72 C71 C76 C77 32.0(17)
C70 C71 C76 C77 -155.2(12)
C72 C71 C76 C75 -152.1(12)
C70 C71 C76 C75 20.6(16)
C75 C76 C77 C78 0.7(19)
C71 C76 C77 C78 176.6(12)
C76 C77 C78 C79 0(2)
C75 N20 C79 C78 2.2(19)
Zn3 N20 C79 C78 176.0(11)
C75 N20 C79 C80 -179.7(12)
Zn3 N20 C79 C80 -5.8(15)
C77 C78 C79 N20 -1(2)
C77 C78 C79 C80 -179.0(14)
C81 N19 C80 C79 -179.1(13)
Zn3 N19 C80 C79 -1(2)
N20 C79 C80 N19 5(2)
C78 C79 C80 N19 -177.0(15)
C80 N19 C81 C82 115.6(16)
Zn3 N19 C81 C82 -62.2(15)
C30 N3 C82 C81 -139.1(13)
C112 N3 C82 C81 77.2(17)
N19 C81 C82 N3 57.4(17)
C87 N22 C83 C84 -1.5(18)
Zn4 N22 C83 C84 -179.8(9)
N22 C83 C84 C85 1.3(19)
N22 C83 C84 C73 179.3(10)
C72 C73 C84 C83 29.4(17)
C74 C73 C84 C83 -150.3(12)
C72 C73 C84 C85 -152.7(12)
C74 C73 C84 C85 27.6(18)
C83 C84 C85 C86 -0.7(19)
C73 C84 C85 C86 -178.6(11)
C84 C85 C86 C87 0(2)
C83 N22 C87 C86 1(2)
Zn4 N22 C87 C86 179.6(11)
C83 N22 C87 C88 -178.5(11)
Zn4 N22 C87 C88 0.1(15)
C85 C86 C87 N22 0(2)
C85 C86 C87 C88 179.0(13)
C89 N21 C88 C87 -175.8(12)
Zn4 N21 C88 C87 -2.0(18)
N22 C87 C88 N21 1(2)
C86 C87 C88 N21 -178.2(15)
C88 N21 C89 C90 113.7(15)
Zn4 N21 C89 C90 -59.3(15)
C60 N4 C90 C89 83.0(14)
C120 N4 C90 C89 -133.2(12)
N21 C89 C90 N4 52.6(16)
C52 N2 C91 C92 81.7(15)
C22 N2 C91 C92 -136.1(13)
C93 N23 C92 C91 111.8(15)
Zn2 N23 C92 C91 -64.1(16)
N2 C91 C92 N23 54.8(17)
C92 N23 C93 C94 -178.0(12)
Zn2 N23 C93 C94 -1.8(18)
C98 N24 C94 C95 1.6(19)
Zn2 N24 C94 C95 178.0(11)
C98 N24 C94 C93 -179.0(11)
Zn2 N24 C94 C93 -2.5(14)
N23 C93 C94 N24 3(2)
N23 C93 C94 C95 -177.5(14)
N24 C94 C95 C96 -2(2)
C93 C94 C95 C96 178.5(12)
C94 C95 C96 C97 0.4(18)
C95 C96 C97 C98 1.5(17)
C95 C96 C97 C99 178.3(11)
C94 N24 C98 C97 0.7(18)
Zn2 N24 C98 C97 -175.1(8)
C96 C97 C98 N24 -2.2(17)
C99 C97 C98 N24 -179.1(10)
C98 C97 C99 C100 28.8(16)
C96 C97 C99 C100 -147.9(11)
C98 C97 C99 C104 -148.7(11)
C96 C97 C99 C104 34.6(16)
C104 C99 C100 C101 -1.5(15)
C97 C99 C100 C101 -179.1(10)
C99 C100 C101 C102 0.8(16)
C99 C100 C101 C106 -178.8(10)
C100 C101 C102 C103 -0.4(16)
C106 C101 C102 C103 179.2(10)
C101 C102 C103 C104 0.7(16)
C101 C102 C103 C114 178.9(10)
C100 C99 C104 C103 1.8(16)
C97 C99 C104 C103 179.4(10)
C102 C103 C104 C99 -1.4(16)
C114 C103 C104 C99 -179.6(10)
C109 N26 C105 C106 -3.4(16)
Zn3 N26 C105 C106 -179.2(8)
N26 C105 C106 C107 3.6(16)
N26 C105 C106 C101 -178.0(10)
C100 C101 C106 C107 28.9(16)
C102 C101 C106 C107 -150.8(11)
C100 C101 C106 C105 -149.4(11)
C102 C101 C106 C105 31.0(15)
C105 C106 C107 C108 -3.3(15)
C101 C106 C107 C108 178.4(11)
C106 C107 C108 C109 2.9(17)
C105 N26 C109 C108 2.7(16)
Zn3 N26 C109 C108 179.2(9)
C105 N26 C109 C110 -177.9(10)
Zn3 N26 C109 C110 -1.4(12)
C107 C108 C109 N26 -2.6(17)
C107 C108 C109 C110 178.1(11)
C111 N25 C110 C109 176.8(11)
Zn3 N25 C110 C109 -5.2(16)
N26 C109 C110 N25 4.5(17)
C108 C109 C110 N25 -176.1(13)
C110 N25 C111 C112 108.9(15)
Zn3 N25 C111 C112 -69.0(13)
C82 N3 C112 C111 -136.2(14)
C30 N3 C112 C111 79.4(15)
N25 C111 C112 N3 58.4(16)
C117 N28 C113 C114 -4.8(17)
Zn4 N28 C113 C114 -179.9(8)
N28 C113 C114 C115 4.8(18)
N28 C113 C114 C103 -179.4(10)
C102 C103 C114 C115 29.4(16)
C104 C103 C114 C115 -152.5(11)
C102 C103 C114 C113 -146.2(11)
C104 C103 C114 C113 31.9(16)
C113 C114 C115 C116 -3.0(17)
C103 C114 C115 C116 -178.7(10)
C114 C115 C116 C117 1.7(18)
C115 C116 C117 N28 -1.8(19)
C115 C116 C117 C118 177.0(11)
C113 N28 C117 C116 3.2(17)
Zn4 N28 C117 C116 179.2(10)
C113 N28 C117 C118 -175.6(10)
Zn4 N28 C117 C118 0.4(12)
C119 N27 C118 C117 -177.0(10)
Zn4 N27 C118 C117 1.3(16)
C116 C117 C118 N27 -179.9(12)
N28 C117 C118 N27 -1.1(17)
C118 N27 C119 C120 115.3(13)
Zn4 N27 C119 C120 -62.9(12)
C60 N4 C120 C119 -138.0(12)
C90 N4 C120 C119 78.3(13)
N27 C119 C120 N4 56.7(15)
C261 N101 C201 C202 139.4(15)
C231 N101 C201 C202 -74.4(17)
N101 C201 C202 N105 -60(2)
C203 N105 C202 C201 -110(2)
Zn5 N105 C202 C201 67.2(19)
C202 N105 C203 C204 179.2(16)
Zn5 N105 C203 C204 2(2)
C208 N106 C204 C205 -5(3)
Zn5 N106 C204 C205 179.9(14)
C208 N106 C204 C203 177.6(14)
Zn5 N106 C204 C203 2.7(19)
N105 C203 C204 N106 -3(3)
N105 C203 C204 C205 179.8(18)
N106 C204 C205 C206 3(3)
C203 C204 C205 C206 179.4(16)
C204 C205 C206 C207 1(2)
C205 C206 C207 C208 -2(2)
C205 C206 C207 C209 177.9(14)
C204 N106 C208 C207 4(2)
Zn5 N106 C208 C207 178.5(10)
C206 C207 C208 N106 -1(2)
C209 C207 C208 N106 179.5(13)
C208 C207 C209 C210 151.0(13)
C206 C207 C209 C210 -29(2)
C208 C207 C209 C214 -30(2)
C206 C207 C209 C214 150.4(15)
C214 C209 C210 C211 1(2)
C207 C209 C210 C211 -179.8(13)
C209 C210 C211 C212 0(2)
C209 C210 C211 C216 -178.9(13)
C210 C211 C212 C213 -1(2)
C216 C211 C212 C213 177.5(13)
C211 C212 C213 C214 1(2)
C211 C212 C213 C224 -178.6(13)
C212 C213 C214 C209 -1(2)
C224 C213 C214 C209 179.4(13)
C210 C209 C214 C213 -1(2)
C207 C209 C214 C213 -179.6(12)
C219 N108 C215 C216 1(2)
Zn6 N108 C215 C216 177.5(12)
N108 C215 C216 C217 -3(2)
N108 C215 C216 C211 -177.7(13)
C212 C211 C216 C215 148.9(15)
C210 C211 C216 C215 -33(2)
C212 C211 C216 C217 -26(2)
C210 C211 C216 C217 152.6(15)
C215 C216 C217 C218 -1(2)
C211 C216 C217 C218 174.1(15)
C216 C217 C218 C219 6(3)
C217 C218 C219 N108 -8(3)
C217 C218 C219 C220 -178.8(18)
C215 N108 C219 C218 5(3)
Zn6 N108 C219 C218 -172.2(16)
C215 N108 C219 C220 176.8(15)
Zn6 N108 C219 C220 -0.6(19)
C221 N107 C220 C219 178.8(17)
Zn6 N107 C220 C219 -1(3)
C218 C219 C220 N107 172(2)
N108 C219 C220 N107 1(3)
C220 N107 C221 C222 -118(2)
Zn6 N107 C221 C222 61(2)
C252 N102 C222 C221 138.5(18)
C291 N102 C222 C221 -82(2)
N107 C221 C222 N102 -50(2)
C227 N110 C223 C224 3(2)
Zn7 N110 C223 C224 174.8(10)
N110 C223 C224 C225 -3(2)
N110 C223 C224 C213 179.3(12)
C214 C213 C224 C223 150.2(13)
C212 C213 C224 C223 -29.7(19)
C214 C213 C224 C225 -27(2)
C212 C213 C224 C225 152.6(13)
C223 C224 C225 C226 3(2)
C213 C224 C225 C226 -178.9(14)
C224 C225 C226 C227 -5(2)
C223 N110 C227 C226 -4(2)
Zn7 N110 C227 C226 -177.0(12)
C223 N110 C227 C228 176.7(12)
Zn7 N110 C227 C228 4.0(17)
C225 C226 C227 N110 5(3)
C225 C226 C227 C228 -176.0(16)
C229 N109 C228 C227 -179.8(14)
Zn7 N109 C228 C227 3(2)
N110 C227 C228 N109 -5(2)
C226 C227 C228 N109 176.5(17)
C228 N109 C229 C230 -114.5(17)
Zn7 N109 C229 C230 62.8(17)
C312 N103 C230 C229 135.8(14)
C282 N103 C230 C229 -74.6(18)
N109 C229 C230 N103 -59.8(19)
C261 N101 C231 C232 -72.1(19)
C201 N101 C231 C232 140.4(15)
C233 N111 C232 C231 -111(2)
Zn5 N111 C232 C231 67.1(17)
N101 C231 C232 N111 -64(2)
C232 N111 C233 C234 -178.6(14)
Zn5 N111 C233 C234 3(3)
C238 N112 C234 C235 -5(3)
Zn5 N112 C234 C235 -176.6(15)
C238 N112 C234 C233 179.7(15)
Zn5 N112 C234 C233 8(2)
N111 C233 C234 N112 -7(3)
N111 C233 C234 C235 177.0(19)
N112 C234 C235 C236 2(3)
C233 C234 C235 C236 177.3(16)
C234 C235 C236 C237 1(3)
C235 C236 C237 C238 -1(2)
C235 C236 C237 C239 177.9(15)
C234 N112 C238 C237 5(2)
Zn5 N112 C238 C237 175.7(12)
C236 C237 C238 N112 -2(3)
C239 C237 C238 N112 179.1(14)
C238 C237 C239 C244 152.4(16)
C236 C237 C239 C244 -26(2)
C238 C237 C239 C240 -26(2)
C236 C237 C239 C240 155.1(16)
C244 C239 C240 C241 0(2)
C237 C239 C240 C241 178.7(14)
C239 C240 C241 C242 0(2)
C239 C240 C241 C246 -179.7(14)
C240 C241 C242 C243 0(2)
C246 C241 C242 C243 179.5(14)
C241 C242 C243 C244 1(2)
C241 C242 C243 C254 -179.0(14)
C240 C239 C244 C243 1(2)
C237 C239 C244 C243 -178.3(15)
C242 C243 C244 C239 -1(2)
C254 C243 C244 C239 178.8(15)
C249 N114 C245 C246 -2(2)
Zn6 N114 C245 C246 171.4(11)
N114 C245 C246 C247 1(2)
N114 C245 C246 C241 177.5(14)
C242 C241 C246 C247 154.4(15)
C240 C241 C246 C247 -26(2)
C242 C241 C246 C245 -22(2)
C240 C241 C246 C245 157.9(14)
C245 C246 C247 C248 -1(2)
C241 C246 C247 C248 -177.3(14)
C246 C247 C248 C249 2(2)
C245 N114 C249 C248 2(2)
Zn6 N114 C249 C248 -171.9(13)
C245 N114 C249 C250 178.3(14)
Zn6 N114 C249 C250 3.9(18)
C247 C248 C249 N114 -2(3)
C247 C248 C249 C250 -177.9(15)
C251 N113 C250 C249 178.5(15)
Zn6 N113 C250 C249 -2(2)
N114 C249 C250 N113 -2(3)
C248 C249 C250 N113 174.3(16)
C250 N113 C251 C252 -115.1(19)
Zn6 N113 C251 C252 65.4(17)
C222 N102 C252 C251 -82.7(19)
C291 N102 C252 C251 138.6(16)
N113 C251 C252 N102 -55(2)
C257 N116 C253 C254 -4(3)
Zn8 N116 C253 C254 174.5(13)
N116 C253 C254 C255 -3(3)
N116 C253 C254 C243 179.6(16)
C244 C243 C254 C255 157.0(19)
C242 C243 C254 C255 -23(3)
C244 C243 C254 C253 -26(3)
C242 C243 C254 C253 153.5(17)
C253 C254 C255 C256 4(3)
C243 C254 C255 C256 -179.4(17)
C254 C255 C256 C257 2(3)
C253 N116 C257 C256 10(3)
Zn8 N116 C257 C256 -168.4(17)
C253 N116 C257 C258 175.0(18)
Zn8 N116 C257 C258 -3(2)
C255 C256 C257 N116 -9(3)
C255 C256 C257 C258 -173.6(19)
C259 N115 C258 C257 176.1(19)
Zn8 N115 C258 C257 -9(3)
N116 C257 C258 N115 8(3)
C256 C257 C258 N115 173(2)
C258 N115 C259 C260 -122(2)
Zn8 N115 C259 C260 64(3)
C320 N104 C260 C259 -84(3)
C290 N104 C260 C259 134(2)
N115 C259 C260 N104 -51(3)
C201 N101 C261 C262 -77.5(19)
C231 N101 C261 C262 136.5(14)
C263 N117 C262 C261 -114.2(17)
Zn5 N117 C262 C261 61.7(17)
N101 C261 C262 N117 -59(2)
C262 N117 C263 C264 176.6(12)
Zn5 N117 C263 C264 1(2)
C268 N118 C264 C265 -5(2)
Zn5 N118 C264 C265 -178.4(12)
C268 N118 C264 C263 178.9(11)
Zn5 N118 C264 C263 5.6(16)
N117 C263 C264 C265 179.8(16)
N117 C263 C264 N118 -4(2)
N118 C264 C265 C266 7(3)
C263 C264 C265 C266 -177.6(14)
C264 C265 C266 C267 -6(2)
C265 C266 C267 C268 4(2)
C265 C266 C267 C269 178.5(13)
C264 N118 C268 C267 3(2)
Zn5 N118 C268 C267 175.3(10)
C266 C267 C268 N118 -3(2)
C269 C267 C268 N118 -177.3(12)
C268 C267 C269 C270 148.9(13)
C266 C267 C269 C270 -25(2)
C268 C267 C269 C274 -29(2)
C266 C267 C269 C274 156.8(14)
C274 C269 C270 C271 -2(2)
C267 C269 C270 C271 -179.5(12)
C269 C270 C271 C272 0.5(19)
C269 C270 C271 C276 -179.7(11)
C270 C271 C272 C273 1(2)
C276 C271 C272 C273 -178.4(12)
C271 C272 C273 C274 -2(2)
C271 C272 C273 C284 -179.6(13)
C272 C273 C274 C269 1(2)
C284 C273 C274 C269 178.5(13)
C270 C269 C274 C273 1(2)
C267 C269 C274 C273 178.6(12)
C279 N120 C275 C276 0.4(19)
Zn7 N120 C275 C276 176.6(10)
N120 C275 C276 C277 0(2)
N120 C275 C276 C271 179.5(12)
C272 C271 C276 C277 -31(2)
C270 C271 C276 C277 148.9(13)
C272 C271 C276 C275 149.3(14)
C270 C271 C276 C275 -30.5(19)
C275 C276 C277 C278 -1(2)
C271 C276 C277 C278 179.4(13)
C276 C277 C278 C279 2(2)
C275 N120 C279 C278 0(2)
Zn7 N120 C279 C278 -176.6(12)
C275 N120 C279 C280 178.1(12)
Zn7 N120 C279 C280 1.2(15)
C277 C278 C279 N120 -1(2)
C277 C278 C279 C280 -179.1(13)
C281 N119 C280 C279 177.2(12)
Zn7 N119 C280 C279 0.8(19)
N120 C279 C280 N119 -1(2)
C278 C279 C280 N119 176.5(14)
C280 N119 C281 C282 -111.7(17)
Zn7 N119 C281 C282 64.3(16)
C312 N103 C282 C281 -78.4(18)
C230 N103 C282 C281 132.0(14)
N119 C281 C282 N103 -57.2(18)
C287 N122 C283 C284 3(3)
Zn8 N122 C283 C284 177.2(13)
N122 C283 C284 C285 -4(3)
N122 C283 C284 C273 -178.6(15)
C272 C273 C284 C283 -34(2)
C274 C273 C284 C283 149.1(16)
C272 C273 C284 C285 152.0(15)
C274 C273 C284 C285 -25(2)
C283 C284 C285 C286 2(3)
C273 C284 C285 C286 176.5(15)
C284 C285 C286 C287 1(3)
C285 C286 C287 N122 -2(3)
C285 C286 C287 C288 178.1(18)
C283 N122 C287 C286 0(3)
Zn8 N122 C287 C286 -175.4(17)
C283 N122 C287 C288 -179.9(18)
Zn8 N122 C287 C288 5(2)
C289 N121 C288 C287 179.7(19)
Zn8 N121 C288 C287 7(3)
C286 C287 C288 N121 172(2)
N122 C287 C288 N121 -8(4)
C288 N121 C289 C290 -114(3)
Zn8 N121 C289 C290 58(3)
C320 N104 C290 C289 126(2)
C260 N104 C290 C289 -87(3)
N121 C289 C290 N104 -50(3)
C252 N102 C291 C292 -83.0(19)
C222 N102 C291 C292 136.5(16)
C293 N123 C292 C291 -104(2)
Zn6 N123 C292 C291 64.3(19)
N102 C291 C292 N123 -57(2)
C292 N123 C293 C294 -172.6(18)
Zn6 N123 C293 C294 18(3)
C298 N124 C294 C295 6(3)
Zn6 N124 C294 C295 -167.9(19)
C298 N124 C294 C293 -176.4(17)
Zn6 N124 C294 C293 10(2)
N123 C293 C294 N124 -20(3)
N123 C293 C294 C295 158(2)
N124 C294 C295 C296 -9(4)
C293 C294 C295 C296 173.6(18)
C294 C295 C296 C297 4(3)
C295 C296 C297 C298 2(3)
C295 C296 C297 C299 177.6(17)
C294 N124 C298 C297 1(3)
Zn6 N124 C298 C297 173.4(13)
C296 C297 C298 N124 -5(3)
C299 C297 C298 N124 179.3(15)
C298 C297 C299 C300 -30(2)
C296 C297 C299 C300 154.9(16)
C298 C297 C299 C304 152.6(16)
C296 C297 C299 C304 -23(2)
C304 C299 C300 C301 -4(2)
C297 C299 C300 C301 178.4(12)
C299 C300 C301 C302 3.0(19)
C299 C300 C301 C306 -176.8(12)
C300 C301 C302 C303 -0.5(19)
C306 C301 C302 C303 179.3(11)
C301 C302 C303 C304 -1(2)
C301 C302 C303 C314 179.2(12)
C300 C299 C304 C303 3(2)
C297 C299 C304 C303 -179.7(13)
C302 C303 C304 C299 -1(2)
C314 C303 C304 C299 179.7(13)
C309 N126 C305 C306 -0.9(18)
Zn7 N126 C305 C306 177.5(9)
N126 C305 C306 C307 1.9(18)
N126 C305 C306 C301 178.5(12)
C300 C301 C306 C305 146.6(12)
C302 C301 C306 C305 -33.2(18)
C300 C301 C306 C307 -37.1(18)
C302 C301 C306 C307 143.2(13)
C305 C306 C307 C308 -1.1(18)
C301 C306 C307 C308 -177.7(12)
C306 C307 C308 C309 0(2)
C305 N126 C309 C308 -1.0(17)
Zn7 N126 C309 C308 -179.6(9)
C305 N126 C309 C310 175.2(11)
Zn7 N126 C309 C310 -3.4(13)
C307 C308 C309 N126 1.7(19)
C307 C308 C309 C310 -174.2(12)
C311 N125 C310 C309 178.9(11)
Zn7 N125 C310 C309 -1.5(16)
N126 C309 C310 N125 3.4(18)
C308 C309 C310 N125 179.5(12)
C310 N125 C311 C312 -112.3(14)
Zn7 N125 C311 C312 68.2(14)
C282 N103 C312 C311 138.3(14)
C230 N103 C312 C311 -72.4(19)
N125 C311 C312 N103 -58.0(18)
C317 N128 C313 C314 5(3)
Zn8 N128 C313 C314 177.7(11)
N128 C313 C314 C315 -8(3)
N128 C313 C314 C303 179.1(16)
C302 C303 C314 C315 -21(2)
C304 C303 C314 C315 158.6(15)
C302 C303 C314 C313 151.1(14)
C304 C303 C314 C313 -29(2)
C313 C314 C315 C316 6(3)
C303 C314 C315 C316 178.3(15)
C314 C315 C316 C317 -1(3)
C315 C316 C317 N128 -3(3)
C315 C316 C317 C318 179.6(18)
C313 N128 C317 C316 1(3)
Zn8 N128 C317 C316 -173.4(16)
C313 N128 C317 C318 178.5(17)
Zn8 N128 C317 C318 5(2)
C319 N127 C318 C317 -178.3(19)
Zn8 N127 C318 C317 9(3)
C316 C317 C318 N127 169(2)
N128 C317 C318 N127 -9(3)
C318 N127 C319 C320 -116(2)
Zn8 N127 C319 C320 57(2)
C260 N104 C320 C319 130(2)
C290 N104 C320 C319 -84(3)
N127 C319 C320 N104 -45(3)
O1 S1 N200 S2 18.5(12)
O2 S1 N200 S2 154.0(8)
C1A S1 N200 S2 -97.1(9)
O4 S2 N200 S1 165.9(8)
O3 S2 N200 S1 30.8(11)
C2A S2 N200 S1 -84.5(10)
O1 S1 C1A F1A 173.2(9)
O2 S1 C1A F1A 48.6(11)
N200 S1 C1A F1A -63.2(11)
O1 S1 C1A F3A 51.9(11)
O2 S1 C1A F3A -72.7(11)
N200 S1 C1A F3A 175.5(9)
O1 S1 C1A F2A -67.2(11)
O2 S1 C1A F2A 168.1(9)
N200 S1 C1A F2A 56.4(11)
O4 S2 C2A F6A 59.1(11)
O3 S2 C2A F6A -175.3(9)
N200 S2 C2A F6A -53.3(11)
O4 S2 C2A F5A -62.9(11)
O3 S2 C2A F5A 62.7(11)
N200 S2 C2A F5A -175.2(9)
O4 S2 C2A F4A -179.9(10)
O3 S2 C2A F4A -54.3(11)
N200 S2 C2A F4A 67.8(11)
O8 S4 N201 S3 -26(2)
O7 S4 N201 S3 -160.4(15)
C4A S4 N201 S3 90.7(16)
O6 S3 N201 S4 -22(2)
O5 S3 N201 S4 -160.2(14)
C3A S3 N201 S4 89.0(16)
O6 S3 C3A F3B 54.0(18)
O5 S3 C3A F3B 177.7(16)
N201 S3 C3A F3B -69.8(17)
O6 S3 C3A F1B -72.5(18)
O5 S3 C3A F1B 51.2(18)
N201 S3 C3A F1B 163.6(15)
O6 S3 C3A F2B 173.0(15)
O5 S3 C3A F2B -63.4(17)
N201 S3 C3A F2B 49.1(16)
O8 S4 C4A F4B -59.2(19)
O7 S4 C4A F4B 67(2)
N201 S4 C4A F4B 177.3(16)
O8 S4 C4A F6B 68.0(18)
O7 S4 C4A F6B -165.5(17)
N201 S4 C4A F6B -55.5(18)
O8 S4 C4A F5B -176.7(15)
O7 S4 C4A F5B -50.2(18)
N201 S4 C4A F5B 59.8(16)
O11 S6 N202 S5 -15.8(13)
O12 S6 N202 S5 -152.9(9)
C6A S6 N202 S5 98.8(10)
O9 S5 N202 S6 -154.3(10)
O10 S5 N202 S6 -15.8(13)
C5A S5 N202 S6 96.6(10)
O9 S5 C5A F1C 64.2(12)
O10 S5 C5A F1C -61.4(11)
N202 S5 C5A F1C 177.4(10)
O9 S5 C5A F2C -173.8(10)
O10 S5 C5A F2C 60.6(11)
N202 S5 C5A F2C -60.6(11)
O9 S5 C5A F3C -56.5(11)
O10 S5 C5A F3C 177.9(9)
N202 S5 C5A F3C 56.7(11)
O11 S6 C6A F4C 63.7(12)
O12 S6 C6A F4C -170.4(10)
N202 S6 C6A F4C -59.2(12)
O11 S6 C6A F6C -54.3(12)
O12 S6 C6A F6C 71.6(12)
N202 S6 C6A F6C -177.2(10)
O11 S6 C6A F5C -178.0(11)
O12 S6 C6A F5C -52.1(13)
N202 S6 C6A F5C 59.1(12)
O14 S7 N203 S8 -6(3)
O13 S7 N203 S8 131(2)
C7A S7 N203 S8 -129(2)
O16 S8 N203 S7 163(2)
O15 S8 N203 S7 39(3)
C8A S8 N203 S7 -83(3)
O14 S7 C7A F2D -30(3)
O13 S7 C7A F2D -154(2)
N203 S7 C7A F2D 96(2)
O14 S7 C7A F3D -149(2)
O13 S7 C7A F3D 87(2)
N203 S7 C7A F3D -23(2)
O14 S7 C7A F1D 89(2)
O13 S7 C7A F1D -35(2)
N203 S7 C7A F1D -145(2)
O16 S8 C8A F4D 60(2)
O15 S8 C8A F4D -170(2)
N203 S8 C8A F4D -52(2)
O16 S8 C8A F5D -58(2)
O15 S8 C8A F5D 72(2)
N203 S8 C8A F5D -170.0(19)
O16 S8 C8A F6D 179(2)
O15 S8 C8A F6D -51(2)
N203 S8 C8A F6D 67(2)
O15' S8' N3' S7' 162(3)
O16' S8' N3' S7' 28(4)
C8' S8' N3' S7' -77(3)
O14' S7' N3' S8' -13(4)
O13' S7' N3' S8' 125(3)
C7' S7' N3' S8' -132(3)
O14' S7' C7' F1D' 126(3)
O13' S7' C7' F1D' -2(3)
N3' S7' C7' F1D' -104(3)
O14' S7' C7' F3D' -4(3)
O13' S7' C7' F3D' -132(3)
N3' S7' C7' F3D' 126(3)
O14' S7' C7' F2D' -131(3)
O13' S7' C7' F2D' 101(3)
N3' S7' C7' F2D' -1(3)
O15' S8' C8' F5D' 17(3)
O16' S8' C8' F5D' 142(3)
N3' S8' C8' F5D' -109(3)
O15' S8' C8' F4D' 145(3)
O16' S8' C8' F4D' -89(3)
N3' S8' C8' F4D' 20(3)
O15' S8' C8' F6D' -98(3)
O16' S8' C8' F6D' 28(3)
N3' S8' C8' F6D' 137(2)
O22 S11 N205 S12 -172(2)
O21 S11 N205 S12 -42(3)
C11A S11 N205 S12 75(3)
O24 S12 N205 S11 -24(3)
O23 S12 N205 S11 112(2)
C12A S12 N205 S11 -136(2)
O24 S12 C12A F6F -170(2)
O23 S12 C12A F6F 52(3)
N205 S12 C12A F6F -55(2)
O24 S12 C12A F4F 70(3)
O23 S12 C12A F4F -68(3)
N205 S12 C12A F4F -175(2)
O24 S12 C12A F5F -44(3)
O23 S12 C12A F5F 177(2)
N205 S12 C12A F5F 71(2)
O22 S11 C11A F1F 160(2)
O21 S11 C11A F1F 35(3)
N205 S11 C11A F1F -82(2)
O22 S11 C11A F2F 41(2)
O21 S11 C11A F2F -83(2)
N205 S11 C11A F2F 160(2)
O22 S11 C11A F3F -82(2)
O21 S11 C11A F3F 154(2)
N205 S11 C11A F3F 37(2)
O18 S9 N204 S10 50(2)
O17 S9 N204 S10 174.3(19)
C9A S9 N204 S10 -80(2)
O20 S10 N204 S9 150(2)
O19 S10 N204 S9 14(2)
C10A S10 N204 S9 -92(2)
O18 S9 C9A F3E 151.6(18)
O17 S9 C9A F3E 33(2)
N204 S9 C9A F3E -74(2)
O18 S9 C9A F1E 23(2)
O17 S9 C9A F1E -95(2)
N204 S9 C9A F1E 157.9(17)
O18 S9 C9A F2E -93.4(19)
O17 S9 C9A F2E 148.2(19)
N204 S9 C9A F2E 41(2)
O20 S10 C10A F4E 97(2)
O19 S10 C10A F4E -118(2)
N204 S10 C10A F4E -10(2)
O20 S10 C10A F6E -30(3)
O19 S10 C10A F6E 115(2)
N204 S10 C10A F6E -137(2)
O20 S10 C10A F5E -142(2)
O19 S10 C10A F5E 2(2)
N204 S10 C10A F5E 110.4(19)
O6' S3' N1' S4' 4(3)
O5' S3' N1' S4' 137(2)
C3' S3' N1' S4' -111(2)
O8' S4' N1' S3' -45(3)
O7' S4' N1' S3' -175(2)
C4' S4' N1' S3' 77(2)
O8' S4' C4' F5B' 52(3)
O7' S4' C4' F5B' 178(2)
N1' S4' C4' F5B' -74(2)
O8' S4' C4' F4B' 172(2)
O7' S4' C4' F4B' -62(3)
N1' S4' C4' F4B' 46(2)
O8' S4' C4' F6B' -71(3)
O7' S4' C4' F6B' 55(2)
N1' S4' C4' F6B' 163(2)
O6' S3' C3' F1B' -178(2)
O5' S3' C3' F1B' 56(3)
N1' S3' C3' F1B' -53(2)
O6' S3' C3' F3B' -50(2)
O5' S3' C3' F3B' -176(2)
N1' S3' C3' F3B' 75(2)
O6' S3' C3' F2B' 65(2)
O5' S3' C3' F2B' -61(2)
N1' S3' C3' F2B' -169.5(19)

loop_
_platon_squeeze_void_nr
_platon_squeeze_void_average_x
_platon_squeeze_void_average_y
_platon_squeeze_void_average_z
_platon_squeeze_void_volume
_platon_squeeze_void_count_electrons
_platon_squeeze_void_content
1 -0.003 0.001 -0.001 7807 2584 ' '
